data_1562210
loop_
_publ_author_name
'\/Dor\/devi\'c, T.'
'Karanovi\'c, Lj.'

_publ_section_title
;
 A new anion-deficient fluorite-related superstructure of Bi 28 V 8 O 62
;
_journal_name_full 'Journal of Solid State Chemistry'
_journal_page_first 259
_journal_page_last 269
_journal_paper_doi 10.1016/j.jssc.2014.09.010
_journal_volume 220
_journal_year 2014
_chemical_formula_sum 'Bi14 O31 V4'
_chemical_formula_weight 3625.48
_space_group_crystal_system monoclinic
_space_group_IT_number 14
_space_group_name_Hall '-P 2ybc'
_space_group_name_H-M_alt 'P 1 21/c 1'
_atom_sites_solution_hydrogens .
_cell_angle_alpha 90
_cell_angle_beta 108.405(2)
_cell_angle_gamma 90
_cell_formula_units_Z 2
_cell_length_a 11.7420(4)
_cell_length_b 5.4039(2)
_cell_length_c 25.1993(9)
_cell_measurement_reflns_used 17280
_cell_measurement_temperature 293(2)
_cell_volume 1517.17(10)
_computing_cell_refinement 'HKL SCALEPACK (Otwinowski & Minor, 1997)'
_computing_data_collection 'NONIUS (Nonius, 2002)'
_computing_data_reduction 'DENZO-SMN (Otwinowski <i>et al</i>., 2003)'
_computing_molecular_graphics 'ATOMS (Dowty, 2000)'
_computing_publication_material 'publCIF (Westrip, 2011)'
_computing_structure_refinement 'SHELXL-97 (Sheldrick, 1997)'
_computing_structure_solution 'SIR97 (Altomare <i>et al</i>., 1997)'
_diffrn_ambient_temperature 293(2)
_diffrn_measured_fraction_theta_full 0.997
_diffrn_measured_fraction_theta_max 0.997
_diffrn_measurement_device_type 'Nonius KappaCCD'
_diffrn_measurement_method '\f + \w  scans'
_diffrn_radiation_type MoK\a
_diffrn_radiation_wavelength 0.71069
_diffrn_reflns_av_R_equivalents 0.0443
_diffrn_reflns_av_unetI/netI 0.0406
_diffrn_reflns_Laue_measured_fraction_full 0.997
_diffrn_reflns_Laue_measured_fraction_max 0.997
_diffrn_reflns_limit_h_max 14
_diffrn_reflns_limit_h_min -14
_diffrn_reflns_limit_k_max 5
_diffrn_reflns_limit_k_min -6
_diffrn_reflns_limit_l_max 30
_diffrn_reflns_limit_l_min -30
_diffrn_reflns_number 14776
_diffrn_reflns_point_group_measured_fraction_full 0.997
_diffrn_reflns_point_group_measured_fraction_max 0.997
_diffrn_reflns_theta_full 25.240
_diffrn_reflns_theta_max 25.346
_diffrn_reflns_theta_min 1.828
_diffrn_source 'fine-focus sealed tube'
_exptl_absorpt_coefficient_mu 82.128
_exptl_absorpt_correction_type multi-scan
_exptl_absorpt_process_details '(Otwinowski <i>et al</i>., 2003)'
_exptl_crystal_colour 'light yellow'
_exptl_crystal_density_diffrn 7.936
_exptl_crystal_description needle-like
_exptl_crystal_F_000 3004
_exptl_crystal_size_max 0.060
_exptl_crystal_size_mid 0.020
_exptl_crystal_size_min 0.010
_refine_diff_density_max 3.070
_refine_diff_density_min -1.940
_refine_diff_density_rms 0.331
_refine_ls_extinction_coef .
_refine_ls_extinction_method none
_refine_ls_goodness_of_fit_ref 1.061
_refine_ls_hydrogen_treatment undef
_refine_ls_matrix_type full
_refine_ls_number_parameters 241
_refine_ls_number_reflns 2778
_refine_ls_number_restraints 0
_refine_ls_restrained_S_all 1.061
_refine_ls_R_factor_all 0.0330
_refine_ls_R_factor_gt 0.0261
_refine_ls_shift/su_max 0.001
_refine_ls_shift/su_mean 0.000
_refine_ls_structure_factor_coef Fsqd
_refine_ls_weighting_details 'w=1/[\s^2^(Fo^2^)+(0.0021P)^2^+30.6504P] where P=(Fo^2^+2Fc^2^)/3'
_refine_ls_weighting_scheme calc
_refine_ls_wR_factor_gt 0.0567
_refine_ls_wR_factor_ref 0.0598
_reflns_Friedel_coverage 0.000
_reflns_Friedel_fraction_full .
_reflns_Friedel_fraction_max .
_reflns_number_gt 2382
_reflns_number_total 2778
_reflns_threshold_expression 'I > 2\s(I)'
_cod_data_source_file JSSC-2014-220-259.cif
_cod_data_source_block 1
_cod_original_sg_symbol_H-M 'P 21/c'
_cod_database_code 1562210
_shelx_space_group_comment
;
The symmetry employed for this shelxl refinement is uniquely defined
by the following loop, which should always be used as a source of
symmetry information in preference to the above space-group names.
They are only intended as comments.
;
_shelx_estimated_absorpt_t_min 0.084
_shelx_estimated_absorpt_t_max 0.494
_shelxl_version_number 2013-4

loop_
_space_group_symop_operation_xyz
'x, y, z'
'-x, y+1/2, -z+1/2'
'-x, -y, -z'
'x, -y-1/2, z-1/2'

loop_
_atom_site_label
_atom_site_type_symbol
_atom_site_fract_x
_atom_site_fract_y
_atom_site_fract_z
_atom_site_U_iso_or_equiv
_atom_site_adp_type
_atom_site_occupancy
_atom_site_site_symmetry_order
_atom_site_calc_flag
_atom_site_refinement_flags_posn
_atom_site_refinement_flags_adp
_atom_site_refinement_flags_occupancy
_atom_site_disorder_assembly
_atom_site_disorder_group
Bi1 Bi 0.96168(3) 0.81691(9) 0.79470(2) 0.01238(12) Uani 1 1 d . . . . .
Bi2 Bi 0.73651(4) 1.27162(9) 0.72328(2) 0.01705(12) Uani 1 1 d . . . . .
Bi3 Bi 1.18520(4) 1.28026(9) 0.86018(2) 0.01442(12) Uani 1 1 d . . . . .
Bi4 Bi 0.49419(18) 0.7656(3) 0.63547(16) 0.0156(6) Uani 0.542(7) 1 d . . P . .
Bi5 Bi 0.51967(17) 0.8243(5) 0.66266(18) 0.0152(7) Uani 0.458(7) 1 d . . P . .
Bi6 Bi 1.3973(4) 1.7624(6) 0.9322(2) 0.0149(4) Uani 0.449(5) 1 d . . P . .
Bi7 Bi 1.3922(3) 0.8409(6) 0.93408(15) 0.0149(4) Uani 0.551(5) 1 d . . P . .
Bi8 Bi 0.12782(3) 0.73655(8) 0.60311(2) 0.01217(11) Uani 1 1 d . . . . .
Bi9 Bi 1.71549(4) 1.77724(9) 0.96655(2) 0.01729(12) Uani 1 1 d . . . . .
V1 V 0.34644(16) 1.2680(4) 0.68602(8) 0.0128(4) Uani 1 1 d . . . . .
V2 V 1.09291(15) 0.7297(4) 0.94508(7) 0.0109(4) Uani 1 1 d . . . . .
O1 O 1.7117(7) 1.9867(17) 0.8668(3) 0.023(2) Uani 1 1 d . . . . .
O2 O 0.4970(7) 1.250(2) 0.6997(4) 0.038(3) Uani 1 1 d . . . . .
O3 O 0.6937(8) 0.8314(18) 0.7566(4) 0.027(2) Uani 1 1 d . . . . .
O4 O 0.2908(9) 0.988(2) 0.6613(5) 0.050(3) Uani 1 1 d . . . . .
O5 O 1.1504(7) 0.7861(17) 0.8919(3) 0.024(2) Uani 1 1 d . . . . .
O6 O -0.0795(7) 0.9176(16) 0.5510(3) 0.0210(19) Uani 1 1 d . . . . .
O7 O 0.0465(7) 0.3640(17) 0.5723(4) 0.027(2) Uani 1 1 d . . . . .
O8 O 1.1936(7) 0.8371(16) 1.0057(3) 0.0198(19) Uani 1 1 d . . . . .
O9 O 0.6621(6) 1.0380(14) 0.6468(3) 0.0115(16) Uani 1 1 d . . . . .
O10 O 0.6601(6) 1.5374(15) 0.6430(3) 0.0129(17) Uani 1 1 d . . . . .
O11 O 1.1130(6) 1.0230(15) 0.7858(3) 0.0113(16) Uani 1 1 d . . . . .
O12 O 1.1171(6) 0.5218(15) 0.7827(3) 0.0106(16) Uani 1 1 d . . . . .
O13 O 1.5597(7) 1.0022(16) 0.9388(4) 0.0215(19) Uani 1 1 d . . . . .
O14 O 0.4392(11) 0.989(2) 0.5698(6) 0.045(4) Uani 0.8 1 d . . P . .
O15 O 1.3351(8) 1.242(3) 0.9596(4) 0.032(3) Uani 0.8 1 d . . P . .
O16 O 0.9256(8) 1.1972(17) 0.8267(3) 0.0153(19) Uani 0.9 1 d . . P . .

loop_
_atom_site_aniso_label
_atom_site_aniso_U_11
_atom_site_aniso_U_22
_atom_site_aniso_U_33
_atom_site_aniso_U_23
_atom_site_aniso_U_13
_atom_site_aniso_U_12
Bi1 0.0105(2) 0.0151(3) 0.0113(2) 0.00264(16) 0.00326(16) -0.00070(15)
Bi2 0.0190(2) 0.0152(3) 0.0219(2) 0.00304(18) 0.01356(18) 0.00472(17)
Bi3 0.0167(2) 0.0151(3) 0.0127(2) 0.00140(17) 0.00629(16) 0.00520(17)
Bi4 0.0147(5) 0.0114(6) 0.0223(14) 0.0006(7) 0.0083(7) 0.0009(4)
Bi5 0.0096(6) 0.0149(9) 0.0213(16) 0.0062(9) 0.0051(7) 0.0004(5)
Bi6 0.0128(4) 0.0159(14) 0.0153(3) 0.0024(11) 0.0034(2) 0.0019(10)
Bi7 0.0128(4) 0.0159(14) 0.0153(3) 0.0024(11) 0.0034(2) 0.0019(10)
Bi8 0.0129(2) 0.0116(3) 0.0135(2) 0.00054(16) 0.00629(16) 0.00028(16)
Bi9 0.0152(2) 0.0152(3) 0.0185(2) -0.00109(18) 0.00117(17) 0.00227(17)
V1 0.0113(9) 0.0091(11) 0.0187(10) -0.0047(8) 0.0059(7) 0.0011(7)
V2 0.0102(8) 0.0102(11) 0.0120(9) 0.0006(7) 0.0028(7) -0.0006(7)
O1 0.016(4) 0.027(6) 0.024(4) -0.004(4) 0.006(4) -0.005(4)
O2 0.008(4) 0.073(9) 0.031(5) -0.002(5) 0.001(4) 0.008(4)
O3 0.031(5) 0.032(6) 0.026(5) -0.004(4) 0.019(4) -0.011(4)
O4 0.032(6) 0.031(7) 0.069(8) -0.017(6) -0.009(5) 0.004(5)
O5 0.022(4) 0.029(6) 0.021(4) 0.003(4) 0.008(4) -0.002(4)
O6 0.021(4) 0.013(5) 0.026(5) 0.002(4) 0.003(4) 0.001(3)
O7 0.019(4) 0.023(6) 0.035(5) -0.010(4) 0.005(4) -0.008(4)
O8 0.022(4) 0.021(5) 0.017(4) 0.000(3) 0.007(3) -0.006(3)
O9 0.006(3) 0.007(5) 0.022(4) -0.004(3) 0.007(3) 0.001(3)
O10 0.015(4) 0.009(5) 0.015(4) -0.005(3) 0.006(3) -0.005(3)
O11 0.011(4) 0.010(5) 0.016(4) -0.001(3) 0.010(3) -0.002(3)
O12 0.006(3) 0.019(5) 0.010(4) -0.005(3) 0.006(3) -0.003(3)
O13 0.014(4) 0.015(5) 0.038(5) 0.003(4) 0.011(4) 0.002(3)
O14 0.034(7) 0.021(8) 0.049(8) -0.022(6) -0.032(6) 0.017(5)
O15 0.007(5) 0.084(11) 0.007(5) 0.021(6) 0.003(4) -0.002(5)
O16 0.029(5) 0.012(5) 0.011(4) 0.004(4) 0.015(4) 0.000(4)

loop_
_atom_type_symbol
_atom_type_description
_atom_type_scat_dispersion_real
_atom_type_scat_dispersion_imag
_atom_type_scat_source
O O 0.0106 0.0060 'International Tables Vol C Tables 4.2.6.8 and 6.1.1.4'
V V 0.3005 0.5294 'International Tables Vol C Tables 4.2.6.8 and 6.1.1.4'
Bi Bi -4.1077 10.2566 'International Tables Vol C Tables 4.2.6.8 and 6.1.1.4'

loop_
_geom_angle_atom_site_label_1
_geom_angle_atom_site_label_2
_geom_angle_atom_site_label_3
_geom_angle
_geom_angle_site_symmetry_1
_geom_angle_site_symmetry_3
O11 Bi1 O12 77.1(3) . 2_756
O11 Bi1 O16 79.9(3) . .
O12 Bi1 O16 77.6(3) 2_756 .
O11 Bi1 O11 109.30(15) . 2_746
O12 Bi1 O11 69.9(3) 2_756 2_746
O16 Bi1 O11 142.7(3) . 2_746
O11 Bi1 O12 70.3(3) . .
O12 Bi1 O12 109.51(14) 2_756 .
O16 Bi1 O12 146.3(3) . .
O11 Bi1 O12 65.3(2) 2_746 .
O11 Bi1 O5 70.5(3) . .
O12 Bi1 O5 145.7(3) 2_756 .
O16 Bi1 O5 85.8(3) . .
O11 Bi1 O5 131.5(3) 2_746 .
O12 Bi1 O5 69.9(2) . .
O11 Bi1 O3 140.2(3) . .
O12 Bi1 O3 65.9(3) 2_756 .
O16 Bi1 O3 78.3(3) . .
O11 Bi1 O3 72.1(2) 2_746 .
O12 Bi1 O3 135.2(3) . .
O5 Bi1 O3 139.6(2) . .
O11 Bi1 O7 110.1(2) . 2_656
O12 Bi1 O7 135.2(2) 2_756 2_656
O16 Bi1 O7 61.3(2) . 2_656
O11 Bi1 O7 137.3(2) 2_746 2_656
O12 Bi1 O7 114.5(2) . 2_656
O5 Bi1 O7 52.3(2) . 2_656
O3 Bi1 O7 87.7(2) . 2_656
O11 Bi1 O16 132.7(3) . 1_545
O12 Bi1 O16 130.1(3) 2_756 1_545
O16 Bi1 O16 136.6(3) . 1_545
O11 Bi1 O16 62.8(2) 2_746 1_545
O12 Bi1 O16 64.3(2) . 1_545
O5 Bi1 O16 81.9(2) . 1_545
O3 Bi1 O16 84.7(2) . 1_545
O7 Bi1 O16 78.5(2) 2_656 1_545
O11 Bi1 Bi3 36.2(2) . .
O12 Bi1 Bi3 95.6(2) 2_756 .
O16 Bi1 Bi3 53.8(2) . .
O11 Bi1 Bi3 145.47(17) 2_746 .
O12 Bi1 Bi3 92.54(17) . .
O5 Bi1 Bi3 50.97(19) . .
O3 Bi1 Bi3 131.76(19) . .
O7 Bi1 Bi3 74.97(16) 2_656 .
O16 Bi1 Bi3 132.72(14) 1_545 .
O11 Bi1 Bi2 95.3(2) . .
O12 Bi1 Bi2 34.68(19) 2_756 .
O16 Bi1 Bi2 52.0(2) . .
O11 Bi1 Bi2 90.79(17) 2_746 .
O12 Bi1 Bi2 144.10(16) . .
O5 Bi1 Bi2 137.6(2) . .
O3 Bi1 Bi2 45.30(18) . .
O7 Bi1 Bi2 101.25(14) 2_656 .
O16 Bi1 Bi2 129.60(15) 1_545 .
Bi3 Bi1 Bi2 93.855(15) . .
O11 Bi1 V2 94.74(19) . .
O12 Bi1 V2 156.6(2) 2_756 .
O16 Bi1 V2 79.3(2) . .
O11 Bi1 V2 133.23(18) 2_746 .
O12 Bi1 V2 87.64(16) . .
O5 Bi1 V2 26.51(18) . .
O3 Bi1 V2 113.25(17) . .
O7 Bi1 V2 27.94(14) 2_656 .
O16 Bi1 V2 71.27(14) 1_545 .
Bi3 Bi1 V2 66.94(3) . .
Bi2 Bi1 V2 127.16(3) . .
O11 Bi1 Bi2 34.7(2) . 2_746
O12 Bi1 Bi2 94.38(18) 2_756 2_746
O16 Bi1 Bi2 113.0(2) . 2_746
O11 Bi1 Bi2 87.87(16) 2_746 2_746
O12 Bi1 Bi2 35.66(18) . 2_746
O5 Bi1 Bi2 64.69(18) . 2_746
O3 Bi1 Bi2 155.49(16) . 2_746
O7 Bi1 Bi2 116.77(14) 2_656 2_746
O16 Bi1 Bi2 98.87(14) 1_545 2_746
Bi3 Bi1 Bi2 61.336(12) . 2_746
Bi2 Bi1 Bi2 123.719(16) . 2_746
V2 Bi1 Bi2 90.68(3) . 2_746
O11 Bi1 Bi3 92.43(19) . 2_746
O12 Bi1 Bi3 33.6(2) 2_756 2_746
O16 Bi1 Bi3 109.8(2) . 2_746
O11 Bi1 Bi3 36.28(17) 2_746 2_746
O12 Bi1 Bi3 87.34(16) . 2_746
O5 Bi1 Bi3 154.92(18) . 2_746
O3 Bi1 Bi3 64.77(16) . 2_746
O7 Bi1 Bi3 152.51(14) 2_656 2_746
O16 Bi1 Bi3 98.06(14) 1_545 2_746
Bi3 Bi1 Bi3 122.712(15) . 2_746
Bi2 Bi1 Bi3 59.770(12) . 2_746
V2 Bi1 Bi3 169.32(4) . 2_746
Bi2 Bi1 Bi3 90.721(13) 2_746 2_746
O11 Bi1 O16 59.5(2) . 2_746
O12 Bi1 O16 61.2(2) 2_756 2_746
O16 Bi1 O16 126.3(3) . 2_746
O11 Bi1 O16 49.8(2) 2_746 2_746
O12 Bi1 O16 48.4(2) . 2_746
O5 Bi1 O16 108.9(2) . 2_746
O3 Bi1 O16 110.4(2) . 2_746
O7 Bi1 O16 160.98(19) 2_656 2_746
O16 Bi1 O16 97.0(2) 1_545 2_746
Bi3 Bi1 O16 95.69(14) . 2_746
Bi2 Bi1 O16 95.82(14) . 2_746
V2 Bi1 O16 133.12(14) . 2_746
Bi2 Bi1 O16 45.15(13) 2_746 2_746
Bi3 Bi1 O16 46.02(13) 2_746 2_746
O11 Bi1 Bi1 38.6(2) . 2_756
O12 Bi1 Bi1 38.90(19) 2_756 2_756
O16 Bi1 Bi1 71.1(2) . 2_756
O11 Bi1 Bi1 93.35(17) 2_746 2_756
O12 Bi1 Bi1 93.59(18) . 2_756
O5 Bi1 Bi1 107.27(18) . 2_756
O3 Bi1 Bi1 102.30(18) . 2_756
O7 Bi1 Bi1 128.14(16) 2_656 2_756
O16 Bi1 Bi1 152.16(13) 1_545 2_756
Bi3 Bi1 Bi1 60.419(10) . 2_756
Bi2 Bi1 Bi1 59.905(10) . 2_756
V2 Bi1 Bi1 127.35(3) . 2_756
Bi2 Bi1 Bi1 64.021(14) 2_746 2_756
Bi3 Bi1 Bi1 62.422(14) 2_746 2_756
O16 Bi1 Bi1 55.21(14) 2_746 2_756
O11 Bi1 Bi1 87.1(2) . 2_746
O12 Bi1 Bi1 86.8(2) 2_756 2_746
O16 Bi1 Bi1 161.5(2) . 2_746
O11 Bi1 Bi1 32.67(16) 2_746 2_746
O12 Bi1 Bi1 32.97(16) . 2_746
O5 Bi1 Bi1 102.17(19) . 2_746
O3 Bi1 Bi1 104.49(18) . 2_746
O7 Bi1 Bi1 136.40(15) 2_656 2_746
O16 Bi1 Bi1 61.66(13) 1_545 2_746
Bi3 Bi1 Bi1 119.180(17) . 2_746
Bi2 Bi1 Bi1 117.209(17) . 2_746
V2 Bi1 Bi1 115.01(3) . 2_746
Bi2 Bi1 Bi1 57.891(14) 2_746 2_746
Bi3 Bi1 Bi1 57.440(13) 2_746 2_746
O16 Bi1 Bi1 35.36(14) 2_746 2_746
Bi1 Bi1 Bi1 90.538(17) 2_756 2_746
O11 Bi1 V1 153.1(2) . 2_646
O12 Bi1 V1 89.84(18) 2_756 2_646
O16 Bi1 V1 74.3(2) . 2_646
O11 Bi1 V1 87.46(17) 2_746 2_646
O12 Bi1 V1 136.61(18) . 2_646
O5 Bi1 V1 114.46(18) . 2_646
O3 Bi1 V1 25.34(16) . 2_646
O7 Bi1 V1 63.57(14) 2_656 2_646
O16 Bi1 V1 73.47(15) 1_545 2_646
Bi3 Bi1 V1 124.76(3) . 2_646
Bi2 Bi1 V1 62.56(3) . 2_646
V2 Bi1 V1 88.00(4) . 2_646
Bi2 Bi1 V1 172.24(3) 2_746 2_646
Bi3 Bi1 V1 89.19(3) 2_746 2_646
O16 Bi1 V1 133.29(14) 2_746 2_646
Bi1 Bi1 V1 122.47(3) 2_756 2_646
Bi1 Bi1 V1 115.99(3) 2_746 2_646
O11 Bi1 Bi8 100.0(2) . 2_656
O12 Bi1 Bi8 99.9(2) 2_756 2_656
O16 Bi1 Bi8 27.2(2) . 2_656
O11 Bi1 Bi8 145.24(16) 2_746 2_656
O12 Bi1 Bi8 145.40(16) . 2_656
O5 Bi1 Bi8 75.53(19) . 2_656
O3 Bi1 Bi8 73.45(17) . 2_656
O7 Bi1 Bi8 35.88(15) 2_656 2_656
O16 Bi1 Bi8 109.49(13) 1_545 2_656
Bi3 Bi1 Bi8 66.225(12) . 2_656
Bi2 Bi1 Bi8 67.742(12) . 2_656
V2 Bi1 Bi8 59.43(3) . 2_656
Bi2 Bi1 Bi8 126.635(14) 2_746 2_656
Bi3 Bi1 Bi8 126.905(14) 2_746 2_656
O16 Bi1 Bi8 153.50(14) 2_746 2_656
Bi1 Bi1 Bi8 98.309(10) 2_756 2_656
Bi1 Bi1 Bi8 171.148(15) 2_746 2_656
V1 Bi1 Bi8 58.70(3) 2_646 2_656
O11 Bi1 O4 169.6(3) . 2_646
O12 Bi1 O4 109.8(2) 2_756 2_646
O16 Bi1 O4 93.8(3) . 2_646
O11 Bi1 O4 80.7(3) 2_746 2_646
O12 Bi1 O4 113.0(3) . 2_646
O5 Bi1 O4 101.0(2) . 2_646
O3 Bi1 O4 44.5(2) . 2_646
O7 Bi1 O4 59.5(2) 2_656 2_646
O16 Bi1 O4 48.8(2) 1_545 2_646
Bi3 Bi1 O4 133.65(19) . 2_646
Bi2 Bi1 O4 87.10(15) . 2_646
V2 Bi1 O4 75.85(16) . 2_646
Bi2 Bi1 O4 147.41(17) 2_746 2_646
Bi3 Bi1 O4 97.52(17) 2_746 2_646
O16 Bi1 O4 130.4(2) 2_746 2_646
Bi1 Bi1 O4 146.52(15) 2_756 2_646
Bi1 Bi1 O4 100.8(2) 2_746 2_646
V1 Bi1 O4 25.22(16) 2_646 2_646
Bi8 Bi1 O4 71.55(19) 2_656 2_646
O12 Bi2 O9 72.6(3) 2_756 .
O12 Bi2 O11 73.6(3) 2_756 2_756
O9 Bi2 O11 110.6(3) . 2_756
O12 Bi2 O10 113.3(3) 2_756 .
O9 Bi2 O10 70.9(3) . .
O11 Bi2 O10 70.0(3) 2_756 .
O12 Bi2 O3 72.6(3) 2_756 .
O9 Bi2 O3 72.6(3) . .
O11 Bi2 O3 143.1(3) 2_756 .
O10 Bi2 O3 138.6(3) . .
O12 Bi2 O2 137.3(3) 2_756 .
O9 Bi2 O2 71.8(3) . .
O11 Bi2 O2 142.0(3) 2_756 .
O10 Bi2 O2 75.8(3) . .
O3 Bi2 O2 74.8(3) . .
O12 Bi2 O16 65.4(3) 2_756 .
O9 Bi2 O16 133.1(3) . .
O11 Bi2 O16 77.0(3) 2_756 .
O10 Bi2 O16 145.3(3) . .
O3 Bi2 O16 75.8(3) . .
O2 Bi2 O16 130.6(3) . .
O12 Bi2 O3 140.7(3) 2_756 1_565
O9 Bi2 O3 134.7(2) . 1_565
O11 Bi2 O3 70.1(2) 2_756 1_565
O10 Bi2 O3 67.1(2) . 1_565
O3 Bi2 O3 135.0(3) . 1_565
O2 Bi2 O3 82.0(3) . 1_565
O16 Bi2 O3 92.0(2) . 1_565
O12 Bi2 O4 125.2(3) 2_756 2_656
O9 Bi2 O4 148.6(3) . 2_656
O11 Bi2 O4 100.0(3) 2_756 2_656
O10 Bi2 O4 114.9(3) . 2_656
O3 Bi2 O4 87.6(3) . 2_656
O2 Bi2 O4 79.7(3) . 2_656
O16 Bi2 O4 60.2(2) . 2_656
O3 Bi2 O4 50.2(2) 1_565 2_656
O12 Bi2 Bi5 91.3(2) 2_756 .
O9 Bi2 Bi5 36.9(2) . .
O11 Bi2 Bi5 147.46(19) 2_756 .
O10 Bi2 Bi5 91.07(18) . .
O3 Bi2 Bi5 47.6(2) . .
O2 Bi2 Bi5 46.0(2) . .
O16 Bi2 Bi5 123.25(18) . .
O3 Bi2 Bi5 127.71(16) 1_565 .
O4 Bi2 Bi5 112.2(2) 2_656 .
O12 Bi2 O5 57.5(2) 2_756 2_756
O9 Bi2 O5 56.9(2) . 2_756
O11 Bi2 O5 53.7(2) 2_756 2_756
O10 Bi2 O5 55.8(2) . 2_756
O3 Bi2 O5 116.1(2) . 2_756
O2 Bi2 O5 117.1(2) . 2_756
O16 Bi2 O5 111.3(2) . 2_756
O3 Bi2 O5 108.7(2) 1_565 2_756
O4 Bi2 O5 153.2(3) 2_656 2_756
Bi5 Bi2 O5 93.84(15) . 2_756
O12 Bi2 Bi1 33.80(18) 2_756 .
O9 Bi2 Bi1 94.02(19) . .
O11 Bi2 Bi1 89.25(19) 2_756 .
O10 Bi2 Bi1 146.75(18) . .
O3 Bi2 Bi1 54.0(2) . .
O2 Bi2 Bi1 128.7(2) . .
O16 Bi2 Bi1 39.06(18) . .
O3 Bi2 Bi1 130.82(16) 1_565 .
O4 Bi2 Bi1 93.57(18) 2_656 .
Bi5 Bi2 Bi1 93.69(2) . .
O5 Bi2 Bi1 91.05(14) 2_756 .
O12 Bi2 Bi3 35.60(19) 2_756 2_746
O9 Bi2 Bi3 36.95(18) . 2_746
O11 Bi2 Bi3 91.76(19) 2_756 2_746
O10 Bi2 Bi3 92.54(18) . 2_746
O3 Bi2 Bi3 68.65(19) . 2_746
O2 Bi2 Bi3 106.0(2) . 2_746
O16 Bi2 Bi3 99.01(18) . 2_746
O3 Bi2 Bi3 156.10(15) 1_565 2_746
O4 Bi2 Bi3 152.40(19) 2_656 2_746
Bi5 Bi2 Bi3 61.96(4) . 2_746
O5 Bi2 Bi3 47.46(15) 2_756 2_746
Bi1 Bi2 Bi3 61.456(12) . 2_746
O12 Bi2 Bi1 41.1(2) 2_756 2_756
O9 Bi2 Bi1 93.46(18) . 2_756
O11 Bi2 Bi1 32.48(19) 2_756 2_756
O10 Bi2 Bi1 88.57(18) . 2_756
O3 Bi2 Bi1 112.6(2) . 2_756
O2 Bi2 Bi1 161.2(2) . 2_756
O16 Bi2 Bi1 68.03(17) . 2_756
O3 Bi2 Bi1 101.71(16) 1_565 2_756
O4 Bi2 Bi1 116.94(18) 2_656 2_756
Bi5 Bi2 Bi1 125.67(5) . 2_756
O5 Bi2 Bi1 44.19(13) 2_756 2_756
Bi1 Bi2 Bi1 62.203(10) . 2_756
Bi3 Bi2 Bi1 63.790(12) 2_746 2_756
O12 Bi2 Bi6 89.97(19) 2_756 2_746
O9 Bi2 Bi6 33.7(2) . 2_746
O11 Bi2 Bi6 89.16(19) 2_756 2_746
O10 Bi2 Bi6 37.40(19) . 2_746
O3 Bi2 Bi6 105.3(2) . 2_746
O2 Bi2 Bi6 72.7(2) . 2_746
O16 Bi2 Bi6 154.18(18) . 2_746
O3 Bi2 Bi6 103.72(17) 1_565 2_746
O4 Bi2 Bi6 144.88(19) 2_656 2_746
Bi5 Bi2 Bi6 61.62(8) . 2_746
O5 Bi2 Bi6 44.36(15) 2_756 2_746
Bi1 Bi2 Bi6 120.60(7) . 2_746
Bi3 Bi2 Bi6 59.26(6) 2_746 2_746
Bi1 Bi2 Bi6 88.54(7) 2_756 2_746
O12 Bi2 Bi3 94.34(19) 2_756 2_756
O9 Bi2 Bi3 91.7(2) . 2_756
O11 Bi2 Bi3 34.67(18) 2_756 2_756
O10 Bi2 Bi3 35.37(17) . 2_756
O3 Bi2 Bi3 161.85(19) . 2_756
O2 Bi2 Bi3 109.5(2) . 2_756
O16 Bi2 Bi3 110.86(18) . 2_756
O3 Bi2 Bi3 62.83(15) 1_565 2_756
O4 Bi2 Bi3 110.5(2) 2_656 2_756
Bi5 Bi2 Bi3 122.43(5) . 2_756
O5 Bi2 Bi3 45.92(15) 2_756 2_756
Bi1 Bi2 Bi3 120.250(14) . 2_756
Bi3 Bi2 Bi3 93.364(13) 2_746 2_756
Bi1 Bi2 Bi3 58.094(12) 2_756 2_756
Bi6 Bi2 Bi3 61.14(5) 2_746 2_756
O12 Bi2 Bi7 92.91(19) 2_756 2_756
O9 Bi2 Bi7 40.2(2) . 2_756
O11 Bi2 Bi7 84.39(19) 2_756 2_756
O10 Bi2 Bi7 31.08(19) . 2_756
O3 Bi2 Bi7 111.8(2) . 2_756
O2 Bi2 Bi7 74.3(2) . 2_756
O16 Bi2 Bi7 154.53(17) . 2_756
O3 Bi2 Bi7 97.83(17) 1_565 2_756
O4 Bi2 Bi7 141.53(19) 2_656 2_756
Bi5 Bi2 Bi7 67.43(7) . 2_756
O5 Bi2 Bi7 43.25(14) 2_756 2_756
Bi1 Bi2 Bi7 124.83(6) . 2_756
Bi3 Bi2 Bi7 64.04(5) 2_746 2_756
Bi1 Bi2 Bi7 86.93(5) 2_756 2_756
Bi6 Bi2 Bi7 6.54(6) 2_746 2_756
Bi3 Bi2 Bi7 55.09(5) 2_756 2_756
O12 Bi2 V1 143.97(19) 2_756 2_656
O9 Bi2 V1 143.35(18) . 2_656
O11 Bi2 V1 89.66(19) 2_756 2_656
O10 Bi2 V1 89.20(18) . 2_656
O3 Bi2 V1 109.4(2) . 2_656
O2 Bi2 V1 73.6(2) . 2_656
O16 Bi2 V1 80.01(18) . 2_656
O3 Bi2 V1 25.84(15) 1_565 2_656
O4 Bi2 V1 25.79(19) 2_656 2_656
Bi5 Bi2 V1 117.15(5) . 2_656
O5 Bi2 V1 134.47(15) 2_756 2_656
Bi1 Bi2 V1 117.24(3) . 2_656
Bi3 Bi2 V1 178.05(3) 2_746 2_656
Bi1 Bi2 V1 117.16(3) 2_756 2_656
Bi6 Bi2 V1 122.12(7) 2_746 2_656
Bi3 Bi2 V1 88.57(3) 2_756 2_656
Bi7 Bi2 V1 117.46(6) 2_756 2_656
O12 Bi2 V1 87.52(19) 2_756 2_646
O9 Bi2 V1 90.5(2) . 2_646
O11 Bi2 V1 145.04(18) 2_756 2_646
O10 Bi2 V1 144.86(18) . 2_646
O3 Bi2 V1 20.67(19) . 2_646
O2 Bi2 V1 70.1(2) . 2_646
O16 Bi2 V1 68.40(18) . 2_646
O3 Bi2 V1 114.68(16) 1_565 2_646
O4 Bi2 V1 67.0(2) 2_656 2_646
Bi5 Bi2 V1 59.15(6) . 2_646
O5 Bi2 V1 136.58(15) 2_756 2_646
Bi1 Bi2 V1 60.83(3) . 2_646
Bi3 Bi2 V1 89.14(3) 2_746 2_646
Bi1 Bi2 V1 123.03(3) 2_756 2_646
Bi6 Bi2 V1 120.62(6) 2_746 2_646
Bi3 Bi2 V1 177.48(3) 2_756 2_646
Bi7 Bi2 V1 126.56(6) 2_756 2_646
V1 Bi2 V1 88.93(4) 2_656 2_646
O12 Bi2 Bi5 149.11(19) 2_756 1_565
O9 Bi2 Bi5 93.7(2) . 1_565
O11 Bi2 Bi5 86.33(19) 2_756 1_565
O10 Bi2 Bi5 36.21(19) . 1_565
O3 Bi2 Bi5 130.6(2) . 1_565
O2 Bi2 Bi5 55.9(3) . 1_565
O16 Bi2 Bi5 133.2(2) . 1_565
O3 Bi2 Bi5 41.25(18) 1_565 1_565
O4 Bi2 Bi5 80.68(19) 2_656 1_565
Bi5 Bi2 Bi5 93.61(6) . 1_565
O5 Bi2 Bi5 91.68(15) 2_756 1_565
Bi1 Bi2 Bi5 172.02(7) . 1_565
Bi3 Bi2 Bi5 125.27(7) 2_746 1_565
Bi1 Bi2 Bi5 115.48(2) 2_756 1_565
Bi6 Bi2 Bi5 66.02(10) 2_746 1_565
Bi3 Bi2 Bi5 57.67(2) 2_756 1_565
Bi7 Bi2 Bi5 61.34(9) 2_756 1_565
V1 Bi2 Bi5 56.16(8) 2_656 1_565
V1 Bi2 Bi5 120.90(3) 2_646 1_565
O10 Bi3 O11 73.2(3) 2_746 .
O10 Bi3 O12 111.8(3) 2_746 1_565
O11 Bi3 O12 72.8(3) . 1_565
O10 Bi3 O9 72.4(3) 2_746 2_756
O11 Bi3 O9 113.6(3) . 2_756
O12 Bi3 O9 70.2(3) 1_565 2_756
O10 Bi3 O15 71.2(3) 2_746 .
O11 Bi3 O15 135.7(4) . .
O12 Bi3 O15 145.9(4) 1_565 .
O9 Bi3 O15 79.3(3) 2_756 .
O10 Bi3 O5 69.8(3) 2_746 .
O11 Bi3 O5 67.0(3) . .
O12 Bi3 O5 137.3(3) 1_565 .
O9 Bi3 O5 139.9(2) 2_756 .
O15 Bi3 O5 76.5(3) . .
O10 Bi3 O5 137.6(3) 2_746 1_565
O11 Bi3 O5 138.8(2) . 1_565
O12 Bi3 O5 69.9(2) 1_565 1_565
O9 Bi3 O5 68.7(3) 2_756 1_565
O15 Bi3 O5 85.4(4) . 1_565
O5 Bi3 O5 139.1(3) . 1_565
O10 Bi3 O16 132.4(3) 2_746 .
O11 Bi3 O16 65.5(2) . .
O12 Bi3 O16 77.8(2) 1_565 .
O9 Bi3 O16 146.0(2) 2_756 .
O15 Bi3 O16 126.7(3) . .
O5 Bi3 O16 73.1(2) . .
O5 Bi3 O16 90.0(2) 1_565 .
O10 Bi3 O6 134.6(2) 2_746 2_656
O11 Bi3 O6 129.6(2) . 2_656
O12 Bi3 O6 112.7(2) 1_565 2_656
O9 Bi3 O6 115.0(3) 2_756 2_656
O15 Bi3 O6 66.9(3) . 2_656
O5 Bi3 O6 83.8(2) . 2_656
O5 Bi3 O6 55.3(2) 1_565 2_656
O16 Bi3 O6 67.1(2) . 2_656
O10 Bi3 Bi7 36.10(19) 2_746 .
O11 Bi3 Bi7 92.3(2) . .
O12 Bi3 Bi7 147.82(19) 1_565 .
O9 Bi3 Bi7 91.39(19) 2_756 .
O15 Bi3 Bi7 43.9(3) . .
O5 Bi3 Bi7 49.49(18) . .
O5 Bi3 Bi7 128.83(17) 1_565 .
O16 Bi3 Bi7 122.41(18) . .
O6 Bi3 Bi7 98.87(17) 2_656 .
O10 Bi3 V2 143.45(19) 2_746 1_565
O11 Bi3 V2 142.60(19) . 1_565
O12 Bi3 V2 91.89(19) 1_565 1_565
O9 Bi3 V2 91.4(2) 2_756 1_565
O15 Bi3 V2 73.7(3) . 1_565
O5 Bi3 V2 111.46(18) . 1_565
O5 Bi3 V2 27.66(17) 1_565 1_565
O16 Bi3 V2 78.15(17) . 1_565
O6 Bi3 V2 27.71(17) 2_656 1_565
Bi7 Bi3 V2 115.43(7) . 1_565
O10 Bi3 Bi1 93.3(2) 2_746 .
O11 Bi3 Bi1 34.29(18) . .
O12 Bi3 Bi1 89.87(19) 1_565 .
O9 Bi3 Bi1 147.72(19) 2_756 .
O15 Bi3 Bi1 124.2(3) . .
O5 Bi3 Bi1 48.26(16) . .
O5 Bi3 Bi1 128.96(16) 1_565 .
O16 Bi3 Bi1 39.21(18) . .
O6 Bi3 Bi1 95.78(16) 2_656 .
Bi7 Bi3 Bi1 93.16(6) . .
V2 Bi3 Bi1 115.05(3) 1_565 .
O10 Bi3 O3 59.7(2) 2_746 2_756
O11 Bi3 O3 61.4(2) . 2_756
O12 Bi3 O3 52.2(2) 1_565 2_756
O9 Bi3 O3 52.3(2) 2_756 2_756
O15 Bi3 O3 117.9(3) . 2_756
O5 Bi3 O3 115.0(2) . 2_756
O5 Bi3 O3 105.9(2) 1_565 2_756
O16 Bi3 O3 114.4(2) . 2_756
O6 Bi3 O3 161.1(2) 2_656 2_756
Bi7 Bi3 O3 95.66(15) . 2_756
V2 Bi3 O3 133.54(16) 1_565 2_756
Bi1 Bi3 O3 95.48(16) . 2_756
O10 Bi3 Bi6 90.1(2) 2_746 .
O11 Bi3 Bi6 149.5(2) . .
O12 Bi3 Bi6 91.0(2) 1_565 .
O9 Bi3 Bi6 35.9(2) 2_756 .
O15 Bi3 Bi6 55.0(3) . .
O5 Bi3 Bi6 131.42(18) . .
O5 Bi3 Bi6 47.88(17) 1_565 .
O16 Bi3 Bi6 137.25(19) . .
O6 Bi3 Bi6 80.21(18) 2_656 .
Bi7 Bi3 Bi6 88.25(5) . .
V2 Bi3 Bi6 60.92(7) 1_565 .
Bi1 Bi3 Bi6 175.91(7) . .
O3 Bi3 Bi6 88.20(17) 2_756 .
O10 Bi3 Bi2 92.9(2) 2_746 2_756
O11 Bi3 Bi2 93.77(19) . 2_756
O12 Bi3 Bi2 34.76(18) 1_565 2_756
O9 Bi3 Bi2 35.42(18) 2_756 2_756
O15 Bi3 Bi2 113.3(3) . 2_756
O5 Bi3 Bi2 156.81(17) . 2_756
O5 Bi3 Bi2 64.01(17) 1_565 2_756
O16 Bi3 Bi2 111.78(16) . 2_756
O6 Bi3 Bi2 119.25(17) 2_656 2_756
Bi7 Bi3 Bi2 122.61(6) . 2_756
V2 Bi3 Bi2 91.67(3) 1_565 2_756
Bi1 Bi3 Bi2 120.915(14) . 2_756
O3 Bi3 Bi2 41.88(15) 2_756 2_756
Bi6 Bi3 Bi2 61.10(7) . 2_756
O10 Bi3 Bi5 39.6(2) 2_746 2_756
O11 Bi3 Bi5 92.01(18) . 2_756
O12 Bi3 Bi5 85.52(19) 1_565 2_756
O9 Bi3 Bi5 33.33(19) 2_756 2_756
O15 Bi3 Bi5 76.7(2) . 2_756
O5 Bi3 Bi5 109.16(18) . 2_756
O5 Bi3 Bi5 101.67(17) 1_565 2_756
O16 Bi3 Bi5 155.05(17) . 2_756
O6 Bi3 Bi5 137.35(16) 2_656 2_756
Bi7 Bi3 Bi5 66.25(9) . 2_756
V2 Bi3 Bi5 121.28(4) 1_565 2_756
Bi1 Bi3 Bi5 123.58(3) . 2_756
O3 Bi3 Bi5 41.28(16) 2_756 2_756
Bi6 Bi3 Bi5 60.48(7) . 2_756
Bi2 Bi3 Bi5 56.55(7) 2_756 2_756
O10 Bi3 Bi4 34.4(2) 2_746 2_756
O11 Bi3 Bi4 96.99(18) . 2_756
O12 Bi3 Bi4 96.61(18) 1_565 2_756
O9 Bi3 Bi4 38.61(19) 2_756 2_756
O15 Bi3 Bi4 66.2(2) . 2_756
O5 Bi3 Bi4 101.80(18) . 2_756
O5 Bi3 Bi4 103.86(17) 1_565 2_756
O16 Bi3 Bi4 162.44(17) . 2_756
O6 Bi3 Bi4 129.76(16) 2_656 2_756
Bi7 Bi3 Bi4 56.17(8) . 2_756
V2 Bi3 Bi4 118.95(4) 1_565 2_756
Bi1 Bi3 Bi4 125.26(2) . 2_756
O3 Bi3 Bi4 51.75(15) 2_756 2_756
Bi6 Bi3 Bi4 58.60(7) . 2_756
Bi2 Bi3 Bi4 66.45(6) 2_756 2_756
Bi5 Bi3 Bi4 11.24(2) 2_756 2_756
O10 Bi3 Bi1 95.99(18) 2_746 2_756
O11 Bi3 Bi1 40.8(2) . 2_756
O12 Bi3 Bi1 32.03(19) 1_565 2_756
O9 Bi3 Bi1 90.10(18) 2_756 2_756
O15 Bi3 Bi1 165.3(2) . 2_756
O5 Bi3 Bi1 106.40(16) . 2_756
O5 Bi3 Bi1 100.27(16) 1_565 2_756
O16 Bi3 Bi1 67.20(15) . 2_756
O6 Bi3 Bi1 127.37(15) 2_656 2_756
Bi7 Bi3 Bi1 127.40(6) . 2_756
V2 Bi3 Bi1 117.09(3) 1_565 2_756
Bi1 Bi3 Bi1 62.141(11) . 2_756
O3 Bi3 Bi1 47.59(14) 2_756 2_756
Bi6 Bi3 Bi1 119.76(7) . 2_756
Bi2 Bi3 Bi1 58.774(12) 2_756 2_756
Bi5 Bi3 Bi1 88.86(7) 2_756 2_756
Bi4 Bi3 Bi1 99.22(6) 2_756 2_756
O10 Bi3 Bi2 38.07(19) 2_746 2_746
O11 Bi3 Bi2 35.11(19) . 2_746
O12 Bi3 Bi2 91.19(19) 1_565 2_746
O9 Bi3 Bi2 93.74(19) 2_756 2_746
O15 Bi3 Bi2 105.9(3) . 2_746
O5 Bi3 Bi2 63.47(17) . 2_746
O5 Bi3 Bi2 157.36(17) 1_565 2_746
O16 Bi3 Bi2 98.23(17) . 2_746
O6 Bi3 Bi2 147.09(17) 2_656 2_746
Bi7 Bi3 Bi2 63.07(6) . 2_746
V2 Bi3 Bi2 174.64(3) 1_565 2_746
Bi1 Bi3 Bi2 60.570(12) . 2_746
O3 Bi3 Bi2 51.53(15) 2_756 2_746
Bi6 Bi3 Bi2 123.41(7) . 2_746
Bi2 Bi3 Bi2 93.363(14) 2_756 2_746
Bi5 Bi3 Bi2 63.35(2) 2_756 2_746
Bi4 Bi3 Bi2 64.98(2) 2_756 2_746
Bi1 Bi3 Bi2 64.362(12) 2_756 2_746
O10 Bi3 Bi6 34.8(2) 2_746 1_545
O11 Bi3 Bi6 87.8(2) . 1_545
O12 Bi3 Bi6 146.25(19) 1_565 1_545
O9 Bi3 Bi6 94.16(19) 2_756 1_545
O15 Bi3 Bi6 48.2(3) . 1_545
O5 Bi3 Bi6 46.23(18) . 1_545
O5 Bi3 Bi6 133.38(17) 1_565 1_545
O16 Bi3 Bi6 119.32(19) . 1_545
O6 Bi3 Bi6 100.98(18) 2_656 1_545
Bi7 Bi3 Bi6 4.62(11) . 1_545
V2 Bi3 Bi6 118.98(7) 1_565 1_545
Bi1 Bi3 Bi6 88.85(7) . 1_545
O3 Bi3 Bi6 94.42(16) 2_756 1_545
Bi6 Bi3 Bi6 92.66(10) . 1_545
Bi2 Bi3 Bi6 124.01(7) 2_756 1_545
Bi5 Bi3 Bi6 67.47(10) 2_756 1_545
Bi4 Bi3 Bi6 57.86(9) 2_756 1_545
Bi1 Bi3 Bi6 123.60(7) 2_756 1_545
Bi2 Bi3 Bi6 59.24(7) 2_746 1_545
Bi5 Bi4 O14 116.7(4) . .
Bi5 Bi4 O10 94.1(3) . 1_545
O14 Bi4 O10 116.6(5) . 1_545
Bi5 Bi4 O13 166.2(3) . 2_746
O14 Bi4 O13 76.3(4) . 2_746
O10 Bi4 O13 74.7(3) 1_545 2_746
Bi5 Bi4 O9 62.9(2) . .
O14 Bi4 O9 76.4(4) . .
O10 Bi4 O9 70.8(3) 1_545 .
O13 Bi4 O9 119.0(3) 2_746 .
Bi5 Bi4 O1 110.2(2) . 2_736
O14 Bi4 O1 104.8(4) . 2_736
O10 Bi4 O1 114.7(3) 1_545 2_736
O13 Bi4 O1 68.7(3) 2_746 2_736
O9 Bi4 O1 172.0(3) . 2_736
Bi5 Bi4 O4 74.5(2) . .
O14 Bi4 O4 82.0(5) . .
O10 Bi4 O4 161.3(3) 1_545 .
O13 Bi4 O4 113.9(3) 2_746 .
O9 Bi4 O4 114.7(3) . .
O1 Bi4 O4 58.1(3) 2_736 .
Bi5 Bi4 O2 36.9(2) . .
O14 Bi4 O2 82.4(4) . .
O10 Bi4 O2 123.7(3) 1_545 .
O13 Bi4 O2 156.9(3) 2_746 .
O9 Bi4 O2 62.9(3) . .
O1 Bi4 O2 109.3(3) 2_736 .
O4 Bi4 O2 53.6(3) . .
Bi5 Bi4 O2 88.1(2) . 1_545
O14 Bi4 O2 153.6(4) . 1_545
O10 Bi4 O2 67.3(3) 1_545 1_545
O13 Bi4 O2 80.1(3) 2_746 1_545
O9 Bi4 O2 126.4(3) . 1_545
O1 Bi4 O2 54.7(2) 2_736 1_545
O4 Bi4 O2 97.1(3) . 1_545
O2 Bi4 O2 118.4(3) . 1_545
Bi5 Bi4 O3 26.1(2) . .
O14 Bi4 O3 132.0(4) . .
O10 Bi4 O3 68.4(3) 1_545 .
O13 Bi4 O3 141.0(3) 2_746 .
O9 Bi4 O3 59.8(2) . .
O1 Bi4 O3 116.0(2) 2_736 .
O4 Bi4 O3 98.3(3) . .
O2 Bi4 O3 61.6(3) . .
O2 Bi4 O3 74.4(2) 1_545 .
Bi5 Bi4 Bi7 131.79(18) . 2_746
O14 Bi4 Bi7 93.4(4) . 2_746
O10 Bi4 Bi7 37.7(2) 1_545 2_746
O13 Bi4 Bi7 37.6(2) 2_746 2_746
O9 Bi4 Bi7 91.95(19) . 2_746
O1 Bi4 Bi7 95.8(2) 2_736 2_746
O4 Bi4 Bi7 150.7(2) . 2_746
O2 Bi4 Bi7 154.78(19) . 2_746
O2 Bi4 Bi7 74.44(19) 1_545 2_746
O3 Bi4 Bi7 105.99(18) . 2_746
Bi5 Bi4 O15 119.7(2) . 2_746
O14 Bi4 O15 64.4(5) . 2_746
O10 Bi4 O15 52.2(3) 1_545 2_746
O13 Bi4 O15 59.8(3) 2_746 2_746
O9 Bi4 O15 59.3(3) . 2_746
O1 Bi4 O15 128.5(3) 2_736 2_746
O4 Bi4 O15 146.4(3) . 2_746
O2 Bi4 O15 117.9(3) . 2_746
O2 Bi4 O15 112.8(3) 1_545 2_746
O3 Bi4 O15 104.1(2) . 2_746
Bi7 Bi4 O15 40.4(2) 2_746 2_746
Bi5 Bi4 Bi6 91.13(16) . 2_746
O14 Bi4 Bi6 39.3(4) . 2_746
O10 Bi4 Bi6 91.3(2) 1_545 2_746
O13 Bi4 Bi6 97.1(2) 2_746 2_746
O9 Bi4 Bi6 37.32(19) . 2_746
O1 Bi4 Bi6 144.1(2) 2_736 2_746
O4 Bi4 Bi6 103.5(3) . 2_746
O2 Bi4 Bi6 70.7(2) . 2_746
O2 Bi4 Bi6 158.42(17) 1_545 2_746
O3 Bi4 Bi6 96.05(19) . 2_746
Bi7 Bi4 Bi6 90.23(8) 2_746 2_746
O15 Bi4 Bi6 49.9(2) 2_746 2_746
Bi5 Bi4 V1 95.25(15) . 1_545
O14 Bi4 V1 132.5(4) . 1_545
O10 Bi4 V1 93.5(2) 1_545 1_545
O13 Bi4 V1 77.7(2) 2_746 1_545
O9 Bi4 V1 150.9(2) . 1_545
O1 Bi4 V1 27.96(17) 2_736 1_545
O4 Bi4 V1 73.3(3) . 1_545
O2 Bi4 V1 111.8(2) . 1_545
O2 Bi4 V1 27.71(15) 1_545 1_545
O3 Bi4 V1 91.97(17) . 1_545
Bi7 Bi4 V1 89.41(8) 2_746 1_545
O15 Bi4 V1 129.6(2) 2_746 1_545
Bi6 Bi4 V1 171.75(13) 2_746 1_545
Bi5 Bi4 Bi6 131.63(19) . 2_736
O14 Bi4 Bi6 97.7(4) . 2_736
O10 Bi4 Bi6 38.2(2) 1_545 2_736
O13 Bi4 Bi6 36.5(2) 2_746 2_736
O9 Bi4 Bi6 96.77(19) . 2_736
O1 Bi4 Bi6 90.9(2) 2_736 2_736
O4 Bi4 Bi6 147.3(2) . 2_736
O2 Bi4 Bi6 159.16(19) . 2_736
O2 Bi4 Bi6 68.89(19) 1_545 2_736
O3 Bi4 Bi6 105.54(19) . 2_736
Bi7 Bi4 Bi6 5.85(9) 2_746 2_736
O15 Bi4 Bi6 46.2(2) 2_746 2_736
Bi6 Bi4 Bi6 96.08(12) 2_746 2_736
V1 Bi4 Bi6 83.58(8) 1_545 2_736
Bi5 Bi4 V1 56.55(13) . .
O14 Bi4 V1 76.9(4) . .
O10 Bi4 V1 149.9(2) 1_545 .
O13 Bi4 V1 135.3(2) 2_746 .
O9 Bi4 V1 88.02(19) . .
O1 Bi4 V1 84.63(18) 2_736 .
O4 Bi4 V1 26.8(2) . .
O2 Bi4 V1 27.39(16) . .
O2 Bi4 V1 113.44(19) 1_545 .
O3 Bi4 V1 82.62(19) . .
Bi7 Bi4 V1 169.99(12) 2_746 .
O15 Bi4 V1 133.3(2) 2_746 .
Bi6 Bi4 V1 83.68(8) 2_746 .
V1 Bi4 V1 95.48(6) 1_545 .
Bi6 Bi4 V1 171.80(13) 2_736 .
Bi5 Bi4 Bi3 81.51(16) . 2_746
O14 Bi4 Bi3 94.1(4) . 2_746
O10 Bi4 Bi3 34.4(2) 1_545 2_746
O13 Bi4 Bi3 93.1(2) 2_746 2_746
O9 Bi4 Bi3 37.05(18) . 2_746
O1 Bi4 Bi3 149.08(18) 2_736 2_746
O4 Bi4 Bi3 150.6(2) . 2_746
O2 Bi4 Bi3 97.11(18) . 2_746
O2 Bi4 Bi3 98.84(15) 1_545 2_746
O3 Bi4 Bi3 62.97(16) . 2_746
Bi7 Bi4 Bi3 58.26(6) 2_746 2_746
O15 Bi4 Bi3 41.18(15) 2_746 2_746
Bi6 Bi4 Bi3 59.77(7) 2_746 2_746
V1 Bi4 Bi3 126.36(4) 1_545 2_746
Bi6 Bi4 Bi3 62.06(7) 2_736 2_746
V1 Bi4 Bi3 123.96(9) . 2_746
Bi5 Bi4 Bi9 152.71(14) . 2_736
O14 Bi4 Bi9 83.8(4) . 2_736
O10 Bi4 Bi9 91.9(2) 1_545 2_736
O13 Bi4 Bi9 25.0(2) 2_746 2_736
O9 Bi4 Bi9 143.6(2) . 2_736
O1 Bi4 Bi9 43.94(18) 2_736 2_736
O4 Bi4 Bi9 92.0(2) . 2_736
O2 Bi4 Bi9 144.28(16) . 2_736
O2 Bi4 Bi9 69.78(17) 1_545 2_736
O3 Bi4 Bi9 143.65(17) . 2_736
Bi7 Bi4 Bi9 58.69(8) 2_746 2_736
O15 Bi4 Bi9 84.6(2) 2_746 2_736
Bi6 Bi4 Bi9 115.34(12) 2_746 2_736
V1 Bi4 Bi9 57.79(5) 1_545 2_736
Bi6 Bi4 Bi9 55.67(8) 2_736 2_736
V1 Bi4 Bi9 117.06(6) . 2_736
Bi3 Bi4 Bi9 116.64(7) 2_746 2_736
Bi5 Bi4 Bi7 88.83(15) . 2_756
O14 Bi4 Bi7 39.4(4) . 2_756
O10 Bi4 Bi7 93.6(2) 1_545 2_756
O13 Bi4 Bi7 99.8(2) 2_746 2_756
O9 Bi4 Bi7 37.02(18) . 2_756
O1 Bi4 Bi7 143.62(19) 2_736 2_756
O4 Bi4 Bi7 100.8(3) . 2_756
O2 Bi4 Bi7 67.6(2) . 2_756
O2 Bi4 Bi7 160.38(16) 1_545 2_756
O3 Bi4 Bi7 94.92(18) . 2_756
Bi7 Bi4 Bi7 93.39(9) 2_746 2_756
O15 Bi4 Bi7 53.1(2) 2_746 2_756
Bi6 Bi4 Bi7 3.17(12) 2_746 2_756
V1 Bi4 Bi7 171.54(9) 1_545 2_756
Bi6 Bi4 Bi7 99.24(6) 2_736 2_756
V1 Bi4 Bi7 80.58(7) . 2_756
Bi3 Bi4 Bi7 61.54(5) 2_746 2_756
Bi9 Bi4 Bi7 117.34(10) 2_736 2_756
Bi5 Bi4 Bi2 76.21(17) . 1_545
O14 Bi4 Bi2 148.3(4) . 1_545
O10 Bi4 Bi2 31.81(19) 1_545 1_545
O13 Bi4 Bi2 90.1(2) 2_746 1_545
O9 Bi4 Bi2 85.97(19) . 1_545
O1 Bi4 Bi2 96.26(17) 2_736 1_545
O4 Bi4 Bi2 129.5(3) . 1_545
O2 Bi4 Bi2 112.8(2) . 1_545
O2 Bi4 Bi2 41.81(15) 1_545 1_545
O3 Bi4 Bi2 51.38(18) . 1_545
Bi7 Bi4 Bi2 60.74(6) 2_746 1_545
O15 Bi4 Bi2 84.0(2) 2_746 1_545
Bi6 Bi4 Bi2 117.31(8) 2_746 1_545
V1 Bi4 Bi2 69.48(4) 1_545 1_545
Bi6 Bi4 Bi2 58.05(7) 2_736 1_545
V1 Bi4 Bi2 129.21(11) . 1_545
Bi3 Bi4 Bi2 57.69(2) 2_746 1_545
Bi9 Bi4 Bi2 95.85(4) 2_736 1_545
Bi7 Bi4 Bi2 118.79(6) 2_756 1_545
Bi4 Bi5 O9 99.8(3) . .
Bi4 Bi5 O14 47.6(3) . .
O9 Bi5 O14 73.3(4) . .
Bi4 Bi5 O10 68.5(3) . 1_545
O9 Bi5 O10 71.9(3) . 1_545
O14 Bi5 O10 97.0(4) . 1_545
Bi4 Bi5 O2 133.1(3) . .
O9 Bi5 O2 76.2(3) . .
O14 Bi5 O2 88.1(4) . .
O10 Bi5 O2 144.6(3) 1_545 .
Bi4 Bi5 O3 146.8(3) . .
O9 Bi5 O3 74.3(3) . .
O14 Bi5 O3 146.9(4) . .
O10 Bi5 O3 78.8(3) 1_545 .
O2 Bi5 O3 78.1(3) . .
Bi4 Bi5 O4 91.1(3) . .
O9 Bi5 O4 128.1(3) . .
O14 Bi5 O4 77.9(4) . .
O10 Bi5 O4 154.8(3) 1_545 .
O2 Bi5 O4 60.5(3) . .
O3 Bi5 O4 118.7(3) . .
Bi4 Bi5 O13 10.5(2) . 2_746
O9 Bi5 O13 101.7(3) . 2_746
O14 Bi5 O13 57.4(3) . 2_746
O10 Bi5 O13 60.1(2) 1_545 2_746
O2 Bi5 O13 143.6(3) . 2_746
O3 Bi5 O13 137.1(3) . 2_746
O4 Bi5 O13 97.7(3) . 2_746
Bi4 Bi5 O1 57.3(2) . 2_736
O9 Bi5 O1 156.8(3) . 2_736
O14 Bi5 O1 86.6(4) . 2_736
O10 Bi5 O1 99.9(3) 1_545 2_736
O2 Bi5 O1 115.4(3) . 2_736
O3 Bi5 O1 126.5(3) . 2_736
O4 Bi5 O1 55.5(3) . 2_736
O13 Bi5 O1 56.6(2) 2_746 2_736
Bi4 Bi5 O2 79.0(2) . 1_545
O9 Bi5 O2 133.9(2) . 1_545
O14 Bi5 O2 125.9(4) . 1_545
O10 Bi5 O2 64.8(3) 1_545 1_545
O2 Bi5 O2 136.8(4) . 1_545
O3 Bi5 O2 82.3(3) . 1_545
O4 Bi5 O2 97.9(3) . 1_545
O13 Bi5 O2 70.2(3) 2_746 1_545
O1 Bi5 O2 51.6(2) 2_736 1_545
Bi4 Bi5 V1 112.90(14) . .
O9 Bi5 V1 101.5(2) . .
O14 Bi5 V1 80.2(3) . .
O10 Bi5 V1 173.4(2) 1_545 .
O2 Bi5 V1 30.0(2) . .
O3 Bi5 V1 100.3(3) . .
O4 Bi5 V1 30.6(2) . .
O13 Bi5 V1 122.01(18) 2_746 .
O1 Bi5 V1 85.93(16) 2_736 .
O2 Bi5 V1 121.67(17) 1_545 .
Bi4 Bi5 Bi2 137.63(15) . .
O9 Bi5 Bi2 38.3(2) . .
O14 Bi5 Bi2 100.2(3) . .
O10 Bi5 Bi2 94.76(18) 1_545 .
O2 Bi5 Bi2 49.9(2) . .
O3 Bi5 Bi2 48.3(2) . .
O4 Bi5 Bi2 110.4(2) . .
O13 Bi5 Bi2 139.85(17) 2_746 .
O1 Bi5 Bi2 162.9(2) 2_736 .
O2 Bi5 Bi2 130.14(18) 1_545 .
V1 Bi5 Bi2 79.93(9) . .
Bi4 Bi5 O2 137.4(2) . 2_646
O9 Bi5 O2 121.5(3) . 2_646
O14 Bi5 O2 150.0(4) . 2_646
O10 Bi5 O2 112.1(3) 1_545 2_646
O2 Bi5 O2 72.4(2) . 2_646
O3 Bi5 O2 51.8(2) . 2_646
O4 Bi5 O2 72.7(3) . 2_646
O13 Bi5 O2 132.1(3) 2_746 2_646
O1 Bi5 O2 81.7(2) 2_736 2_646
O2 Bi5 O2 65.2(2) 1_545 2_646
V1 Bi5 O2 71.5(2) . 2_646
Bi2 Bi5 O2 84.76(19) . 2_646
Bi4 Bi5 V1 149.40(17) . 2_646
O9 Bi5 V1 97.7(2) . 2_646
O14 Bi5 V1 163.0(3) . 2_646
O10 Bi5 V1 93.65(19) 1_545 2_646
O2 Bi5 V1 75.6(2) . 2_646
O3 Bi5 V1 24.82(19) . 2_646
O4 Bi5 V1 97.7(3) . 2_646
O13 Bi5 V1 139.52(18) 2_746 2_646
O1 Bi5 V1 104.61(16) 2_736 2_646
O2 Bi5 V1 70.75(17) 1_545 2_646
V1 Bi5 V1 87.76(11) . 2_646
Bi2 Bi5 V1 65.59(9) . 2_646
O2 Bi5 V1 27.14(14) 2_646 2_646
Bi4 Bi5 Bi3 87.26(17) . 2_746
O9 Bi5 Bi3 36.0(2) . 2_746
O14 Bi5 Bi3 88.4(4) . 2_746
O10 Bi5 Bi3 36.46(18) 1_545 2_746
O2 Bi5 Bi3 109.2(2) . 2_746
O3 Bi5 Bi3 68.62(19) . 2_746
O4 Bi5 Bi3 162.8(3) . 2_746
O13 Bi5 Bi3 83.31(17) 2_746 2_746
O1 Bi5 Bi3 134.8(2) 2_736 2_746
O2 Bi5 Bi3 98.52(16) 1_545 2_746
V1 Bi5 Bi3 137.08(9) . 2_746
Bi2 Bi5 Bi3 61.50(3) . 2_746
O2 Bi5 Bi3 119.17(16) 2_646 2_746
V1 Bi5 Bi3 92.38(7) 2_646 2_746
Bi4 Bi5 Bi6 77.55(16) . 2_746
O9 Bi5 Bi6 33.6(2) . 2_746
O14 Bi5 Bi6 40.3(3) . 2_746
O10 Bi5 Bi6 86.7(2) 1_545 2_746
O2 Bi5 Bi6 74.7(2) . 2_746
O3 Bi5 Bi6 106.7(2) . 2_746
O4 Bi5 Bi6 103.6(3) . 2_746
O13 Bi5 Bi6 83.9(2) 2_746 2_746
O1 Bi5 Bi6 126.8(2) 2_736 2_746
O2 Bi5 Bi6 148.3(2) 1_545 2_746
V1 Bi5 Bi6 87.33(8) . 2_746
Bi2 Bi5 Bi6 62.37(7) . 2_746
O2 Bi5 Bi6 143.8(2) 2_646 2_746
V1 Bi5 Bi6 127.79(13) 2_646 2_746
Bi3 Bi5 Bi6 59.35(7) 2_746 2_746
Bi4 Bi5 V1 73.69(15) . 1_545
O9 Bi5 V1 159.4(2) . 1_545
O14 Bi5 V1 112.4(4) . 1_545
O10 Bi5 V1 87.6(2) 1_545 1_545
O2 Bi5 V1 122.8(2) . 1_545
O3 Bi5 V1 100.2(2) . 1_545
O4 Bi5 V1 72.2(3) . 1_545
O13 Bi5 V1 68.43(18) 2_746 1_545
O1 Bi5 V1 27.40(15) 2_736 1_545
O2 Bi5 V1 26.57(15) 1_545 1_545
V1 Bi5 V1 99.04(5) . 1_545
Bi2 Bi5 V1 146.76(12) . 1_545
O2 Bi5 V1 63.92(18) 2_646 1_545
V1 Bi5 V1 81.17(6) 2_646 1_545
Bi3 Bi5 V1 123.40(7) 2_746 1_545
Bi6 Bi5 V1 150.77(16) 2_746 1_545
Bi4 Bi5 Bi2 93.37(18) . 1_545
O9 Bi5 Bi2 91.9(2) . 1_545
O14 Bi5 Bi2 132.2(3) . 1_545
O10 Bi5 Bi2 35.95(18) 1_545 1_545
O2 Bi5 Bi2 133.0(2) . 1_545
O3 Bi5 Bi2 55.0(2) . 1_545
O4 Bi5 Bi2 138.2(3) . 1_545
O13 Bi5 Bi2 83.00(17) 2_746 1_545
O1 Bi5 Bi2 93.23(16) 2_736 1_545
O2 Bi5 Bi2 42.81(15) 1_545 1_545
V1 Bi5 Bi2 147.54(13) . 1_545
Bi2 Bi5 Bi2 93.61(6) . 1_545
O2 Bi5 Bi2 76.24(18) 2_646 1_545
V1 Bi5 Bi2 61.02(5) 2_646 1_545
Bi3 Bi5 Bi2 58.973(19) 2_746 1_545
Bi6 Bi5 Bi2 117.94(8) 2_746 1_545
V1 Bi5 Bi2 69.37(4) 1_545 1_545
Bi4 Bi5 Bi7 40.27(16) . 2_746
O9 Bi5 Bi7 82.6(2) . 2_746
O14 Bi5 Bi7 75.0(3) . 2_746
O10 Bi5 Bi7 28.24(19) 1_545 2_746
O2 Bi5 Bi7 156.0(3) . 2_746
O3 Bi5 Bi7 106.9(2) . 2_746
O4 Bi5 Bi7 129.7(3) . 2_746
O13 Bi5 Bi7 32.20(16) 2_746 2_746
O1 Bi5 Bi7 81.13(19) 2_736 2_746
O2 Bi5 Bi7 66.92(19) 1_545 2_746
V1 Bi5 Bi7 152.60(13) . 2_746
Bi2 Bi5 Bi7 115.66(6) . 2_746
O2 Bi5 Bi7 129.5(2) 2_646 2_746
V1 Bi5 Bi7 118.82(7) 2_646 2_746
Bi3 Bi5 Bi7 54.32(6) 2_746 2_746
Bi6 Bi5 Bi7 81.37(9) 2_746 2_746
V1 Bi5 Bi7 80.10(9) 1_545 2_746
Bi2 Bi5 Bi7 57.84(6) 1_545 2_746
Bi4 Bi5 O15 51.2(2) . 2_746
O9 Bi5 O15 51.3(3) . 2_746
O14 Bi5 O15 54.7(4) . 2_746
O10 Bi5 O15 44.6(3) 1_545 2_746
O2 Bi5 O15 120.5(3) . 2_746
O3 Bi5 O15 107.5(2) . 2_746
O4 Bi5 O15 131.6(3) . 2_746
O13 Bi5 O15 50.8(2) 2_746 2_746
O1 Bi5 O15 107.5(3) 2_736 2_746
O2 Bi5 O15 102.0(3) 1_545 2_746
V1 Bi5 O15 130.8(2) . 2_746
Bi2 Bi5 O15 89.09(17) . 2_746
O2 Bi5 O15 155.3(2) 2_646 2_746
V1 Bi5 O15 130.50(15) 2_646 2_746
Bi3 Bi5 O15 38.92(14) 2_746 2_746
Bi6 Bi5 O15 46.3(2) 2_746 2_746
V1 Bi5 O15 114.5(2) 1_545 2_746
Bi2 Bi5 O15 80.35(19) 1_545 2_746
Bi7 Bi5 O15 35.5(2) 2_746 2_746
Bi7 Bi6 O9 127.6(12) 1_565 2_756
Bi7 Bi6 O13 64.9(11) 1_565 1_565
O9 Bi6 O13 113.1(4) 2_756 1_565
Bi7 Bi6 O10 56.7(11) 1_565 2_756
O9 Bi6 O10 72.2(3) 2_756 2_756
O13 Bi6 O10 73.5(3) 1_565 2_756
Bi7 Bi6 O14 137.3(12) 1_565 2_756
O9 Bi6 O14 71.3(3) 2_756 2_756
O13 Bi6 O14 72.4(4) 1_565 2_756
O10 Bi6 O14 113.4(4) 2_756 2_756
Bi7 Bi6 O5 80.1(11) 1_565 1_565
O9 Bi6 O5 72.7(3) 2_756 1_565
O13 Bi6 O5 139.7(3) 1_565 1_565
O10 Bi6 O5 70.8(3) 2_756 1_565
O14 Bi6 O5 139.9(4) 2_756 1_565
Bi7 Bi6 O15 12.3(11) 1_565 1_565
O9 Bi6 O15 132.6(3) 2_756 1_565
O13 Bi6 O15 74.6(3) 1_565 1_565
O10 Bi6 O15 65.5(3) 2_756 1_565
O14 Bi6 O15 145.5(4) 2_756 1_565
O5 Bi6 O15 74.1(3) 1_565 1_565
Bi7 Bi6 O15 146.0(12) 1_565 .
O9 Bi6 O15 70.9(3) 2_756 .
O13 Bi6 O15 140.3(3) 1_565 .
O10 Bi6 O15 138.1(3) 2_756 .
O14 Bi6 O15 72.0(4) 2_756 .
O5 Bi6 O15 80.0(3) 1_565 .
O15 Bi6 O15 133.8(4) 1_565 .
Bi7 Bi6 O13 60.6(11) 1_565 3_887
O9 Bi6 O13 165.2(3) 2_756 3_887
O13 Bi6 O13 81.2(3) 1_565 3_887
O10 Bi6 O13 117.3(3) 2_756 3_887
O14 Bi6 O13 111.7(4) 2_756 3_887
O5 Bi6 O13 99.0(3) 1_565 3_887
O15 Bi6 O13 52.7(2) 1_565 3_887
O15 Bi6 O13 96.0(3) . 3_887
Bi7 Bi6 O15 92.6(11) 1_565 3_887
O9 Bi6 O15 130.3(3) 2_756 3_887
O13 Bi6 O15 53.9(3) 1_565 3_887
O10 Bi6 O15 127.2(3) 2_756 3_887
O14 Bi6 O15 59.0(4) 2_756 3_887
O5 Bi6 O15 151.8(3) 1_565 3_887
O15 Bi6 O15 93.1(3) 1_565 3_887
O15 Bi6 O15 92.2(3) . 3_887
O13 Bi6 O15 54.5(2) 3_887 3_887
Bi7 Bi6 O8 71.6(11) 1_565 1_565
O9 Bi6 O8 117.5(3) 2_756 1_565
O13 Bi6 O8 126.7(3) 1_565 1_565
O10 Bi6 O8 106.7(3) 2_756 1_565
O14 Bi6 O8 139.5(4) 2_756 1_565
O5 Bi6 O8 51.0(2) 1_565 1_565
O15 Bi6 O8 59.5(3) 1_565 1_565
O15 Bi6 O8 74.4(3) . 1_565
O13 Bi6 O8 50.4(2) 3_887 1_565
O15 Bi6 O8 100.8(2) 3_887 1_565
Bi7 Bi6 Bi9 97.1(11) 1_565 .
O9 Bi6 Bi9 103.7(2) 2_756 .
O13 Bi6 Bi9 34.5(2) 1_565 .
O10 Bi6 Bi9 101.2(2) 2_756 .
O14 Bi6 Bi9 41.0(3) 2_756 .
O5 Bi6 Bi9 171.8(2) 1_565 .
O15 Bi6 Bi9 104.5(2) 1_565 .
O15 Bi6 Bi9 105.9(2) . .
O13 Bi6 Bi9 86.04(17) 3_887 .
O15 Bi6 Bi9 35.31(17) 3_887 .
O8 Bi6 Bi9 135.48(19) 1_565 .
Bi7 Bi6 O14 104.2(12) 1_565 4_686
O9 Bi6 O14 123.9(3) 2_756 4_686
O13 Bi6 O14 106.7(3) 1_565 4_686
O10 Bi6 O14 159.5(3) 2_756 4_686
O14 Bi6 O14 85.6(5) 2_756 4_686
O5 Bi6 O14 100.3(3) 1_565 4_686
O15 Bi6 O14 94.5(3) 1_565 4_686
O15 Bi6 O14 53.4(3) . 4_686
O13 Bi6 O14 44.3(3) 3_887 4_686
O15 Bi6 O14 54.8(3) 3_887 4_686
O8 Bi6 O14 56.0(3) 1_565 4_686
Bi9 Bi6 O14 87.8(2) . 4_686
Bi7 Bi6 Bi4 149.3(12) 1_565 2_756
O9 Bi6 Bi4 40.5(2) 2_756 2_756
O13 Bi6 Bi4 92.6(3) 1_565 2_756
O10 Bi6 Bi4 98.3(3) 2_756 2_756
O14 Bi6 Bi4 31.1(3) 2_756 2_756
O5 Bi6 Bi4 110.3(2) 1_565 2_756
O15 Bi6 Bi4 161.4(3) 1_565 2_756
O15 Bi6 Bi4 64.3(2) . 2_756
O13 Bi6 Bi4 139.9(2) 3_887 2_756
O15 Bi6 Bi4 89.9(2) 3_887 2_756
O8 Bi6 Bi4 137.71(19) 1_565 2_756
Bi9 Bi6 Bi4 68.46(8) . 2_756
O14 Bi6 Bi4 102.2(3) 4_686 2_756
Bi7 Bi6 Bi4 53.3(11) 1_565 2_766
O9 Bi6 Bi4 92.6(2) 2_756 2_766
O13 Bi6 Bi4 36.7(2) 1_565 2_766
O10 Bi6 Bi4 36.8(2) 2_756 2_766
O14 Bi6 Bi4 92.8(3) 2_756 2_766
O5 Bi6 Bi4 106.0(2) 1_565 2_766
O15 Bi6 Bi4 65.6(2) 1_565 2_766
O15 Bi6 Bi4 160.2(3) . 2_766
O13 Bi6 Bi4 101.59(18) 3_887 2_766
O15 Bi6 Bi4 90.6(2) 3_887 2_766
O8 Bi6 Bi4 124.24(18) 1_565 2_766
Bi9 Bi6 Bi4 66.56(9) . 2_766
O14 Bi6 Bi4 140.2(2) 4_686 2_766
Bi4 Bi6 Bi4 96.08(12) 2_756 2_766
Bi7 Bi6 Bi3 130.8(11) 1_565 .
O9 Bi6 Bi3 37.3(2) 2_756 .
O13 Bi6 Bi3 150.1(3) 1_565 .
O10 Bi6 Bi3 94.2(2) 2_756 .
O14 Bi6 Bi3 88.6(3) 2_756 .
O5 Bi6 Bi3 51.6(2) 1_565 .
O15 Bi6 Bi3 125.7(2) 1_565 .
O15 Bi6 Bi3 43.95(19) . .
O13 Bi6 Bi3 128.0(2) 3_887 .
O15 Bi6 Bi3 133.9(3) 3_887 .
O8 Bi6 Bi3 82.65(17) 1_565 .
Bi9 Bi6 Bi3 129.30(10) . .
O14 Bi6 Bi3 94.2(2) 4_686 .
Bi4 Bi6 Bi3 61.63(7) 2_756 .
Bi4 Bi6 Bi3 125.57(14) 2_766 .
Bi7 Bi6 V2 82.2(11) 1_565 1_565
O9 Bi6 V2 90.8(2) 2_756 1_565
O13 Bi6 V2 146.7(3) 1_565 1_565
O10 Bi6 V2 93.6(2) 2_756 1_565
O14 Bi6 V2 139.8(3) 2_756 1_565
O5 Bi6 V2 25.83(18) 1_565 1_565
O15 Bi6 V2 72.1(2) 1_565 1_565
O15 Bi6 V2 68.1(2) . 1_565
O13 Bi6 V2 77.77(17) 3_887 1_565
O15 Bi6 V2 126.5(2) 3_887 1_565
O8 Bi6 V2 27.39(14) 1_565 1_565
Bi9 Bi6 V2 161.82(15) . 1_565
O14 Bi6 V2 74.9(2) 4_686 1_565
Bi4 Bi6 V2 120.00(12) 2_756 1_565
Bi4 Bi6 V2 124.56(11) 2_766 1_565
Bi3 Bi6 V2 58.96(8) . 1_565
Bi7 Bi6 Bi5 140.4(12) 1_565 2_756
O9 Bi6 Bi5 32.3(2) 2_756 2_756
O13 Bi6 Bi5 91.5(3) 1_565 2_756
O10 Bi6 Bi5 87.1(2) 2_756 2_756
O14 Bi6 Bi5 39.6(3) 2_756 2_756
O5 Bi6 Bi5 104.6(2) 1_565 2_756
O15 Bi6 Bi5 151.7(3) 1_565 2_756
O15 Bi6 Bi5 71.7(2) . 2_756
O13 Bi6 Bi5 150.6(2) 3_887 2_756
O15 Bi6 Bi5 98.4(2) 3_887 2_756
O8 Bi6 Bi5 141.45(19) 1_565 2_756
Bi9 Bi6 Bi5 72.65(8) . 2_756
O14 Bi6 Bi5 113.3(3) 4_686 2_756
Bi4 Bi6 Bi5 11.32(2) 2_756 2_756
Bi4 Bi6 Bi5 88.45(13) 2_766 2_756
Bi3 Bi6 Bi5 60.17(6) . 2_756
V2 Bi6 Bi5 119.00(12) 1_565 2_756
Bi7 Bi6 Bi2 94.3(11) 1_565 2_756
O9 Bi6 Bi2 33.6(2) 2_756 2_756
O13 Bi6 Bi2 97.8(3) 1_565 2_756
O10 Bi6 Bi2 38.9(2) 2_756 2_756
O14 Bi6 Bi2 93.4(3) 2_756 2_756
O5 Bi6 Bi2 64.38(19) 1_565 2_756
O15 Bi6 Bi2 100.8(2) 1_565 2_756
O15 Bi6 Bi2 101.5(2) . 2_756
O13 Bi6 Bi2 152.96(18) 3_887 2_756
O15 Bi6 Bi2 143.8(2) 3_887 2_756
O8 Bi6 Bi2 115.13(17) 1_565 2_756
Bi9 Bi6 Bi2 108.46(12) . 2_756
O14 Bi6 Bi2 153.8(2) 4_686 2_756
Bi4 Bi6 Bi2 67.02(10) 2_756 2_756
Bi4 Bi6 Bi2 65.96(9) 2_766 2_756
Bi3 Bi6 Bi2 59.65(7) . 2_756
V2 Bi6 Bi2 89.68(10) 1_565 2_756
Bi5 Bi6 Bi2 56.01(10) 2_756 2_756
Bi7 Bi6 Bi3 40.4(10) 1_565 1_565
O9 Bi6 Bi3 90.1(2) 2_756 1_565
O13 Bi6 Bi3 91.3(2) 1_565 1_565
O10 Bi6 Bi3 33.55(19) 2_756 1_565
O14 Bi6 Bi3 146.9(4) 2_756 1_565
O5 Bi6 Bi3 48.4(2) 1_565 1_565
O15 Bi6 Bi3 42.58(19) 1_565 1_565
O15 Bi6 Bi3 128.4(2) . 1_565
O13 Bi6 Bi3 93.35(16) 3_887 1_565
O15 Bi6 Bi3 132.7(3) 3_887 1_565
O8 Bi6 Bi3 73.27(16) 1_565 1_565
Bi9 Bi6 Bi3 125.32(12) . 1_565
O14 Bi6 Bi3 127.2(3) 4_686 1_565
Bi4 Bi6 Bi3 126.54(15) 2_756 1_565
Bi4 Bi6 Bi3 60.07(7) 2_766 1_565
Bi3 Bi6 Bi3 92.66(10) . 1_565
V2 Bi6 Bi3 64.61(7) 1_565 1_565
Bi5 Bi6 Bi3 115.34(14) 2_756 1_565
Bi2 Bi6 Bi3 59.62(7) 2_756 1_565
Bi6 Bi7 O13 104.5(11) 1_545 .
Bi6 Bi7 O10 113.5(12) 1_545 2_746
O13 Bi7 O10 80.9(3) . 2_746
Bi6 Bi7 O15 165.5(12) 1_545 .
O13 Bi7 O15 86.9(4) . .
O10 Bi7 O15 76.7(3) 2_746 .
Bi6 Bi7 O9 44.6(11) 1_545 2_746
O13 Bi7 O9 107.7(3) . 2_746
O10 Bi7 O9 70.2(3) 2_746 2_746
O15 Bi7 O9 140.7(3) . 2_746
Bi6 Bi7 O5 90.9(11) 1_545 .
O13 Bi7 O5 154.7(3) . .
O10 Bi7 O5 74.5(3) 2_746 .
O15 Bi7 O5 81.9(3) . .
O9 Bi7 O5 69.4(3) 2_746 .
Bi6 Bi7 O14 36.7(10) 1_545 2_746
O13 Bi7 O14 67.8(3) . 2_746
O10 Bi7 O14 108.3(4) 2_746 2_746
O15 Bi7 O14 152.5(4) . 2_746
O9 Bi7 O14 61.9(3) 2_746 2_746
O5 Bi7 O14 125.6(3) . 2_746
Bi6 Bi7 O13 112.6(11) 1_545 3_877
O13 Bi7 O13 88.1(3) . 3_877
O10 Bi7 O13 133.9(3) 2_746 3_877
O15 Bi7 O13 58.0(3) . 3_877
O9 Bi7 O13 154.2(3) 2_746 3_877
O5 Bi7 O13 104.7(3) . 3_877
O14 Bi7 O13 108.5(3) 2_746 3_877
Bi6 Bi7 O8 101.3(11) 1_545 .
O13 Bi7 O8 139.4(3) . .
O10 Bi7 O8 116.3(3) 2_746 .
O15 Bi7 O8 64.3(3) . .
O9 Bi7 O8 112.7(2) 2_746 .
O5 Bi7 O8 52.7(2) . .
O14 Bi7 O8 129.7(3) 2_746 .
O13 Bi7 O8 52.9(2) 3_877 .
Bi6 Bi7 O15 29.9(11) 1_545 1_545
O13 Bi7 O15 127.9(3) . 1_545
O10 Bi7 O15 129.0(3) 2_746 1_545
O15 Bi7 O15 135.7(4) . 1_545
O9 Bi7 O15 61.6(3) 2_746 1_545
O5 Bi7 O15 74.1(3) . 1_545
O14 Bi7 O15 62.6(3) 2_746 1_545
O13 Bi7 O15 92.7(3) 3_877 1_545
O8 Bi7 O15 71.5(3) . 1_545
Bi6 Bi7 Bi4 120.9(11) 1_545 2_756
O13 Bi7 Bi4 40.9(2) . 2_756
O10 Bi7 Bi4 40.6(2) 2_746 2_756
O15 Bi7 Bi4 73.6(3) . 2_756
O9 Bi7 Bi4 93.5(2) 2_746 2_756
O5 Bi7 Bi4 113.8(2) . 2_756
O14 Bi7 Bi4 92.5(3) 2_746 2_756
O13 Bi7 Bi4 111.34(19) 3_877 2_756
O8 Bi7 Bi4 136.86(19) . 2_756
O15 Bi7 Bi4 150.4(2) 1_545 2_756
Bi6 Bi7 Bi3 135.0(11) 1_545 .
O13 Bi7 Bi3 103.2(3) . .
O10 Bi7 Bi3 38.8(2) 2_746 .
O15 Bi7 Bi3 47.6(2) . .
O9 Bi7 Bi3 93.12(19) 2_746 .
O5 Bi7 Bi3 53.0(2) . .
O14 Bi7 Bi3 146.5(3) 2_746 .
O13 Bi7 Bi3 103.19(18) 3_877 .
O8 Bi7 Bi3 78.85(16) . .
O15 Bi7 Bi3 127.03(19) 1_545 .
Bi4 Bi7 Bi3 65.57(8) 2_756 .
Bi6 Bi7 O15 80.3(11) 1_545 3_877
O13 Bi7 O15 53.2(3) . 3_877
O10 Bi7 O15 134.0(3) 2_746 3_877
O15 Bi7 O15 100.1(3) . 3_877
O9 Bi7 O15 118.1(3) 2_746 3_877
O5 Bi7 O15 151.3(3) . 3_877
O14 Bi7 O15 56.4(3) 2_746 3_877
O13 Bi7 O15 55.6(2) 3_877 3_877
O8 Bi7 O15 102.1(2) . 3_877
O15 Bi7 O15 85.4(3) 1_545 3_877
Bi4 Bi7 O15 93.9(2) 2_756 3_877
Bi3 Bi7 O15 144.3(3) . 3_877
Bi6 Bi7 Bi9 76.1(10) 1_545 1_545
O13 Bi7 Bi9 31.0(2) . 1_545
O10 Bi7 Bi9 103.4(2) 2_746 1_545
O15 Bi7 Bi9 112.5(3) . 1_545
O9 Bi7 Bi9 95.69(19) 2_746 1_545
O5 Bi7 Bi9 164.9(2) . 1_545
O14 Bi7 Bi9 40.2(2) 2_746 1_545
O13 Bi7 Bi9 87.58(16) 3_877 1_545
O8 Bi7 Bi9 136.75(17) . 1_545
O15 Bi7 Bi9 96.96(19) 1_545 1_545
Bi4 Bi7 Bi9 68.22(8) 2_756 1_545
Bi3 Bi7 Bi9 133.35(11) . 1_545
O15 Bi7 Bi9 34.64(16) 3_877 1_545
Bi6 Bi7 V2 91.0(11) 1_545 .
O13 Bi7 V2 163.5(3) . .
O10 Bi7 V2 98.3(2) 2_746 .
O15 Bi7 V2 76.9(3) . .
O9 Bi7 V2 87.22(19) 2_746 .
O5 Bi7 V2 26.05(18) . .
O14 Bi7 V2 127.2(3) 2_746 .
O13 Bi7 V2 80.65(17) 3_877 .
O8 Bi7 V2 27.78(14) . .
O15 Bi7 V2 65.11(19) 1_545 .
Bi4 Bi7 V2 133.72(12) 2_756 .
Bi3 Bi7 V2 68.18(7) . .
O15 Bi7 V2 126.13(19) 3_877 .
Bi9 Bi7 V2 157.79(11) 1_545 .
Bi6 Bi7 O14 69.4(11) 1_545 4_676
O13 Bi7 O14 106.1(3) . 4_676
O10 Bi7 O14 171.8(3) 2_746 4_676
O15 Bi7 O14 99.1(3) . 4_676
O9 Bi7 O14 110.8(3) 2_746 4_676
O5 Bi7 O14 98.0(3) . 4_676
O14 Bi7 O14 78.7(5) 2_746 4_676
O13 Bi7 O14 43.9(3) 3_877 4_676
O8 Bi7 O14 55.6(3) . 4_676
O15 Bi7 O14 49.9(3) 1_545 4_676
Bi4 Bi7 O14 145.4(2) 2_756 4_676
Bi3 Bi7 O14 133.6(3) . 4_676
O15 Bi7 O14 53.3(3) 3_877 4_676
Bi9 Bi7 O14 84.7(2) 1_545 4_676
V2 Bi7 O14 73.8(2) . 4_676
Bi6 Bi7 Bi9 134.3(12) 1_545 3_887
O13 Bi7 Bi9 103.8(3) . 3_887
O10 Bi7 Bi9 105.9(2) 2_746 3_887
O15 Bi7 Bi9 31.8(2) . 3_887
O9 Bi7 Bi9 147.0(2) 2_746 3_887
O5 Bi7 Bi9 77.9(2) . 3_887
O14 Bi7 Bi9 142.7(3) 2_746 3_887
O13 Bi7 Bi9 34.35(15) 3_877 3_887
O8 Bi7 Bi9 37.93(15) . 3_887
O15 Bi7 Bi9 105.6(2) 1_545 3_887
Bi4 Bi7 Bi9 103.99(9) 2_756 3_887
Bi3 Bi7 Bi9 69.98(7) . 3_887
O15 Bi7 Bi9 88.8(2) 3_877 3_887
Bi9 Bi7 Bi9 116.66(9) 1_545 3_887
V2 Bi7 Bi9 60.45(6) . 3_887
O14 Bi7 Bi9 68.7(3) 4_676 3_887
Bi6 Bi7 Bi2 79.2(11) 1_545 2_746
O13 Bi7 Bi2 99.0(3) . 2_746
O10 Bi7 Bi2 35.8(2) 2_746 2_746
O15 Bi7 Bi2 108.3(2) . 2_746
O9 Bi7 Bi2 34.77(18) 2_746 2_746
O5 Bi7 Bi2 63.75(19) . 2_746
O14 Bi7 Bi2 87.0(3) 2_746 2_746
O13 Bi7 Bi2 164.48(18) 3_877 2_746
O8 Bi7 Bi2 116.43(16) . 2_746
O15 Bi7 Bi2 93.80(19) 1_545 2_746
Bi4 Bi7 Bi2 67.65(8) 2_756 2_746
Bi3 Bi7 Bi2 61.84(6) . 2_746
O15 Bi7 Bi2 139.1(2) 3_877 2_746
Bi9 Bi7 Bi2 105.60(9) 1_545 2_746
V2 Bi7 Bi2 89.31(8) . 2_746
O14 Bi7 Bi2 143.6(2) 4_676 2_746
Bi9 Bi7 Bi2 130.13(10) 3_887 2_746
Bi6 Bi7 Bi7 116.8(11) 1_545 3_877
O13 Bi7 Bi7 55.0(3) . 3_877
O10 Bi7 Bi7 118.8(3) 2_746 3_877
O15 Bi7 Bi7 62.4(2) . 3_877
O9 Bi7 Bi7 154.7(2) 2_746 3_877
O5 Bi7 Bi7 134.6(3) . 3_877
O14 Bi7 Bi7 93.1(3) 2_746 3_877
O13 Bi7 Bi7 33.05(16) 3_877 3_877
O8 Bi7 Bi7 85.36(18) . 3_877
O15 Bi7 Bi7 111.9(2) 1_545 3_877
Bi4 Bi7 Bi7 83.47(13) 2_756 3_877
Bi3 Bi7 Bi7 108.16(14) . 3_877
O15 Bi7 Bi7 37.8(2) 3_877 3_877
Bi9 Bi7 Bi7 59.83(9) 1_545 3_877
V2 Bi7 Bi7 112.96(15) . 3_877
O14 Bi7 Bi7 64.0(2) 4_676 3_877
Bi9 Bi7 Bi7 56.83(9) 3_887 3_877
Bi2 Bi7 Bi7 151.08(16) 2_746 3_877
Bi6 Bi7 Bi5 120.7(12) 1_545 2_756
O13 Bi7 Bi5 48.7(2) . 2_756
O10 Bi7 Bi5 32.6(2) 2_746 2_756
O15 Bi7 Bi5 73.6(2) . 2_756
O9 Bi7 Bi5 88.8(2) 2_746 2_756
O5 Bi7 Bi5 106.1(2) . 2_756
O14 Bi7 Bi5 95.9(3) 2_746 2_756
O13 Bi7 Bi5 116.68(19) 3_877 2_756
O8 Bi7 Bi5 134.35(18) . 2_756
O15 Bi7 Bi5 148.7(2) 1_545 2_756
Bi4 Bi7 Bi5 7.94(3) 2_756 2_756
Bi3 Bi7 Bi5 59.44(7) . 2_756
O15 Bi7 Bi5 101.8(2) 3_877 2_756
Bi9 Bi7 Bi5 75.03(8) 1_545 2_756
V2 Bi7 Bi5 127.12(11) . 2_756
O14 Bi7 Bi5 153.2(2) 4_676 2_756
Bi9 Bi7 Bi5 104.98(8) 3_887 2_756
Bi2 Bi7 Bi5 60.82(7) 2_746 2_756
Bi7 Bi7 Bi5 90.46(12) 3_877 2_756
O16 Bi8 O1 95.6(3) 2_646 2_736
O16 Bi8 O7 89.6(3) 2_646 .
O1 Bi8 O7 78.4(3) 2_736 .
O16 Bi8 O4 86.3(4) 2_646 .
O1 Bi8 O4 73.5(3) 2_736 .
O7 Bi8 O4 151.0(3) . .
O16 Bi8 O6 89.0(3) 2_646 .
O1 Bi8 O6 163.9(3) 2_736 .
O7 Bi8 O6 86.2(3) . .
O4 Bi8 O6 122.3(3) . .
O16 Bi8 O8 165.9(3) 2_646 4_475
O1 Bi8 O8 77.2(3) 2_736 4_475
O7 Bi8 O8 77.2(3) . 4_475
O4 Bi8 O8 103.0(4) . 4_475
O6 Bi8 O8 94.8(2) . 4_475
O16 Bi8 O7 98.8(3) 2_646 1_565
O1 Bi8 O7 142.1(3) 2_736 1_565
O7 Bi8 O7 136.3(3) . 1_565
O4 Bi8 O7 72.7(3) . 1_565
O6 Bi8 O7 51.4(2) . 1_565
O8 Bi8 O7 94.2(2) 4_475 1_565
O16 Bi8 V2 89.1(2) 2_646 2_656
O1 Bi8 V2 169.6(2) 2_736 2_656
O7 Bi8 V2 111.0(2) . 2_656
O4 Bi8 V2 97.7(3) . 2_656
O6 Bi8 V2 24.7(2) . 2_656
O8 Bi8 V2 100.03(17) 4_475 2_656
O7 Bi8 V2 27.56(13) 1_565 2_656
O16 Bi8 V2 80.5(3) 2_646 2_646
O1 Bi8 V2 95.3(2) 2_736 2_646
O7 Bi8 V2 18.4(2) . 2_646
O4 Bi8 V2 161.7(3) . 2_646
O6 Bi8 V2 70.2(2) . 2_646
O8 Bi8 V2 88.05(18) 4_475 2_646
O7 Bi8 V2 121.60(13) 1_565 2_646
V2 Bi8 V2 94.65(4) 2_656 2_646
O16 Bi8 V1 78.0(2) 2_646 1_545
O1 Bi8 V1 18.1(2) 2_736 1_545
O7 Bi8 V1 74.3(2) . 1_545
O4 Bi8 V1 76.7(3) . 1_545
O6 Bi8 V1 156.5(2) . 1_545
O8 Bi8 V1 93.58(17) 4_475 1_545
O7 Bi8 V1 149.42(13) 1_565 1_545
V2 Bi8 V1 166.18(4) 2_656 1_545
V2 Bi8 V1 88.18(4) 2_646 1_545
O16 Bi8 Bi1 30.6(2) 2_646 2_646
O1 Bi8 Bi1 78.2(2) 2_736 2_646
O7 Bi8 Bi1 61.7(2) . 2_646
O4 Bi8 Bi1 104.9(3) . 2_646
O6 Bi8 Bi1 98.8(2) . 2_646
O8 Bi8 Bi1 135.34(18) 4_475 2_646
O7 Bi8 Bi1 127.13(15) 1_565 2_646
V2 Bi8 Bi1 109.90(3) 2_656 2_646
V2 Bi8 Bi1 57.91(3) 2_646 2_646
V1 Bi8 Bi1 60.51(3) 1_545 2_646
O16 Bi8 Bi9 130.2(2) 2_646 2_736
O1 Bi8 Bi9 44.9(2) 2_736 2_736
O7 Bi8 Bi9 58.5(2) . 2_736
O4 Bi8 Bi9 103.8(3) . 2_736
O6 Bi8 Bi9 121.86(19) . 2_736
O8 Bi8 Bi9 37.59(17) 4_475 2_736
O7 Bi8 Bi9 130.95(15) 1_565 2_736
V2 Bi8 Bi9 135.61(3) 2_656 2_736
V2 Bi8 Bi9 76.00(3) 2_646 2_736
V1 Bi8 Bi9 58.18(3) 1_545 2_736
Bi1 Bi8 Bi9 101.451(14) 2_646 2_736
O16 Bi8 V2 157.2(2) 2_646 4_475
O1 Bi8 V2 100.4(2) 2_736 4_475
O7 Bi8 V2 78.0(2) . 4_475
O4 Bi8 V2 113.7(3) . 4_475
O6 Bi8 V2 71.40(19) . 4_475
O8 Bi8 V2 23.53(16) 4_475 4_475
O7 Bi8 V2 78.23(15) 1_565 4_475
V2 Bi8 V2 77.88(4) 2_656 4_475
V2 Bi8 V2 82.06(4) 2_646 4_475
V1 Bi8 V2 115.92(4) 1_545 4_475
Bi1 Bi8 V2 139.30(3) 2_646 4_475
Bi9 Bi8 V2 57.99(3) 2_736 4_475
O16 Bi8 V1 86.8(3) 2_646 .
O1 Bi8 V1 85.6(2) 2_736 .
O7 Bi8 V1 163.2(2) . .
O4 Bi8 V1 12.3(3) . .
O6 Bi8 V1 110.1(2) . .
O8 Bi8 V1 104.48(18) 4_475 .
O7 Bi8 V1 60.56(13) 1_565 .
V2 Bi8 V1 85.42(4) 2_656 .
V2 Bi8 V1 167.28(4) 2_646 .
V1 Bi8 V1 88.86(4) 1_545 .
Bi1 Bi8 V1 110.12(3) 2_646 .
Bi9 Bi8 V1 112.64(3) 2_736 .
V2 Bi8 V1 110.31(4) 4_475 .
O16 Bi8 Bi3 43.2(2) 2_646 2_646
O1 Bi8 Bi3 132.8(2) 2_736 2_646
O7 Bi8 Bi3 79.4(2) . 2_646
O4 Bi8 Bi3 115.2(3) . 2_646
O6 Bi8 Bi3 46.81(19) . 2_646
O8 Bi8 Bi3 136.05(16) 4_475 2_646
O7 Bi8 Bi3 78.10(14) 1_565 2_646
V2 Bi8 Bi3 55.64(3) 2_656 2_646
V2 Bi8 Bi3 61.87(3) 2_646 2_646
V1 Bi8 Bi3 114.97(3) 1_545 2_646
Bi1 Bi8 Bi3 54.604(10) 2_646 2_646
Bi9 Bi8 Bi3 137.795(15) 2_736 2_646
V2 Bi8 Bi3 114.87(3) 4_475 2_646
V1 Bi8 Bi3 108.55(3) . 2_646
O16 Bi8 O5 56.9(3) 2_646 2_646
O1 Bi8 O5 102.9(3) 2_736 2_646
O7 Bi8 O5 39.5(3) . 2_646
O4 Bi8 O5 142.8(4) . 2_646
O6 Bi8 O5 66.8(2) . 2_646
O8 Bi8 O5 112.4(2) 4_475 2_646
O7 Bi8 O5 114.33(19) 1_565 2_646
V2 Bi8 O5 87.41(13) 2_656 2_646
V2 Bi8 O5 24.55(12) 2_646 2_646
V1 Bi8 O5 89.65(12) 1_545 2_646
Bi1 Bi8 O5 40.25(11) 2_646 2_646
Bi9 Bi8 O5 97.57(12) 2_736 2_646
V2 Bi8 O5 103.42(12) 4_475 2_646
V1 Bi8 O5 143.09(12) . 2_646
Bi3 Bi8 O5 40.84(12) 2_646 2_646
O16 Bi8 Bi4 114.5(3) 2_646 .
O1 Bi8 Bi4 40.9(2) 2_736 .
O7 Bi8 Bi4 113.8(2) . .
O4 Bi8 Bi4 44.3(3) . .
O6 Bi8 Bi4 148.1(2) . .
O8 Bi8 Bi4 67.82(17) 4_475 .
O7 Bi8 Bi4 101.50(14) 1_565 .
V2 Bi8 Bi4 128.73(4) 2_656 .
V2 Bi8 Bi4 132.23(5) 2_646 .
V1 Bi8 Bi4 54.94(3) 1_545 .
Bi1 Bi8 Bi4 112.43(3) 2_646 .
Bi9 Bi8 Bi4 59.52(5) 2_736 .
V2 Bi8 Bi4 88.09(6) 4_475 .
V1 Bi8 Bi4 53.71(5) . .
Bi3 Bi8 Bi4 156.06(5) 2_646 .
O5 Bi8 Bi4 143.82(12) 2_646 .
O16 Bi8 O3 54.6(3) 2_646 2_646
O1 Bi8 O3 41.1(2) 2_736 2_646
O7 Bi8 O3 82.3(3) . 2_646
O4 Bi8 O3 71.9(3) . 2_646
O6 Bi8 O3 141.6(2) . 2_646
O8 Bi8 O3 117.8(2) 4_475 2_646
O7 Bi8 O3 136.47(19) 1_565 2_646
V2 Bi8 O3 142.04(12) 2_656 2_646
V2 Bi8 O3 90.12(14) 2_646 2_646
V1 Bi8 O3 24.22(12) 1_545 2_646
Bi1 Bi8 O3 43.96(13) 2_646 2_646
Bi9 Bi8 O3 82.03(12) 2_736 2_646
V2 Bi8 O3 140.00(12) 4_475 2_646
V1 Bi8 O3 82.18(14) . 2_646
Bi3 Bi8 O3 94.98(12) 2_646 2_646
O5 Bi8 O3 81.55(18) 2_646 2_646
Bi4 Bi8 O3 68.56(13) . 2_646
O16 Bi8 Bi9 137.2(2) 2_646 2_746
O1 Bi8 Bi9 97.5(2) 2_736 2_746
O7 Bi8 Bi9 133.0(2) . 2_746
O4 Bi8 Bi9 59.2(3) . 2_746
O6 Bi8 Bi9 89.5(2) . 2_746
O8 Bi8 Bi9 56.58(18) 4_475 2_746
O7 Bi8 Bi9 49.82(15) 1_565 2_746
V2 Bi8 Bi9 72.94(3) 2_656 2_746
V2 Bi8 Bi9 138.07(3) 2_646 2_746
V1 Bi8 Bi9 113.41(3) 1_545 2_746
Bi1 Bi8 Bi9 164.021(14) 2_646 2_746
Bi9 Bi8 Bi9 85.452(12) 2_736 2_746
V2 Bi8 Bi9 56.41(3) 4_475 2_746
V1 Bi8 Bi9 53.98(3) . 2_746
Bi3 Bi8 Bi9 127.677(14) 2_646 2_746
O5 Bi8 Bi9 153.89(11) 2_646 2_746
Bi4 Bi8 Bi9 58.64(2) . 2_746
O3 Bi8 Bi9 124.49(13) 2_646 2_746
O16 Bi8 Bi2 39.1(2) 2_646 2_646
O1 Bi8 Bi2 70.8(2) 2_736 2_646
O7 Bi8 Bi2 112.5(2) . 2_646
O4 Bi8 Bi2 51.1(3) . 2_646
O6 Bi8 Bi2 120.46(19) . 2_646
O8 Bi8 Bi2 143.25(16) 4_475 2_646
O7 Bi8 Bi2 100.03(14) 1_565 2_646
V2 Bi8 Bi2 108.22(3) 2_656 2_646
V2 Bi8 Bi2 111.99(3) 2_646 2_646
V1 Bi8 Bi2 58.39(3) 1_545 2_646
Bi1 Bi8 Bi2 54.099(10) 2_646 2_646
Bi9 Bi8 Bi2 115.569(13) 2_736 2_646
V2 Bi8 Bi2 163.57(3) 4_475 2_646
V1 Bi8 Bi2 56.32(3) . 2_646
Bi3 Bi8 Bi2 80.318(11) 2_646 2_646
O5 Bi8 Bi2 92.24(11) 2_646 2_646
Bi4 Bi8 Bi2 76.17(5) . 2_646
O3 Bi8 Bi2 36.91(13) 2_646 2_646
Bi9 Bi8 Bi2 109.924(13) 2_746 2_646
O13 Bi9 O15 82.3(4) 1_565 3_887
O13 Bi9 O8 81.6(3) 1_565 3_887
O15 Bi9 O8 90.6(4) 3_887 3_887
O13 Bi9 O14 76.8(4) 1_565 2_756
O15 Bi9 O14 85.0(5) 3_887 2_756
O8 Bi9 O14 158.3(4) 3_887 2_756
O13 Bi9 O1 72.5(3) 1_565 .
O15 Bi9 O1 153.3(4) 3_887 .
O8 Bi9 O1 77.3(3) 3_887 .
O14 Bi9 O1 97.4(4) 2_756 .
O13 Bi9 O6 152.9(3) 1_565 4_786
O15 Bi9 O6 74.5(3) 3_887 4_786
O8 Bi9 O6 84.7(3) 3_887 4_786
O14 Bi9 O6 114.3(3) 2_756 4_786
O1 Bi9 O6 126.8(2) . 4_786
O13 Bi9 O7 123.2(3) 1_565 2_766
O15 Bi9 O7 140.3(3) 3_887 2_766
O8 Bi9 O7 67.1(3) 3_887 2_766
O14 Bi9 O7 127.3(4) 2_756 2_766
O1 Bi9 O7 55.6(2) . 2_766
O6 Bi9 O7 71.2(2) 4_786 2_766
O13 Bi9 O8 142.0(3) 1_565 3_877
O15 Bi9 O8 86.0(4) 3_887 3_877
O8 Bi9 O8 134.7(3) 3_887 3_877
O14 Bi9 O8 66.3(3) 2_756 3_877
O1 Bi9 O8 119.4(2) . 3_877
O6 Bi9 O8 50.9(2) 4_786 3_877
O7 Bi9 O8 87.7(2) 2_766 3_877
O13 Bi9 Bi6 37.2(2) 1_565 .
O15 Bi9 Bi6 69.5(3) 3_887 .
O8 Bi9 Bi6 115.9(2) 3_887 .
O14 Bi9 Bi6 42.9(4) 2_756 .
O1 Bi9 Bi6 94.26(18) . .
O6 Bi9 Bi6 138.08(19) 4_786 .
O7 Bi9 Bi6 149.33(17) 2_766 .
O8 Bi9 Bi6 104.98(15) 3_877 .
O13 Bi9 O4 100.6(3) 1_565 2_756
O15 Bi9 O4 146.9(4) 3_887 2_756
O8 Bi9 O4 122.5(3) 3_887 2_756
O14 Bi9 O4 64.1(4) 2_756 2_756
O1 Bi9 O4 50.4(3) . 2_756
O6 Bi9 O4 106.5(2) 4_786 2_756
O7 Bi9 O4 64.4(2) 2_766 2_756
O8 Bi9 O4 71.4(2) 3_877 2_756
Bi6 Bi9 O4 92.86(18) . 2_756
O13 Bi9 Bi7 30.9(2) 1_565 1_565
O15 Bi9 Bi7 69.0(3) 3_887 1_565
O8 Bi9 Bi7 109.1(2) 3_887 1_565
O14 Bi9 Bi7 49.6(4) 2_756 1_565
O1 Bi9 Bi7 92.35(18) . 1_565
O6 Bi9 Bi7 140.78(19) 4_786 1_565
O7 Bi9 Bi7 147.98(16) 2_766 1_565
O8 Bi9 Bi7 111.50(15) 3_877 1_565
Bi6 Bi9 Bi7 6.79(7) . 1_565
O4 Bi9 Bi7 96.66(18) 2_756 1_565
O13 Bi9 V1 78.4(2) 1_565 2_756
O15 Bi9 V1 153.6(3) 3_887 2_756
O8 Bi9 V1 104.2(2) 3_887 2_756
O14 Bi9 V1 73.1(4) 2_756 2_756
O1 Bi9 V1 26.89(19) . 2_756
O6 Bi9 V1 127.86(18) 4_786 2_756
O7 Bi9 V1 66.13(16) 2_766 2_756
O8 Bi9 V1 98.25(13) 3_877 2_756
Bi6 Bi9 V1 84.24(8) . 2_756
O4 Bi9 V1 26.87(17) 2_756 2_756
Bi7 Bi9 V1 85.32(7) 1_565 2_756
O13 Bi9 V2 94.7(2) 1_565 3_887
O15 Bi9 V2 78.2(3) 3_887 3_887
O8 Bi9 V2 19.4(2) 3_887 3_887
O14 Bi9 V2 162.1(4) 2_756 3_887
O1 Bi9 V2 94.84(18) . 3_887
O6 Bi9 V2 67.20(18) 4_786 3_887
O7 Bi9 V2 70.47(17) 2_766 3_887
O8 Bi9 V2 118.06(13) 3_877 3_887
Bi6 Bi9 V2 123.32(7) . 3_887
O4 Bi9 V2 133.53(18) 2_756 3_887
Bi7 Bi9 V2 117.12(6) 1_565 3_887
V1 Bi9 V2 121.03(4) 2_756 3_887
O13 Bi9 Bi7 57.9(2) 1_565 3_887
O15 Bi9 Bi7 36.8(4) 3_887 3_887
O8 Bi9 Bi7 62.0(2) 3_887 3_887
O14 Bi9 Bi7 104.1(4) 2_756 3_887
O1 Bi9 Bi7 118.2(2) . 3_887
O6 Bi9 Bi7 95.02(18) 4_786 3_887
O7 Bi9 Bi7 128.25(18) 2_766 3_887
O8 Bi9 Bi7 122.33(14) 3_877 3_887
Bi6 Bi9 Bi7 68.06(7) . 3_887
O4 Bi9 Bi7 158.22(17) 2_756 3_887
Bi7 Bi9 Bi7 63.34(9) 1_565 3_887
V1 Bi9 Bi7 134.94(6) 2_756 3_887
V2 Bi9 Bi7 58.48(6) 3_887 3_887
O13 Bi9 V2 153.8(2) 1_565 3_877
O15 Bi9 V2 74.2(3) 3_887 3_877
O8 Bi9 V2 109.7(2) 3_887 3_877
O14 Bi9 V2 89.6(3) 2_756 3_877
O1 Bi9 V2 132.17(18) . 3_877
O6 Bi9 V2 24.98(18) 4_786 3_877
O7 Bi9 V2 82.80(15) 2_766 3_877
O8 Bi9 V2 26.78(13) 3_877 3_877
Bi6 Bi9 V2 120.62(7) . 3_877
O4 Bi9 V2 93.07(17) 2_756 3_877
Bi7 Bi9 V2 125.75(6) 1_565 3_877
V1 Bi9 V2 119.26(4) 2_756 3_877
V2 Bi9 V2 91.79(4) 3_887 3_877
Bi7 Bi9 V2 105.52(6) 3_887 3_877
O13 Bi9 Bi8 88.1(2) 1_565 2_766
O15 Bi9 Bi8 137.8(4) 3_887 2_766
O8 Bi9 Bi8 47.3(2) 3_887 2_766
O14 Bi9 Bi8 132.5(3) 2_756 2_766
O1 Bi9 Bi8 35.32(17) . 2_766
O6 Bi9 Bi8 99.56(18) 4_786 2_766
O7 Bi9 Bi8 36.01(16) 2_766 2_766
O8 Bi9 Bi8 123.20(13) 3_877 2_766
Bi6 Bi9 Bi8 121.49(7) . 2_766
O4 Bi9 Bi8 75.24(18) 2_756 2_766
Bi7 Bi9 Bi8 116.99(6) 1_565 2_766
V1 Bi9 Bi8 59.67(3) 2_756 2_766
V2 Bi9 Bi8 61.63(3) 3_887 2_766
Bi7 Bi9 Bi8 105.12(6) 3_887 2_766
V2 Bi9 Bi8 117.12(3) 3_877 2_766
O13 Bi9 Bi4 27.0(2) 1_565 2_766
O15 Bi9 Bi4 108.3(3) 3_887 2_766
O8 Bi9 Bi4 74.5(2) 3_887 2_766
O14 Bi9 Bi4 86.7(3) 2_756 2_766
O1 Bi9 Bi4 45.78(18) . 2_766
O6 Bi9 Bi4 158.97(18) 4_786 2_766
O7 Bi9 Bi4 97.19(15) 2_766 2_766
O8 Bi9 Bi4 148.59(13) 3_877 2_766
Bi6 Bi9 Bi4 57.78(7) . 2_766
O4 Bi9 Bi4 82.74(17) 2_756 2_766
Bi7 Bi9 Bi4 53.09(6) 1_565 2_766
V1 Bi9 Bi4 56.83(4) 2_756 2_766
V2 Bi9 Bi4 92.62(4) 3_887 2_766
Bi7 Bi9 Bi4 78.19(6) 3_887 2_766
V2 Bi9 Bi4 175.32(4) 3_877 2_766
Bi8 Bi9 Bi4 63.902(19) 2_766 2_766
O13 Bi9 Bi4 83.9(2) 1_565 2_756
O15 Bi9 Bi4 103.9(3) 3_887 2_756
O8 Bi9 Bi4 157.9(2) 3_887 2_756
O14 Bi9 Bi4 19.4(4) 2_756 2_756
O1 Bi9 Bi4 82.47(18) . 2_756
O6 Bi9 Bi4 114.95(18) 4_786 2_756
O7 Bi9 Bi4 108.30(17) 2_766 2_756
O8 Bi9 Bi4 64.08(14) 3_877 2_756
Bi6 Bi9 Bi4 56.48(7) . 2_756
O4 Bi9 Bi4 44.73(18) 2_756 2_756
Bi7 Bi9 Bi4 62.52(6) 1_565 2_756
V1 Bi9 Bi4 56.37(6) 2_756 2_756
V2 Bi9 Bi4 177.24(6) 3_887 2_756
Bi7 Bi9 Bi4 122.29(6) 3_887 2_756
V2 Bi9 Bi4 90.50(6) 3_877 2_756
Bi8 Bi9 Bi4 115.87(5) 2_766 2_756
Bi4 Bi9 Bi4 85.05(7) 2_766 2_756
O13 Bi9 Bi6 55.9(2) 1_565 3_897
O15 Bi9 Bi6 41.1(4) 3_887 3_897
O8 Bi9 Bi6 58.5(2) 3_887 3_897
O14 Bi9 Bi6 106.6(4) 2_756 3_897
O1 Bi9 Bi6 114.0(2) . 3_897
O6 Bi9 Bi6 97.04(18) 4_786 3_897
O7 Bi9 Bi6 125.25(18) 2_766 3_897
O8 Bi9 Bi6 126.51(14) 3_877 3_897
Bi6 Bi9 Bi6 69.03(11) . 3_897
O4 Bi9 Bi6 156.49(17) 2_756 3_897
Bi7 Bi9 Bi6 63.93(7) 1_565 3_897
V1 Bi9 Bi6 131.80(7) 2_756 3_897
V2 Bi9 Bi6 56.27(7) 3_887 3_897
Bi7 Bi9 Bi6 4.37(10) 3_887 3_897
V2 Bi9 Bi6 108.88(7) 3_877 3_897
Bi8 Bi9 Bi6 100.93(6) 2_766 3_897
Bi4 Bi9 Bi6 74.97(7) 2_766 3_897
Bi4 Bi9 Bi6 124.29(7) 2_756 3_897
O13 Bi9 Bi8 136.0(2) 1_565 2_756
O15 Bi9 Bi8 128.4(4) 3_887 2_756
O8 Bi9 Bi8 122.3(2) 3_887 2_756
O14 Bi9 Bi8 76.0(4) 2_756 2_756
O1 Bi9 Bi8 77.46(19) . 2_756
O6 Bi9 Bi8 70.89(17) 4_786 2_756
O7 Bi9 Bi8 55.74(17) 2_766 2_756
O8 Bi9 Bi8 42.50(13) 3_877 2_756
Bi6 Bi9 Bi8 117.07(6) . 2_756
O4 Bi9 Bi8 35.85(16) 2_756 2_756
Bi7 Bi9 Bi8 123.01(6) 1_565 2_756
V1 Bi9 Bi8 60.91(3) 2_756 2_756
V2 Bi9 Bi8 119.53(3) 3_887 2_756
Bi7 Bi9 Bi8 163.88(6) 3_887 2_756
V2 Bi9 Bi8 58.44(3) 3_877 2_756
Bi8 Bi9 Bi8 85.453(12) 2_766 2_756
Bi4 Bi9 Bi8 117.74(3) 2_766 2_756
Bi4 Bi9 Bi8 60.587(19) 2_756 2_756
Bi6 Bi9 Bi8 167.28(6) 3_897 2_756
O4 V1 O3 108.5(6) . 2_656
O4 V1 O2 106.3(5) . .
O3 V1 O2 113.1(5) 2_656 .
O4 V1 O1 108.2(5) . 2_746
O3 V1 O1 111.5(4) 2_656 2_746
O2 V1 O1 109.0(5) . 2_746
O4 V1 Bi5 58.3(4) . .
O3 V1 Bi5 130.6(3) 2_656 .
O2 V1 Bi5 48.3(4) . .
O1 V1 Bi5 117.9(3) 2_746 .
O4 V1 Bi4 134.8(5) . 1_565
O3 V1 Bi4 116.2(4) 2_656 1_565
O2 V1 Bi4 62.1(4) . 1_565
O1 V1 Bi4 49.4(3) 2_746 1_565
Bi5 V1 Bi4 94.89(5) . 1_565
O4 V1 Bi5 116.7(4) . 2_656
O3 V1 Bi5 40.0(3) 2_656 2_656
O2 V1 Bi5 73.4(3) . 2_656
O1 V1 Bi5 132.4(3) 2_746 2_656
Bi5 V1 Bi5 99.19(7) . 2_656
Bi4 V1 Bi5 102.02(11) 1_565 2_656
O4 V1 Bi4 51.5(4) . .
O3 V1 Bi4 137.6(3) 2_656 .
O2 V1 Bi4 56.6(4) . .
O1 V1 Bi4 110.5(3) 2_746 .
Bi5 V1 Bi4 10.56(3) . .
Bi4 V1 Bi4 95.48(6) 1_565 .
Bi5 V1 Bi4 109.28(6) 2_656 .
O4 V1 Bi9 72.6(5) . 2_746
O3 V1 Bi9 150.9(3) 2_656 2_746
O2 V1 Bi9 93.6(3) . 2_746
O1 V1 Bi9 45.2(3) 2_746 2_746
Bi5 V1 Bi9 75.78(8) . 2_746
Bi4 V1 Bi9 65.38(7) 1_565 2_746
Bi5 V1 Bi9 165.49(6) 2_656 2_746
Bi4 V1 Bi9 66.77(6) . 2_746
O4 V1 Bi8 106.4(4) . 1_565
O3 V1 Bi8 90.8(3) 2_656 1_565
O2 V1 Bi8 129.9(4) . 1_565
O1 V1 Bi8 23.5(3) 2_746 1_565
Bi5 V1 Bi8 137.91(9) . 1_565
Bi4 V1 Bi8 67.87(4) 1_565 1_565
Bi5 V1 Bi8 121.38(6) 2_656 1_565
Bi4 V1 Bi8 128.68(7) . 1_565
Bi9 V1 Bi8 62.14(3) 2_746 1_565
O4 V1 O14 61.7(5) . .
O3 V1 O14 167.8(4) 2_656 .
O2 V1 O14 66.0(4) . .
O1 V1 O14 79.5(4) 2_746 .
Bi5 V1 O14 39.15(19) . .
Bi4 V1 O14 74.7(2) 1_565 .
Bi5 V1 O14 135.58(17) 2_656 .
Bi4 V1 O14 31.0(2) . .
Bi9 V1 O14 36.83(17) 2_746 .
Bi8 V1 O14 98.82(18) 1_565 .
O4 V1 Bi5 145.2(5) . 1_565
O3 V1 Bi5 106.3(4) 2_656 1_565
O2 V1 Bi5 59.9(4) . 1_565
O1 V1 Bi5 56.2(3) 2_746 1_565
Bi5 V1 Bi5 99.04(5) . 1_565
Bi4 V1 Bi5 11.064(19) 1_565 1_565
Bi5 V1 Bi5 91.20(11) 2_656 1_565
Bi4 V1 Bi5 101.43(6) . 1_565
Bi9 V1 Bi5 76.41(8) 2_746 1_565
Bi8 V1 Bi5 71.49(5) 1_565 1_565
O14 V1 Bi5 84.0(2) . 1_565
O6 V2 O5 106.9(4) 2_646 .
O6 V2 O8 109.6(4) 2_646 .
O5 V2 O8 107.9(4) . .
O6 V2 O7 109.6(4) 2_646 2_656
O5 V2 O7 107.8(4) . 2_656
O8 V2 O7 114.8(4) . 2_656
O6 V2 Bi3 54.5(3) 2_646 1_545
O5 V2 Bi3 52.4(3) . 1_545
O8 V2 Bi3 120.2(3) . 1_545
O7 V2 Bi3 124.9(3) 2_656 1_545
O6 V2 Bi1 99.9(3) 2_646 .
O5 V2 Bi1 45.8(3) . .
O8 V2 Bi1 146.2(3) . .
O7 V2 Bi1 67.9(3) 2_656 .
Bi3 V2 Bi1 65.13(3) 1_545 .
O6 V2 Bi8 39.2(3) 2_646 2_646
O5 V2 Bi8 106.5(3) . 2_646
O8 V2 Bi8 139.7(3) . 2_646
O7 V2 Bi8 72.8(3) 2_656 2_646
Bi3 V2 Bi8 68.11(4) 1_545 2_646
Bi1 V2 Bi8 74.07(3) . 2_646
O6 V2 Bi7 106.0(3) 2_646 .
O5 V2 Bi7 44.3(3) . .
O8 V2 Bi7 66.6(3) . .
O7 V2 Bi7 140.6(3) 2_656 .
Bi3 V2 Bi7 65.91(6) 1_545 .
Bi1 V2 Bi7 90.05(7) . .
Bi8 V2 Bi7 133.86(8) 2_646 .
O6 V2 Bi6 99.4(3) 2_646 1_545
O5 V2 Bi6 44.7(3) . 1_545
O8 V2 Bi6 69.3(3) . 1_545
O7 V2 Bi6 146.0(3) 2_656 1_545
Bi3 V2 Bi6 60.12(7) 1_545 1_545
Bi1 V2 Bi6 90.32(8) . 1_545
Bi8 V2 Bi6 127.68(8) 2_646 1_545
Bi7 V2 Bi6 6.73(6) . 1_545
O6 V2 Bi8 133.2(3) 2_646 2_656
O5 V2 Bi8 91.1(3) . 2_656
O8 V2 Bi8 104.9(3) . 2_656
O7 V2 Bi8 24.6(3) 2_656 2_656
Bi3 V2 Bi8 127.70(5) 1_545 2_656
Bi1 V2 Bi8 62.66(3) . 2_656
Bi8 V2 Bi8 94.65(4) 2_646 2_656
Bi7 V2 Bi8 116.30(7) . 2_656
Bi6 V2 Bi8 122.17(8) 1_545 2_656
O6 V2 O6 169.6(4) 2_646 2_656
O5 V2 O6 82.7(4) . 2_656
O8 V2 O6 70.2(3) . 2_656
O7 V2 O6 62.6(4) 2_656 2_656
Bi3 V2 O6 135.10(15) 1_545 2_656
Bi1 V2 O6 83.73(13) . 2_656
Bi8 V2 O6 134.96(13) 2_646 2_656
Bi7 V2 O6 83.56(15) . 2_656
Bi6 V2 O6 90.28(15) 1_545 2_656
Bi8 V2 O6 40.44(12) 2_656 2_656
O6 V2 Bi9 136.3(3) 2_646 3_887
O5 V2 Bi9 91.6(3) . 3_887
O8 V2 Bi9 27.1(3) . 3_887
O7 V2 Bi9 101.3(3) 2_656 3_887
Bi3 V2 Bi9 126.46(5) 1_545 3_887
Bi1 V2 Bi9 120.34(5) . 3_887
Bi8 V2 Bi9 161.87(6) 2_646 3_887
Bi7 V2 Bi9 61.07(6) . 3_887
Bi6 V2 Bi9 66.48(7) 1_545 3_887
Bi8 V2 Bi9 83.99(4) 2_656 3_887
O6 V2 Bi9 45.15(12) 2_656 3_887
V1 O1 Bi8 138.3(5) 2_756 2_766
V1 O1 Bi9 107.9(4) 2_756 .
Bi8 O1 Bi9 99.8(3) 2_766 .
V1 O1 O4 35.1(3) 2_756 2_756
Bi8 O1 O4 127.4(4) 2_766 2_756
Bi9 O1 O4 80.2(4) . 2_756
V1 O1 O4 119.4(5) 2_756 2_766
Bi8 O1 O4 56.2(3) 2_766 2_766
Bi9 O1 O4 128.8(4) . 2_766
O4 O1 O4 151.0(6) 2_756 2_766
V1 O1 O2 34.8(3) 2_756 2_756
Bi8 O1 O2 163.3(4) 2_766 2_756
Bi9 O1 O2 96.8(3) . 2_756
O4 O1 O2 57.9(4) 2_756 2_756
O4 O1 O2 110.7(4) 2_766 2_756
V1 O1 Bi4 102.6(3) 2_756 2_766
Bi8 O1 Bi4 107.8(3) 2_766 2_766
Bi9 O1 Bi4 90.3(3) . 2_766
O4 O1 Bi4 124.7(4) 2_756 2_766
O4 O1 Bi4 62.6(3) 2_766 2_766
O2 O1 Bi4 69.6(3) 2_756 2_766
V1 O1 O3 33.6(2) 2_756 1_665
Bi8 O1 O3 107.6(4) 2_766 1_665
Bi9 O1 O3 138.4(4) . 1_665
O4 O1 O3 58.3(4) 2_756 1_665
O4 O1 O3 92.7(4) 2_766 1_665
O2 O1 O3 60.0(3) 2_756 1_665
Bi4 O1 O3 109.7(3) 2_766 1_665
V1 O1 O7 109.6(4) 2_756 2_766
Bi8 O1 O7 51.0(2) 2_766 2_766
Bi9 O1 O7 71.7(3) . 2_766
O4 O1 O7 80.8(4) 2_756 2_766
O4 O1 O7 106.9(4) 2_766 2_766
O2 O1 O7 138.7(5) 2_756 2_766
Bi4 O1 O7 146.5(4) 2_766 2_766
O3 O1 O7 102.2(4) 1_665 2_766
V1 O1 O13 108.9(4) 2_756 1_565
Bi8 O1 O13 112.6(4) 2_766 1_565
Bi9 O1 O13 43.9(2) . 1_565
O4 O1 O13 103.1(4) 2_756 1_565
O4 O1 O13 99.8(4) 2_766 1_565
O2 O1 O13 78.1(3) 2_756 1_565
Bi4 O1 O13 46.6(2) 2_766 1_565
O3 O1 O13 138.0(4) 1_665 1_565
O7 O1 O13 111.9(4) 2_766 1_565
V1 O1 Bi5 96.4(3) 2_756 2_766
Bi8 O1 Bi5 107.4(3) 2_766 2_766
Bi9 O1 Bi5 102.6(3) . 2_766
O4 O1 Bi5 124.0(3) 2_756 2_766
O4 O1 Bi5 56.1(3) 2_766 2_766
O2 O1 Bi5 66.3(3) 2_756 2_766
Bi4 O1 Bi5 12.49(5) 2_766 2_766
O3 O1 Bi5 98.5(3) 1_665 2_766
O7 O1 Bi5 153.9(4) 2_766 2_766
O13 O1 Bi5 58.7(2) 1_565 2_766
V1 O1 O8 153.5(5) 2_756 3_887
Bi8 O1 O8 59.5(2) 2_766 3_887
Bi9 O1 O8 45.7(2) . 3_887
O4 O1 O8 121.1(4) 2_756 3_887
O4 O1 O8 86.5(4) 2_766 3_887
O2 O1 O8 134.3(4) 2_756 3_887
Bi4 O1 O8 83.4(3) 2_766 3_887
O3 O1 O8 164.7(4) 1_665 3_887
O7 O1 O8 63.7(3) 2_766 3_887
O13 O1 O8 56.9(3) 1_565 3_887
Bi5 O1 O8 93.7(3) 2_766 3_887
V1 O1 O16 99.0(4) 2_756 1_665
Bi8 O1 O16 40.0(2) 2_766 1_665
Bi9 O1 O16 130.5(3) . 1_665
O4 O1 O16 102.1(4) 2_756 1_665
O4 O1 O16 61.5(4) 2_766 1_665
O2 O1 O16 126.8(4) 2_756 1_665
Bi4 O1 O16 123.7(4) 2_766 1_665
O3 O1 O16 67.7(3) 1_665 1_665
O7 O1 O16 60.3(3) 2_766 1_665
O13 O1 O16 151.8(4) 1_565 1_665
Bi5 O1 O16 115.0(3) 2_766 1_665
O8 O1 O16 98.8(3) 3_887 1_665
V1 O1 O14 73.9(4) 2_756 2_756
Bi8 O1 O14 136.8(3) 2_766 2_756
Bi9 O1 O14 37.4(2) . 2_756
O4 O1 O14 57.2(4) 2_756 2_756
O4 O1 O14 144.6(5) 2_766 2_756
O2 O1 O14 59.8(3) 2_756 2_756
Bi4 O1 O14 83.0(3) 2_766 2_756
O3 O1 O14 107.3(4) 1_665 2_756
O7 O1 O14 97.2(3) 2_766 2_756
O13 O1 O14 46.2(3) 1_565 2_756
Bi5 O1 O14 91.5(3) 2_766 2_756
O8 O1 O14 81.4(3) 3_887 2_756
O16 O1 O14 153.3(4) 1_665 2_756
V1 O1 O14 132.2(4) 2_756 2_766
Bi8 O1 O14 83.3(3) 2_766 2_766
Bi9 O1 O14 77.7(3) . 2_766
O4 O1 O14 144.9(4) 2_756 2_766
O4 O1 O14 56.8(4) 2_766 2_766
O2 O1 O14 98.0(3) 2_756 2_766
Bi4 O1 O14 29.86(19) 2_766 2_766
O3 O1 O14 135.3(4) 1_665 2_766
O7 O1 O14 116.8(3) 2_766 2_766
O13 O1 O14 43.2(3) 1_565 2_766
Bi5 O1 O14 38.46(19) 2_766 2_766
O8 O1 O14 55.4(3) 3_887 2_766
O16 O1 O14 113.0(3) 1_665 2_766
O14 O1 O14 89.3(4) 2_756 2_766
V1 O1 Bi1 70.5(3) 2_756 1_665
Bi8 O1 Bi1 68.6(2) 2_766 1_665
Bi9 O1 Bi1 121.2(3) . 1_665
O4 O1 Bi1 67.3(3) 2_756 1_665
O4 O1 Bi1 93.3(3) 2_766 1_665
O2 O1 Bi1 104.5(3) 2_756 1_665
Bi4 O1 Bi1 148.6(3) 2_766 1_665
O3 O1 Bi1 48.0(2) 1_665 1_665
O7 O1 Bi1 56.2(2) 2_766 1_665
O13 O1 Bi1 164.8(3) 1_565 1_665
Bi5 O1 Bi1 136.3(3) 2_766 1_665
O8 O1 Bi1 116.8(3) 3_887 1_665
O16 O1 Bi1 34.82(18) 1_665 1_665
O14 O1 Bi1 121.9(3) 2_756 1_665
O14 O1 Bi1 147.8(3) 2_766 1_665
V1 O1 Bi2 72.3(3) 2_756 1_665
Bi8 O1 Bi2 77.4(2) 2_766 1_665
Bi9 O1 Bi2 174.9(3) . 1_665
O4 O1 Bi2 98.0(3) 2_756 1_665
O4 O1 Bi2 53.1(3) 2_766 1_665
O2 O1 Bi2 86.3(3) 2_756 1_665
Bi4 O1 Bi2 94.7(2) 2_766 1_665
O3 O1 Bi2 40.5(2) 1_665 1_665
O7 O1 Bi2 103.3(3) 2_766 1_665
O13 O1 Bi2 141.2(3) 1_565 1_665
Bi5 O1 Bi2 82.5(2) 2_766 1_665
O8 O1 Bi2 133.5(3) 3_887 1_665
O16 O1 Bi2 45.02(19) 1_665 1_665
O14 O1 Bi2 144.7(3) 2_756 1_665
O14 O1 Bi2 106.0(3) 2_766 1_665
Bi1 O1 Bi2 53.86(11) 1_665 1_665
V1 O1 O10 81.6(3) 2_756 2_756
Bi8 O1 O10 135.1(3) 2_766 2_756
Bi9 O1 O10 78.6(2) . 2_756
O4 O1 O10 96.8(3) 2_756 2_756
O4 O1 O10 89.7(3) 2_766 2_756
O2 O1 O10 46.8(3) 2_756 2_756
Bi4 O1 O10 28.53(14) 2_766 2_756
O3 O1 O10 101.6(3) 1_665 2_756
O7 O1 O10 150.1(3) 2_766 2_756
O13 O1 O10 39.3(2) 1_565 2_756
Bi5 O1 O10 33.73(14) 2_766 2_756
O8 O1 O10 93.6(3) 3_887 2_756
O16 O1 O10 147.5(3) 1_665 2_756
O14 O1 O10 58.3(2) 2_756 2_756
O14 O1 O10 52.3(2) 2_766 2_756
Bi1 O1 O10 149.5(2) 1_665 2_756
Bi2 O1 O10 106.5(2) 1_665 2_756
V1 O1 O2 61.5(3) 2_756 1_665
Bi8 O1 O2 107.1(3) 2_766 1_665
Bi9 O1 O2 147.9(3) . 1_665
O4 O1 O2 96.5(3) 2_756 1_665
O4 O1 O2 59.2(3) 2_766 1_665
O2 O1 O2 56.5(2) 2_756 1_665
Bi4 O1 O2 65.3(2) 2_766 1_665
O3 O1 O2 47.0(3) 1_665 1_665
O7 O1 O2 139.7(3) 2_766 1_665
O13 O1 O2 107.9(3) 1_565 1_665
Bi5 O1 O2 53.05(19) 2_766 1_665
O8 O1 O2 141.0(3) 3_887 1_665
O16 O1 O2 81.5(3) 1_665 1_665
O14 O1 O2 115.1(3) 2_756 1_665
O14 O1 O2 88.2(3) 2_766 1_665
Bi1 O1 O2 85.5(2) 1_665 1_665
Bi2 O1 O2 36.83(14) 1_665 1_665
O10 O1 O2 70.1(2) 2_756 1_665
V1 O1 Bi5 41.6(2) 2_756 2_756
Bi8 O1 Bi5 161.9(3) 2_766 2_756
Bi9 O1 Bi5 69.55(19) . 2_756
O4 O1 Bi5 38.3(3) 2_756 2_756
O4 O1 Bi5 141.8(3) 2_766 2_756
O2 O1 Bi5 32.2(3) 2_756 2_756
Bi4 O1 Bi5 87.25(19) 2_766 2_756
O3 O1 Bi5 75.2(3) 1_665 2_756
O7 O1 Bi5 111.0(3) 2_766 2_756
O13 O1 Bi5 70.3(2) 1_565 2_756
Bi5 O1 Bi5 89.47(18) 2_766 2_756
O8 O1 Bi5 114.3(3) 3_887 2_756
O16 O1 Bi5 137.6(3) 1_665 2_756
O14 O1 Bi5 32.9(2) 2_756 2_756
O14 O1 Bi5 107.6(3) 2_766 2_756
Bi1 O1 Bi5 103.75(19) 1_665 2_756
Bi2 O1 Bi5 111.99(19) 1_665 2_756
O10 O1 Bi5 58.83(15) 2_756 2_756
O2 O1 Bi5 88.0(2) 1_665 2_756
V1 O2 Bi5 101.7(5) . .
V1 O2 Bi2 174.1(6) . .
Bi5 O2 Bi2 84.1(3) . .
V1 O2 O4 36.7(3) . .
Bi5 O2 O4 65.1(4) . .
Bi2 O2 O4 149.1(5) . .
V1 O2 O1 36.2(3) . 2_746
Bi5 O2 O1 111.6(4) . 2_746
Bi2 O2 O1 140.2(5) . 2_746
O4 O2 O1 60.7(3) . 2_746
V1 O2 O3 33.4(3) . 2_656
Bi5 O2 O3 118.4(4) . 2_656
Bi2 O2 O3 144.1(4) . 2_656
O4 O2 O3 59.4(4) . 2_656
O1 O2 O3 60.7(3) 2_746 2_656
V1 O2 O9 137.1(5) . .
Bi5 O2 O9 46.4(2) . .
Bi2 O2 O9 46.9(2) . .
O4 O2 O9 106.3(5) . .
O1 O2 O9 119.2(4) 2_746 .
O3 O2 O9 164.6(5) 2_656 .
V1 O2 Bi4 96.0(4) . .
Bi5 O2 Bi4 9.96(6) . .
Bi2 O2 Bi4 89.4(3) . .
O4 O2 Bi4 60.5(3) . .
O1 O2 Bi4 102.2(3) 2_746 .
O3 O2 Bi4 117.4(4) 2_656 .
O9 O2 Bi4 47.3(2) . .
V1 O2 O10 128.8(5) . .
Bi5 O2 O10 97.6(3) . .
Bi2 O2 O10 48.1(2) . .
O4 O2 O10 134.6(5) . .
O1 O2 O10 92.6(4) 2_746 .
O3 O2 O10 140.6(5) 2_656 .
O9 O2 O10 52.8(3) . .
Bi4 O2 O10 95.1(3) . .
V1 O2 Bi4 90.2(4) . 1_565
Bi5 O2 Bi4 126.0(4) . 1_565
Bi2 O2 Bi4 85.2(3) . 1_565
O4 O2 Bi4 114.0(4) . 1_565
O1 O2 Bi4 55.6(3) 2_746 1_565
O3 O2 Bi4 100.2(4) 2_656 1_565
O9 O2 Bi4 90.7(3) . 1_565
Bi4 O2 Bi4 118.4(3) . 1_565
O10 O2 Bi4 41.7(2) . 1_565
V1 O2 O3 133.3(6) . .
Bi5 O2 O3 51.8(3) . .
Bi2 O2 O3 51.7(2) . .
O4 O2 O3 103.1(5) . .
O1 O2 O3 162.5(5) 2_746 .
O3 O2 O3 118.7(4) 2_656 .
O9 O2 O3 56.0(3) . .
Bi4 O2 O3 61.6(3) . .
O10 O2 O3 95.4(3) . .
Bi4 O2 O3 136.3(3) 1_565 .
V1 O2 Bi5 93.5(4) . 1_565
Bi5 O2 Bi5 136.8(4) . 1_565
Bi2 O2 Bi5 81.3(3) . 1_565
O4 O2 Bi5 122.5(4) . 1_565
O1 O2 Bi5 62.1(3) 2_746 1_565
O3 O2 Bi5 96.3(4) 2_656 1_565
O9 O2 Bi5 96.7(3) . 1_565
Bi4 O2 Bi5 130.2(3) . 1_565
O10 O2 Bi5 44.4(2) . 1_565
Bi4 O2 Bi5 12.83(5) 1_565 1_565
O3 O2 Bi5 132.8(3) . 1_565
V1 O2 O14 87.1(4) . .
Bi5 O2 O14 44.4(3) . .
Bi2 O2 O14 96.1(4) . .
O4 O2 O14 63.8(4) . .
O1 O2 O14 75.2(3) 2_746 .
O3 O2 O14 119.6(4) 2_656 .
O9 O2 O14 50.3(3) . .
Bi4 O2 O14 35.0(3) . .
O10 O2 O14 74.6(4) . .
Bi4 O2 O14 84.7(3) 1_565 .
O3 O2 O14 91.9(4) . .
Bi5 O2 O14 97.3(4) 1_565 .
V1 O2 Bi5 79.5(3) . 2_656
Bi5 O2 Bi5 120.5(4) . 2_656
Bi2 O2 Bi5 98.9(3) . 2_656
O4 O2 Bi5 95.1(4) . 2_656
O1 O2 Bi5 103.0(3) 2_746 2_656
O3 O2 Bi5 46.2(2) 2_656 2_656
O9 O2 Bi5 137.7(3) . 2_656
Bi4 O2 Bi5 128.0(4) . 2_656
O10 O2 Bi5 128.1(3) . 2_656
Bi4 O2 Bi5 113.4(3) 1_565 2_656
O3 O2 Bi5 84.2(3) . 2_656
Bi5 O2 Bi5 101.8(3) 1_565 2_656
O14 O2 Bi5 157.2(4) . 2_656
V1 O2 O13 85.4(4) . 2_756
Bi5 O2 O13 89.7(3) . 2_756
Bi2 O2 O13 93.3(3) . 2_756
O4 O2 O13 88.9(4) . 2_756
O1 O2 O13 52.4(3) 2_746 2_756
O3 O2 O13 113.1(3) 2_656 2_756
O9 O2 O13 69.6(3) . 2_756
Bi4 O2 O13 81.0(3) . 2_756
O10 O2 O13 47.6(2) . 2_756
Bi4 O2 O13 38.43(19) 1_565 2_756
O3 O2 O13 125.6(3) . 2_756
Bi5 O2 O13 51.2(2) 1_565 2_756
O14 O2 O13 46.5(3) . 2_756
Bi5 O2 O13 148.3(4) 2_656 2_756
V1 O2 O2 83.7(4) . 2_656
Bi5 O2 O2 159.8(4) . 2_656
Bi2 O2 O2 91.4(3) . 2_656
O4 O2 O2 116.7(5) . 2_656
O1 O2 O2 84.3(3) 2_746 2_656
O3 O2 O2 57.6(4) 2_656 2_656
O9 O2 O2 137.0(4) . 2_656
Bi4 O2 O2 168.7(4) . 2_656
O10 O2 O2 93.9(3) . 2_656
Bi4 O2 O2 72.92(14) 1_565 2_656
O3 O2 O2 110.6(4) . 2_656
Bi5 O2 O2 61.07(12) 1_565 2_656
O14 O2 O2 155.7(4) . 2_656
Bi5 O2 O2 40.8(3) 2_656 2_656
O13 O2 O2 110.2(3) 2_756 2_656
V1 O2 O2 88.6(5) . 2_646
Bi5 O2 O2 66.79(12) . 2_646
Bi2 O2 O2 95.1(3) . 2_646
O4 O2 O2 71.6(4) . 2_646
O1 O2 O2 124.7(5) 2_746 2_646
O3 O2 O2 72.1(4) 2_656 2_646
O9 O2 O2 98.9(3) . 2_646
Bi4 O2 O2 74.51(13) . 2_646
O10 O2 O2 142.4(4) . 2_646
Bi4 O2 O2 167.1(4) 1_565 2_646
O3 O2 O2 47.6(2) . 2_646
Bi5 O2 O2 154.7(4) 1_565 2_646
O14 O2 O2 108.1(3) . 2_646
Bi5 O2 O2 53.7(3) 2_656 2_646
O13 O2 O2 154.0(3) 2_756 2_646
O2 O2 O2 94.1(4) 2_656 2_646
V1 O2 O4 120.2(5) . 2_656
Bi5 O2 O4 122.0(4) . 2_656
Bi2 O2 O4 56.6(3) . 2_656
O4 O2 O4 139.0(4) . 2_656
O1 O2 O4 126.0(4) 2_746 2_656
O3 O2 O4 87.6(4) 2_656 2_656
O9 O2 O4 102.5(3) . 2_656
Bi4 O2 O4 131.7(3) . 2_656
O10 O2 O4 86.3(3) . 2_656
Bi4 O2 O4 94.0(3) 1_565 2_656
O3 O2 O4 70.2(3) . 2_656
Bi5 O2 O4 81.6(3) 1_565 2_656
O14 O2 O4 152.6(4) . 2_656
Bi5 O2 O4 44.7(2) 2_656 2_656
O13 O2 O4 128.8(4) 2_756 2_656
O2 O2 O4 42.1(3) 2_656 2_656
O2 O2 O4 75.6(4) 2_646 2_656
V1 O2 V1 114.1(5) . 2_646
Bi5 O2 V1 65.4(2) . 2_646
Bi2 O2 V1 69.4(2) . 2_646
O4 O2 V1 94.3(4) . 2_646
O1 O2 V1 150.3(4) 2_746 2_646
O3 O2 V1 93.6(3) 2_656 2_646
O9 O2 V1 81.3(3) . 2_646
Bi4 O2 V1 75.1(2) . 2_646
O10 O2 V1 117.1(3) . 2_646
Bi4 O2 V1 151.7(3) 1_565 2_646
O3 O2 V1 25.42(17) . 2_646
Bi5 O2 V1 141.6(3) 1_565 2_646
O14 O2 V1 109.7(4) . 2_646
Bi5 O2 V1 60.80(17) 2_656 2_646
O13 O2 V1 150.4(3) 2_756 2_646
O2 O2 V1 94.6(3) 2_656 2_646
O2 O2 V1 25.66(15) 2_646 2_646
O4 O2 V1 61.8(2) 2_656 2_646
V1 O2 O3 119.2(5) . 1_565
Bi5 O2 O3 138.6(3) . 1_565
Bi2 O2 O3 55.0(2) . 1_565
O4 O2 O3 155.9(4) . 1_565
O1 O2 O3 99.0(4) 2_746 1_565
O3 O2 O3 100.5(4) 2_656 1_565
O9 O2 O3 94.7(3) . 1_565
Bi4 O2 O3 141.9(3) . 1_565
O10 O2 O3 52.5(2) . 1_565
Bi4 O2 O3 52.9(2) 1_565 1_565
O3 O2 O3 98.3(3) . 1_565
Bi5 O2 O3 41.3(2) 1_565 1_565
O14 O2 O3 126.7(4) . 1_565
Bi5 O2 O3 76.1(2) 2_656 1_565
O13 O2 O3 87.6(3) 2_756 1_565
O2 O2 O3 43.6(2) 2_656 1_565
O2 O2 O3 117.2(4) 2_646 1_565
O4 O2 O3 41.6(2) 2_656 1_565
V1 O2 O3 100.4(2) 2_646 1_565
V1 O3 Bi5 115.2(4) 2_646 .
V1 O3 Bi2 126.2(5) 2_646 .
Bi5 O3 Bi2 84.1(3) . .
V1 O3 O4 35.7(4) 2_646 2_646
Bi5 O3 O4 121.6(4) . 2_646
Bi2 O3 O4 151.7(4) . 2_646
V1 O3 O2 33.5(3) 2_646 2_646
Bi5 O3 O2 82.0(3) . 2_646
Bi2 O3 O2 121.4(4) . 2_646
O4 O3 O2 58.1(4) 2_646 2_646
V1 O3 O1 34.9(3) 2_646 1_445
Bi5 O3 O1 133.6(4) . 1_445
Bi2 O3 O1 94.7(3) . 1_445
O4 O3 O1 59.7(4) 2_646 1_445
O2 O3 O1 59.3(3) 2_646 1_445
V1 O3 O12 144.7(5) 2_646 2_756
Bi5 O3 O12 99.4(3) . 2_756
Bi2 O3 O12 47.3(2) . 2_756
O4 O3 O12 128.6(4) 2_646 2_756
O2 O3 O12 168.0(5) 2_646 2_756
O1 O3 O12 113.6(4) 1_445 2_756
V1 O3 O9 155.3(5) 2_646 .
Bi5 O3 O9 46.2(2) . .
Bi2 O3 O9 47.5(2) . .
O4 O3 O9 160.0(5) 2_646 .
O2 O3 O9 123.7(4) 2_646 .
O1 O3 O9 140.0(4) 1_445 .
O12 O3 O9 54.3(2) 2_756 .
V1 O3 Bi1 105.6(4) 2_646 .
Bi5 O3 Bi1 137.7(3) . .
Bi2 O3 Bi1 80.7(2) . .
O4 O3 Bi1 85.8(3) 2_646 .
O2 O3 Bi1 139.0(4) 2_646 .
O1 O3 Bi1 87.0(3) 1_445 .
O12 O3 Bi1 43.45(19) 2_756 .
O9 O3 Bi1 97.0(3) . .
V1 O3 O10 132.7(5) 2_646 1_545
Bi5 O3 O10 48.3(2) . 1_545
Bi2 O3 O10 98.5(3) . 1_545
O4 O3 O10 107.5(4) 2_646 1_545
O2 O3 O10 112.6(4) 2_646 1_545
O1 O3 O10 166.8(4) 1_445 1_545
O12 O3 O10 76.2(3) 2_756 1_545
O9 O3 O10 52.6(3) . 1_545
Bi1 O3 O10 95.5(3) . 1_545
V1 O3 Bi2 98.1(4) 2_646 1_545
Bi5 O3 Bi2 83.8(2) . 1_545
Bi2 O3 Bi2 135.0(3) . 1_545
O4 O3 Bi2 65.3(3) 2_646 1_545
O2 O3 Bi2 99.4(4) 2_646 1_545
O1 O3 Bi2 124.2(4) 1_445 1_545
O12 O3 Bi2 92.6(3) 2_756 1_545
O9 O3 Bi2 95.6(3) . 1_545
Bi1 O3 Bi2 79.9(2) . 1_545
O10 O3 Bi2 44.20(19) 1_545 1_545
V1 O3 Bi4 118.1(4) 2_646 .
Bi5 O3 Bi4 7.10(7) . .
Bi2 O3 Bi4 87.3(3) . .
O4 O3 Bi4 119.7(4) 2_646 .
O2 O3 Bi4 85.6(3) 2_646 .
O1 O3 Bi4 139.8(4) 1_445 .
O12 O3 Bi4 97.1(3) 2_756 .
O9 O3 Bi4 45.8(2) . .
Bi1 O3 Bi4 132.7(3) . .
O10 O3 Bi4 41.31(18) 1_545 .
Bi2 O3 Bi4 77.1(2) 1_545 .
V1 O3 O2 99.7(4) 2_646 .
Bi5 O3 O2 50.0(3) . .
Bi2 O3 O2 53.5(3) . .
O4 O3 O2 132.6(4) 2_646 .
O2 O3 O2 74.8(3) 2_646 .
O1 O3 O2 92.8(4) 1_445 .
O12 O3 O2 96.8(4) 2_756 .
O9 O3 O2 56.5(3) . .
Bi1 O3 O2 134.0(4) . .
O10 O3 O2 94.7(3) 1_545 .
Bi2 O3 O2 133.7(3) 1_545 .
Bi4 O3 O2 56.8(2) . .
V1 O3 O11 126.0(5) 2_646 2_746
Bi5 O3 O11 97.1(3) . 2_746
Bi2 O3 O11 97.8(3) . 2_746
O4 O3 O11 90.8(4) 2_646 2_746
O2 O3 O11 140.2(4) 2_646 2_746
O1 O3 O11 128.8(4) 1_445 2_746
O12 O3 O11 51.6(3) 2_756 2_746
O9 O3 O11 77.1(3) . 2_746
Bi1 O3 O11 47.11(19) . 2_746
O10 O3 O11 49.6(2) 1_545 2_746
Bi2 O3 O11 41.54(18) 1_545 2_746
Bi4 O3 O11 90.4(3) . 2_746
O2 O3 O11 133.5(3) . 2_746
V1 O3 O16 93.8(4) 2_646 .
Bi5 O3 O16 139.4(4) . .
Bi2 O3 O16 55.4(2) . .
O4 O3 O16 98.6(4) 2_646 .
O2 O3 O16 119.6(4) 2_646 .
O1 O3 O16 61.1(3) 1_445 .
O12 O3 O16 52.5(2) 2_756 .
O9 O3 O16 96.5(3) . .
Bi1 O3 O16 41.71(19) . .
O10 O3 O16 127.8(3) 1_545 .
Bi2 O3 O16 121.3(3) 1_545 .
Bi4 O3 O16 141.6(3) . .
O2 O3 O16 99.7(4) . .
O11 O3 O16 86.6(3) 2_746 .
V1 O3 Bi3 162.9(5) 2_646 2_746
Bi5 O3 Bi3 70.1(2) . 2_746
Bi2 O3 Bi3 69.47(19) . 2_746
O4 O3 Bi3 127.3(4) 2_646 2_746
O2 O3 Bi3 149.2(4) 2_646 2_746
O1 O3 Bi3 151.5(3) 1_445 2_746
O12 O3 Bi3 38.42(18) 2_756 2_746
O9 O3 Bi3 39.34(18) . 2_746
Bi1 O3 Bi3 67.63(17) . 2_746
O10 O3 Bi3 37.81(17) 1_545 2_746
Bi2 O3 Bi3 65.65(16) 1_545 2_746
Bi4 O3 Bi3 65.28(16) . 2_746
O2 O3 Bi3 95.8(3) . 2_746
O11 O3 Bi3 37.79(16) 2_746 2_746
O16 O3 Bi3 90.6(2) . 2_746
V1 O3 O2 81.9(3) 2_646 1_545
Bi5 O3 O2 56.5(2) . 1_545
Bi2 O3 O2 139.9(3) . 1_545
O4 O3 O2 67.8(3) 2_646 1_545
O2 O3 O2 64.3(3) 2_646 1_545
O1 O3 O2 116.7(3) 1_445 1_545
O12 O3 O2 126.3(3) 2_756 1_545
O9 O3 O2 94.4(3) . 1_545
Bi1 O3 O2 122.6(3) . 1_545
O10 O3 O2 51.4(2) 1_545 1_545
Bi2 O3 O2 43.09(18) 1_545 1_545
Bi4 O3 O2 52.7(2) . 1_545
O2 O3 O2 98.3(3) . 1_545
O11 O3 O2 82.0(3) 2_746 1_545
O16 O3 O2 162.0(4) . 1_545
Bi3 O3 O2 88.8(2) 2_746 1_545
V1 O3 O4 73.9(4) 2_646 2_656
Bi5 O3 O4 111.8(3) . 2_656
Bi2 O3 O4 52.5(2) . 2_656
O4 O3 O4 102.9(4) 2_646 2_656
O2 O3 O4 81.5(4) 2_646 2_656
O1 O3 O4 43.2(3) 1_445 2_656
O12 O3 O4 87.0(3) 2_756 2_656
O9 O3 O4 96.9(3) . 2_656
Bi1 O3 O4 89.2(3) . 2_656
O10 O3 O4 149.5(4) 1_545 2_656
Bi2 O3 O4 164.3(3) 1_545 2_656
Bi4 O3 O4 118.6(3) . 2_656
O2 O3 O4 61.8(3) . 2_656
O11 O3 O4 133.4(3) 2_746 2_656
O16 O3 O4 47.7(2) . 2_656
Bi3 O3 O4 120.4(3) 2_746 2_656
O2 O3 O4 144.5(3) 1_545 2_656
V1 O3 Bi8 65.0(3) 2_646 2_656
Bi5 O3 Bi8 146.2(3) . 2_656
Bi2 O3 Bi8 72.3(2) . 2_656
O4 O3 Bi8 79.5(3) 2_646 2_656
O2 O3 Bi8 89.9(3) 2_646 2_656
O1 O3 Bi8 31.27(19) 1_445 2_656
O12 O3 Bi8 82.3(2) 2_756 2_656
O9 O3 Bi8 119.4(3) . 2_656
Bi1 O3 Bi8 62.58(16) . 2_656
O10 O3 Bi8 156.9(3) 1_545 2_656
Bi2 O3 Bi8 130.0(3) 1_545 2_656
Bi4 O3 Bi8 152.9(3) . 2_656
O2 O3 Bi8 96.2(3) . 2_656
O11 O3 Bi8 109.6(3) 2_746 2_656
O16 O3 Bi8 29.91(15) . 2_656
Bi3 O3 Bi8 120.5(2) 2_746 2_656
O2 O3 Bi8 145.6(3) 1_545 2_656
O4 O3 Bi8 34.39(16) 2_656 2_656
V1 O3 O16 78.6(4) 2_646 1_545
Bi5 O3 O16 124.5(3) . 1_545
Bi2 O3 O16 132.8(3) . 1_545
O4 O3 O16 44.2(3) 2_646 1_545
O2 O3 O16 100.9(3) 2_646 1_545
O1 O3 O16 89.5(3) 1_445 1_545
O12 O3 O16 88.2(3) 2_756 1_545
O9 O3 O16 124.2(3) . 1_545
Bi1 O3 O16 52.63(18) . 1_545
O10 O3 O16 81.8(3) 1_545 1_545
Bi2 O3 O16 40.81(16) 1_545 1_545
Bi4 O3 O16 117.9(3) . 1_545
O2 O3 O16 173.0(3) . 1_545
O11 O3 O16 47.5(2) 2_746 1_545
O16 O3 O16 87.2(3) . 1_545
Bi3 O3 O16 85.2(2) 2_746 1_545
O2 O3 O16 74.8(2) 1_545 1_545
O4 O3 O16 123.5(3) 2_656 1_545
Bi8 O3 O16 89.2(2) 2_656 1_545
V1 O4 Bi8 149.9(6) . .
V1 O4 O2 36.9(3) . .
Bi8 O4 O2 162.7(6) . .
V1 O4 O3 35.8(3) . 2_656
Bi8 O4 O3 133.4(5) . 2_656
O2 O4 O3 62.5(4) . 2_656
V1 O4 O1 36.7(3) . 2_746
Bi8 O4 O1 116.5(4) . 2_746
O2 O4 O1 61.4(4) . 2_746
O3 O4 O1 62.0(4) 2_656 2_746
V1 O4 O1 159.0(6) . 2_736
Bi8 O4 O1 50.3(3) . 2_736
O2 O4 O1 122.2(5) . 2_736
O3 O4 O1 147.0(6) 2_656 2_736
O1 O4 O1 151.0(6) 2_746 2_736
V1 O4 Bi5 91.2(4) . .
Bi8 O4 Bi5 113.4(4) . .
O2 O4 Bi5 54.4(3) . .
O3 O4 Bi5 111.6(4) 2_656 .
O1 O4 Bi5 103.9(4) 2_746 .
O1 O4 Bi5 68.4(3) 2_736 .
V1 O4 Bi4 101.7(5) . .
Bi8 O4 Bi4 100.3(4) . .
O2 O4 Bi4 66.0(3) . .
O3 O4 Bi4 125.6(4) 2_656 .
O1 O4 Bi4 106.6(5) 2_746 .
O1 O4 Bi4 59.3(3) 2_736 .
Bi5 O4 Bi4 14.41(7) . .
V1 O4 O16 131.0(6) . 2_646
Bi8 O4 O16 42.0(2) . 2_646
O2 O4 O16 154.7(6) . 2_646
O3 O4 O16 97.6(5) 2_656 2_646
O1 O4 O16 125.2(4) 2_746 2_646
O1 O4 O16 65.7(3) 2_736 2_646
Bi5 O4 O16 130.6(4) . 2_646
Bi4 O4 O16 124.6(4) . 2_646
V1 O4 Bi2 97.4(5) . 2_646
Bi8 O4 Bi2 93.3(4) . 2_646
O2 O4 Bi2 101.5(4) . 2_646
O3 O4 Bi2 64.5(3) 2_656 2_646
O1 O4 Bi2 125.6(4) 2_746 2_646
O1 O4 Bi2 83.2(4) 2_736 2_646
Bi5 O4 Bi2 103.8(3) . 2_646
Bi4 O4 Bi2 111.7(3) . 2_646
O16 O4 Bi2 53.9(3) 2_646 2_646
V1 O4 O14 91.6(6) . .
Bi8 O4 O14 93.9(4) . .
O2 O4 O14 68.8(4) . .
O3 O4 O14 127.0(5) 2_656 .
O1 O4 O14 77.7(4) 2_746 .
O1 O4 O14 77.9(4) 2_736 .
Bi5 O4 O14 45.4(3) . .
Bi4 O4 O14 36.6(3) . .
O16 O4 O14 134.6(4) 2_646 .
Bi2 O4 O14 148.3(4) 2_646 .
V1 O4 Bi9 80.5(5) . 2_746
Bi8 O4 Bi9 84.9(3) . 2_746
O2 O4 Bi9 81.7(4) . 2_746
O3 O4 Bi9 111.3(4) 2_656 2_746
O1 O4 Bi9 49.4(3) 2_746 2_746
O1 O4 Bi9 101.5(4) 2_736 2_746
Bi5 O4 Bi9 84.0(3) . 2_746
Bi4 O4 Bi9 76.3(3) . 2_746
O16 O4 Bi9 122.0(3) 2_646 2_746
Bi2 O4 Bi9 171.9(4) 2_646 2_746
O14 O4 Bi9 39.8(3) . 2_746
V1 O4 O7 82.3(4) . 1_565
Bi8 O4 O7 67.9(3) . 1_565
O2 O4 O7 111.7(5) . 1_565
O3 O4 O7 86.5(4) 2_656 1_565
O1 O4 O7 50.4(3) 2_746 1_565
O1 O4 O7 116.1(4) 2_736 1_565
Bi5 O4 O7 138.0(5) . 1_565
Bi4 O4 O7 129.1(5) . 1_565
O16 O4 O7 80.3(3) 2_646 1_565
Bi2 O4 O7 118.1(4) 2_646 1_565
O14 O4 O7 93.2(4) . 1_565
Bi9 O4 O7 54.0(2) 2_746 1_565
V1 O4 O2 84.2(4) . 2_646
Bi8 O4 O2 121.8(5) . 2_646
O2 O4 O2 66.3(3) . 2_646
O3 O4 O2 70.6(3) 2_656 2_646
O1 O4 O2 120.7(4) 2_746 2_646
O1 O4 O2 81.8(4) 2_736 2_646
Bi5 O4 O2 62.6(3) . 2_646
Bi4 O4 O2 74.0(3) . 2_646
O16 O4 O2 93.3(4) 2_646 2_646
Bi2 O4 O2 43.7(2) 2_646 2_646
O14 O4 O2 107.8(4) . 2_646
Bi9 O4 O2 142.9(4) 2_746 2_646
O7 O4 O2 155.3(4) 1_565 2_646
V1 O4 Bi1 74.2(4) . 2_656
Bi8 O4 Bi1 84.4(3) . 2_656
O2 O4 Bi1 109.6(4) . 2_656
O3 O4 Bi1 49.7(3) 2_656 2_656
O1 O4 Bi1 71.6(3) 2_746 2_656
O1 O4 Bi1 124.3(4) 2_736 2_656
Bi5 O4 Bi1 161.0(4) . 2_656
Bi4 O4 Bi1 175.3(4) . 2_656
O16 O4 Bi1 58.7(3) 2_646 2_656
Bi2 O4 Bi1 67.1(2) 2_646 2_656
O14 O4 Bi1 144.4(4) . 2_656
Bi9 O4 Bi1 104.9(3) 2_746 2_656
O7 O4 Bi1 53.2(2) 1_565 2_656
O2 O4 Bi1 103.1(3) 2_646 2_656
V1 O4 V1 142.8(5) . 1_545
Bi8 O4 V1 66.7(3) . 1_545
O2 O4 V1 111.9(4) . 1_545
O3 O4 V1 125.3(5) 2_656 1_545
O1 O4 V1 168.1(5) 2_746 1_545
O1 O4 V1 22.6(2) 2_736 1_545
Bi5 O4 V1 65.2(2) . 1_545
Bi4 O4 V1 61.7(2) . 1_545
O16 O4 V1 65.4(3) 2_646 1_545
Bi2 O4 V1 64.1(2) 2_646 1_545
O14 O4 V1 90.8(3) . 1_545
Bi9 O4 V1 121.9(3) 2_746 1_545
O7 O4 V1 134.6(3) 1_565 1_545
O2 O4 V1 59.9(2) 2_646 1_545
Bi1 O4 V1 120.3(3) 2_656 1_545
V1 O4 O3 129.9(5) . 2_646
Bi8 O4 O3 73.7(3) . 2_646
O2 O4 O3 112.4(4) . 2_646
O3 O4 O3 102.9(4) 2_656 2_646
O1 O4 O3 164.9(5) 2_746 2_646
O1 O4 O3 44.1(3) 2_736 2_646
Bi5 O4 O3 80.3(3) . 2_646
Bi4 O4 O3 81.2(3) . 2_646
O16 O4 O3 54.1(3) 2_646 2_646
Bi2 O4 O3 39.92(19) 2_646 2_646
O14 O4 O3 114.0(4) . 2_646
Bi9 O4 O3 145.6(3) 2_746 2_646
O7 O4 O3 134.1(4) 1_565 2_646
O2 O4 O3 48.0(3) 2_646 2_646
Bi1 O4 O3 99.7(3) 2_656 2_646
V1 O4 O3 24.22(14) 1_545 2_646
V1 O4 O8 133.9(6) . 4_475
Bi8 O4 O8 42.0(2) . 4_475
O2 O4 O8 120.8(5) . 4_475
O3 O4 O8 160.1(4) 2_656 4_475
O1 O4 O8 101.2(4) 2_746 4_475
O1 O4 O8 50.8(3) 2_736 4_475
Bi5 O4 O8 81.6(3) . 4_475
Bi4 O4 O8 67.2(3) . 4_475
O16 O4 O8 83.5(3) 2_646 4_475
Bi2 O4 O8 128.6(3) 2_646 4_475
O14 O4 O8 52.0(3) . 4_475
Bi9 O4 O8 53.5(2) 2_746 4_475
O7 O4 O8 74.0(3) 1_565 4_475
O2 O4 O8 129.3(4) 2_646 4_475
Bi1 O4 O8 117.2(3) 2_656 4_475
V1 O4 O8 73.3(2) 1_545 4_475
O3 O4 O8 93.8(3) 2_646 4_475
V1 O4 O11 85.0(5) . 1_455
Bi8 O4 O11 89.6(4) . 1_455
O2 O4 O11 107.6(4) . 1_455
O3 O4 O11 49.4(3) 2_656 1_455
O1 O4 O11 100.1(4) 2_746 1_455
O1 O4 O11 105.0(4) 2_736 1_455
Bi5 O4 O11 133.4(4) . 1_455
Bi4 O4 O11 143.3(4) . 1_455
O16 O4 O11 49.0(3) 2_646 1_455
Bi2 O4 O11 31.86(16) 2_646 1_455
O14 O4 O11 176.4(4) . 1_455
Bi9 O4 O11 140.1(3) 2_746 1_455
O7 O4 O11 87.4(3) 1_565 1_455
O2 O4 O11 70.8(3) 2_646 1_455
Bi1 O4 O11 35.25(15) 2_656 1_455
V1 O4 O11 91.3(3) 1_545 1_455
O3 O4 O11 67.7(3) 2_646 1_455
O8 O4 O11 131.6(3) 4_475 1_455
V1 O4 O6 120.3(4) . .
Bi8 O4 O6 29.72(18) . .
O2 O4 O6 150.5(5) . .
O3 O4 O6 110.8(4) 2_656 .
O1 O4 O6 89.7(3) 2_746 .
O1 O4 O6 80.0(3) 2_736 .
Bi5 O4 O6 137.1(4) . .
Bi4 O4 O6 122.7(4) . .
O16 O4 O6 48.2(2) 2_646 .
Bi2 O4 O6 100.3(3) 2_646 .
O14 O4 O6 101.2(3) . .
Bi9 O4 O6 74.4(2) 2_746 .
O7 O4 O6 39.4(2) 1_565 .
O2 O4 O6 141.4(4) 2_646 .
Bi1 O4 O6 61.89(18) 2_656 .
V1 O4 O6 95.5(2) 1_545 .
O3 O4 O6 97.0(3) 2_646 .
O8 O4 O6 55.7(2) 4_475 .
O11 O4 O6 81.5(2) 1_455 .
V2 O5 Bi7 109.6(4) . .
V2 O5 O6 36.5(3) . 2_646
Bi7 O5 O6 109.1(3) . 2_646
V2 O5 Bi1 107.7(4) . .
Bi7 O5 Bi1 142.5(3) . .
O6 O5 Bi1 102.7(3) 2_646 .
V2 O5 Bi6 109.5(4) . 1_545
Bi7 O5 Bi6 9.04(9) . 1_545
O6 O5 Bi6 103.4(3) 2_646 1_545
Bi1 O5 Bi6 142.3(3) . 1_545
V2 O5 O8 36.1(2) . .
Bi7 O5 O8 75.9(3) . .
O6 O5 O8 60.9(3) 2_646 .
Bi1 O5 O8 138.9(4) . .
Bi6 O5 O8 78.2(3) 1_545 .
V2 O5 O7 36.2(3) . 2_656
Bi7 O5 O7 137.2(4) . 2_656
O6 O5 O7 61.0(3) 2_646 2_656
Bi1 O5 O7 76.1(3) . 2_656
Bi6 O5 O7 141.0(4) 1_545 2_656
O8 O5 O7 62.9(3) . 2_656
V2 O5 Bi3 121.0(4) . .
Bi7 O5 Bi3 77.5(2) . .
O6 O5 Bi3 157.3(4) 2_646 .
Bi1 O5 Bi3 80.8(2) . .
Bi6 O5 Bi3 85.4(2) 1_545 .
O8 O5 Bi3 101.7(3) . .
O7 O5 Bi3 99.1(3) 2_656 .
V2 O5 O11 146.0(5) . .
Bi7 O5 O11 98.6(3) . .
O6 O5 O11 146.3(4) 2_646 .
Bi1 O5 O11 45.37(19) . .
Bi6 O5 O11 101.4(3) 1_545 .
O8 O5 O11 147.8(4) . .
O7 O5 O11 109.8(4) 2_656 .
Bi3 O5 O11 46.8(2) . .
V2 O5 Bi3 99.9(4) . 1_545
Bi7 O5 Bi3 89.4(3) . 1_545
O6 O5 Bi3 63.5(3) 2_646 1_545
Bi1 O5 Bi3 87.4(2) . 1_545
Bi6 O5 Bi3 80.5(2) 1_545 1_545
O8 O5 Bi3 112.5(3) . 1_545
O7 O5 Bi3 115.9(4) 2_656 1_545
Bi3 O5 Bi3 139.1(3) . 1_545
O11 O5 Bi3 99.0(3) . 1_545
V2 O5 O10 146.5(5) . 2_746
Bi7 O5 O10 43.7(2) . 2_746
O6 O5 O10 150.5(4) 2_646 2_746
Bi1 O5 O10 100.2(3) . 2_746
Bi6 O5 O10 48.0(2) 1_545 2_746
O8 O5 O10 110.7(4) . 2_746
O7 O5 O10 144.0(4) 2_656 2_746
Bi3 O5 O10 45.7(2) . 2_746
O11 O5 O10 55.1(2) . 2_746
Bi3 O5 O10 99.5(3) 1_545 2_746
V2 O5 O9 133.6(5) . 2_746
Bi7 O5 O9 52.4(2) . 2_746
O6 O5 O9 102.9(4) 2_646 2_746
Bi1 O5 O9 101.9(3) . 2_746
Bi6 O5 O9 45.8(2) 1_545 2_746
O8 O5 O9 118.0(4) . 2_746
O7 O5 O9 162.0(4) 2_656 2_746
Bi3 O5 O9 98.2(3) . 2_746
O11 O5 O9 78.9(3) . 2_746
Bi3 O5 O9 46.3(2) 1_545 2_746
O10 O5 O9 53.9(3) 2_746 2_746
V2 O5 O12 131.5(4) . .
Bi7 O5 O12 103.1(3) . .
O6 O5 O12 99.3(4) 2_646 .
Bi1 O5 O12 51.5(2) . .
Bi6 O5 O12 97.6(3) 1_545 .
O8 O5 O12 157.4(4) . .
O7 O5 O12 119.3(4) 2_656 .
Bi3 O5 O12 100.1(3) . .
O11 O5 O12 54.8(3) . .
Bi3 O5 O12 45.1(2) 1_545 .
O10 O5 O12 80.7(3) 2_746 .
O9 O5 O12 52.2(2) 2_746 .
V2 O5 O15 94.9(4) . .
Bi7 O5 O15 45.2(3) . .
O6 O5 O15 121.4(4) 2_646 .
Bi1 O5 O15 128.1(4) . .
Bi6 O5 O15 54.1(3) 1_545 .
O8 O5 O15 61.6(3) . .
O7 O5 O15 101.2(4) 2_656 .
Bi3 O5 O15 48.0(2) . .
O11 O5 O15 91.7(3) . .
Bi3 O5 O15 134.6(3) 1_545 .
O10 O5 O15 52.6(3) 2_746 .
O9 O5 O15 94.0(3) 2_746 .
O12 O5 O15 133.3(3) . .
V2 O5 O16 93.2(4) . .
Bi7 O5 O16 131.7(4) . .
O6 O5 O16 113.9(3) 2_646 .
Bi1 O5 O16 41.66(18) . .
Bi6 O5 O16 139.8(4) 1_545 .
O8 O5 O16 107.0(4) . .
O7 O5 O16 57.6(3) 2_656 .
Bi3 O5 O16 54.5(2) . .
O11 O5 O16 53.1(2) . .
Bi3 O5 O16 128.8(3) 1_545 .
O10 O5 O16 95.6(3) 2_746 .
O9 O5 O16 131.7(3) 2_746 .
O12 O5 O16 90.6(3) . .
O15 O5 O16 92.5(3) . .
V2 O5 Bi2 168.3(5) . 2_746
Bi7 O5 Bi2 73.0(2) . 2_746
O6 O5 Bi2 131.9(4) 2_646 2_746
Bi1 O5 Bi2 71.11(18) . 2_746
Bi6 O5 Bi2 71.3(2) 1_545 2_746
O8 O5 Bi2 148.9(3) . 2_746
O7 O5 Bi2 146.7(3) 2_656 2_746
Bi3 O5 Bi2 70.62(18) . 2_746
O11 O5 Bi2 40.15(18) . 2_746
Bi3 O5 Bi2 68.53(18) 1_545 2_746
O10 O5 Bi2 42.20(19) 2_746 2_746
O9 O5 Bi2 38.79(17) 2_746 2_746
O12 O5 Bi2 38.55(17) . 2_746
O15 O5 Bi2 94.7(3) . 2_746
O16 O5 Bi2 93.0(2) . 2_746
V2 O5 O15 79.5(3) . 1_545
Bi7 O5 O15 61.4(2) . 1_545
O6 O5 O15 54.3(3) 2_646 1_545
Bi1 O5 O15 130.2(4) . 1_545
Bi6 O5 O15 53.3(2) 1_545 1_545
O8 O5 O15 73.4(3) . 1_545
O7 O5 O15 113.3(3) 2_656 1_545
Bi3 O5 O15 138.7(3) . 1_545
O11 O5 O15 132.3(4) . 1_545
Bi3 O5 O15 43.5(2) 1_545 1_545
O10 O5 O15 96.5(3) 2_746 1_545
O9 O5 O15 54.2(2) 2_746 1_545
O12 O5 O15 86.2(3) . 1_545
O15 O5 O15 99.0(3) . 1_545
O16 O5 O15 166.8(3) . 1_545
Bi2 O5 O15 92.4(3) 2_746 1_545
V2 O5 O6 71.5(3) . 2_656
Bi7 O5 O6 94.5(3) . 2_656
O6 O5 O6 107.9(4) 2_646 2_656
Bi1 O5 O6 94.0(3) . 2_656
Bi6 O5 O6 103.2(3) 1_545 2_656
O8 O5 O6 61.3(3) . 2_656
O7 O5 O6 56.5(3) 2_656 2_656
Bi3 O5 O6 49.44(19) . 2_656
O11 O5 O6 88.0(3) . 2_656
Bi3 O5 O6 171.4(3) 1_545 2_656
O10 O5 O6 88.7(3) 2_746 2_656
O9 O5 O6 141.1(3) 2_746 2_656
O12 O5 O6 140.5(3) . 2_656
O15 O5 O6 49.5(3) . 2_656
O16 O5 O6 52.4(2) . 2_656
Bi2 O5 O6 120.0(3) 2_746 2_656
O15 O5 O6 133.1(3) 1_545 2_656
V2 O5 Bi8 64.3(3) . 2_656
Bi7 O5 Bi8 131.8(3) . 2_656
O6 O5 Bi8 92.2(3) 2_646 2_656
Bi1 O5 Bi8 64.22(17) . 2_656
Bi6 O5 Bi8 140.4(3) 1_545 2_656
O8 O5 Bi8 78.3(3) . 2_656
O7 O5 Bi8 31.3(2) 2_656 2_656
Bi3 O5 Bi8 68.89(18) . 2_656
O11 O5 Bi8 82.8(2) . 2_656
Bi3 O5 Bi8 138.3(3) 1_545 2_656
O10 O5 Bi8 114.6(3) 2_746 2_656
O9 O5 Bi8 161.7(3) 2_746 2_656
O12 O5 Bi8 115.7(3) . 2_656
O15 O5 Bi8 86.7(3) . 2_656
O16 O5 Bi8 30.16(15) . 2_656
Bi2 O5 Bi8 122.9(2) 2_746 2_656
O15 O5 Bi8 143.7(3) 1_545 2_656
O6 O5 Bi8 37.30(15) 2_656 2_656
V2 O5 O16 79.2(3) . 1_545
Bi7 O5 O16 134.2(3) . 1_545
O6 O5 O16 52.1(2) 2_646 1_545
Bi1 O5 O16 57.07(19) . 1_545
Bi6 O5 O16 125.2(3) 1_545 1_545
O8 O5 O16 112.0(3) . 1_545
O7 O5 O16 75.7(3) 2_656 1_545
Bi3 O5 O16 137.7(3) . 1_545
O11 O5 O16 94.7(3) . 1_545
Bi3 O5 O16 45.17(18) 1_545 1_545
O10 O5 O16 132.8(3) 2_746 1_545
O9 O5 O16 88.2(3) 2_746 1_545
O12 O5 O16 52.4(2) . 1_545
O15 O5 O16 173.5(3) . 1_545
O16 O5 O16 90.6(3) . 1_545
Bi2 O5 O16 90.8(2) 2_746 1_545
O15 O5 O16 77.4(3) 1_545 1_545
O6 O5 O16 129.6(3) 2_656 1_545
Bi8 O5 O16 93.1(2) 2_656 1_545
V2 O6 Bi8 116.0(4) 2_656 .
V2 O6 O5 36.7(3) 2_656 2_656
Bi8 O6 O5 113.9(3) . 2_656
V2 O6 O8 35.3(2) 2_656 2_656
Bi8 O6 O8 142.9(4) . 2_656
O5 O6 O8 60.0(3) 2_656 2_656
V2 O6 O7 35.4(3) 2_656 1_565
Bi8 O6 O7 82.6(3) . 1_565
O5 O6 O7 60.0(3) 2_656 1_565
O8 O6 O7 62.3(3) 2_656 1_565
V2 O6 Bi9 109.7(4) 2_656 4_385
Bi8 O6 Bi9 132.8(3) . 4_385
O5 O6 Bi9 109.5(3) 2_656 4_385
O8 O6 Bi9 76.3(3) 2_656 4_385
O7 O6 Bi9 136.9(4) 1_565 4_385
V2 O6 Bi3 97.8(4) 2_656 2_646
Bi8 O6 Bi3 94.2(2) . 2_646
O5 O6 Bi3 61.2(3) 2_656 2_646
O8 O6 Bi3 110.0(3) 2_656 2_646
O7 O6 Bi3 113.1(3) 1_565 2_646
Bi9 O6 Bi3 90.8(2) 4_385 2_646
V2 O6 O15 101.8(4) 2_656 2_646
Bi8 O6 O15 131.9(4) . 2_646
O5 O6 O15 79.6(4) 2_656 2_646
O8 O6 O15 84.7(4) 2_656 2_646
O7 O6 O15 136.5(4) 1_565 2_646
Bi9 O6 O15 41.8(2) 4_385 2_646
Bi3 O6 O15 50.3(2) 2_646 2_646
V2 O6 O16 109.9(4) 2_656 2_646
Bi8 O6 O16 39.24(18) . 2_646
O5 O6 O16 86.5(3) 2_656 2_646
O8 O6 O16 144.5(4) 2_656 2_646
O7 O6 O16 91.8(3) 1_565 2_646
Bi9 O6 O16 130.7(3) 4_385 2_646
Bi3 O6 O16 55.7(2) 2_646 2_646
O15 O6 O16 101.7(4) 2_646 2_646
V2 O6 O7 159.0(4) 2_656 .
Bi8 O6 O7 42.98(19) . .
O5 O6 O7 140.2(4) 2_656 .
O8 O6 O7 159.6(4) 2_656 .
O7 O6 O7 124.6(4) 1_565 .
Bi9 O6 O7 90.9(3) 4_385 .
Bi3 O6 O7 85.6(3) 2_646 .
O15 O6 O7 96.3(4) 2_646 .
O16 O6 O7 55.3(3) 2_646 .
V2 O6 O8 151.0(4) 2_656 2_646
Bi8 O6 O8 92.6(3) . 2_646
O5 O6 O8 136.0(4) 2_656 2_646
O8 O6 O8 117.1(3) 2_656 2_646
O7 O6 O8 162.9(4) 1_565 2_646
Bi9 O6 O8 41.41(17) 4_385 2_646
Bi3 O6 O8 83.5(2) 2_646 2_646
O15 O6 O8 57.1(3) 2_646 2_646
O16 O6 O8 94.8(3) 2_646 2_646
O7 O6 O8 49.8(2) . 2_646
V2 O6 O7 120.6(4) 2_656 3_566
Bi8 O6 O7 86.4(3) . 3_566
O5 O6 O7 153.9(4) 2_656 3_566
O8 O6 O7 93.8(3) 2_656 3_566
O7 O6 O7 109.7(3) 1_565 3_566
Bi9 O6 O7 59.7(2) 4_385 3_566
Bi3 O6 O7 136.9(3) 2_646 3_566
O15 O6 O7 99.4(3) 2_646 3_566
O16 O6 O7 118.9(3) 2_646 3_566
O7 O6 O7 65.9(3) . 3_566
O8 O6 O7 53.4(2) 2_646 3_566
V2 O6 V2 169.6(4) 2_656 2_646
Bi8 O6 V2 69.33(19) . 2_646
O5 O6 V2 133.7(3) 2_656 2_646
O8 O6 V2 143.9(3) 2_656 2_646
O7 O6 V2 151.9(3) 1_565 2_646
Bi9 O6 V2 67.65(17) 4_385 2_646
Bi3 O6 V2 72.53(18) 2_646 2_646
O15 O6 V2 69.3(3) 2_646 2_646
O16 O6 V2 68.0(2) 2_646 2_646
O7 O6 V2 27.44(16) . 2_646
O8 O6 V2 27.11(15) 2_646 2_646
O7 O6 V2 67.5(2) 3_566 2_646
V2 O6 O6 83.1(4) 2_656 3_576
Bi8 O6 O6 81.0(3) . 3_576
O5 O6 O6 119.4(4) 2_656 3_576
O8 O6 O6 73.5(3) 2_656 3_576
O7 O6 O6 64.9(3) 1_565 3_576
Bi9 O6 O6 93.5(3) 4_385 3_576
Bi3 O6 O6 175.0(4) 2_646 3_576
O15 O6 O6 134.5(4) 2_646 3_576
O16 O6 O6 119.3(4) 2_646 3_576
O7 O6 O6 91.9(3) . 3_576
O8 O6 O6 98.1(3) 2_646 3_576
O7 O6 O6 44.8(2) 3_566 3_576
V2 O6 O6 106.9(3) 2_646 3_576
V2 O6 O5 144.4(4) 2_656 2_646
Bi8 O6 O5 75.9(2) . 2_646
O5 O6 O5 107.9(4) 2_656 2_646
O8 O6 O5 141.1(3) 2_656 2_646
O7 O6 O5 148.0(3) 1_565 2_646
Bi9 O6 O5 74.0(2) 4_385 2_646
Bi3 O6 O5 46.76(17) 2_646 2_646
O15 O6 O5 56.3(3) 2_646 2_646
O16 O6 O5 56.7(2) 2_646 2_646
O7 O6 O5 44.2(2) . 2_646
O8 O6 O5 43.3(2) 2_646 2_646
O7 O6 O5 92.4(3) 3_566 2_646
V2 O6 O5 25.77(14) 2_646 2_646
O6 O6 O5 132.5(4) 3_576 2_646
V2 O6 V2 108.6(4) 2_656 4_475
Bi8 O6 V2 70.10(19) . 4_475
O5 O6 V2 144.8(4) 2_656 4_475
O8 O6 V2 94.8(3) 2_656 4_475
O7 O6 V2 87.1(3) 1_565 4_475
Bi9 O6 V2 85.0(2) 4_385 4_475
Bi3 O6 V2 153.1(3) 2_646 4_475
O15 O6 V2 125.4(3) 2_646 4_475
O16 O6 V2 108.6(3) 2_646 4_475
O7 O6 V2 68.0(2) . 4_475
O8 O6 V2 75.8(2) 2_646 4_475
O7 O6 V2 26.02(15) 3_566 4_475
V2 O6 V2 81.38(18) 2_646 4_475
O6 O6 V2 25.58(16) 3_576 4_475
O5 O6 V2 106.9(2) 2_646 4_475
V2 O6 O8 117.3(4) 2_656 4_475
Bi8 O6 O8 45.09(18) . 4_475
O5 O6 O8 144.1(4) 2_656 4_475
O8 O6 O8 115.8(3) 2_656 4_475
O7 O6 O8 85.9(3) 1_565 4_475
Bi9 O6 O8 103.0(3) 4_385 4_475
Bi3 O6 O8 134.1(3) 2_646 4_475
O15 O6 O8 136.2(4) 2_646 4_475
O16 O6 O8 83.6(3) 2_646 4_475
O7 O6 O8 51.2(2) . 4_475
O8 O6 O8 79.3(3) 2_646 4_475
O7 O6 O8 44.5(2) 3_566 4_475
V2 O6 O8 72.9(2) 2_646 4_475
O6 O6 O8 42.3(2) 3_576 4_475
O5 O6 O8 95.1(3) 2_646 4_475
V2 O6 O8 25.06(13) 4_475 4_475
V2 O6 Bi8 67.8(3) 2_656 3_576
Bi8 O6 Bi8 118.3(3) . 3_576
O5 O6 Bi8 100.9(3) 2_656 3_576
O8 O6 Bi8 42.1(2) 2_656 3_576
O7 O6 Bi8 72.6(3) 1_565 3_576
Bi9 O6 Bi8 68.81(16) 4_385 3_576
Bi3 O6 Bi8 147.5(3) 2_646 3_576
O15 O6 Bi8 102.4(3) 2_646 3_576
O16 O6 Bi8 155.7(3) 2_646 3_576
O7 O6 Bi8 118.5(3) . 3_576
O8 O6 Bi8 95.6(2) 2_646 3_576
O7 O6 Bi8 53.55(19) 3_566 3_576
V2 O6 Bi8 118.4(2) 2_646 3_576
O6 O6 Bi8 37.30(17) 3_576 3_576
O5 O6 Bi8 138.8(2) 2_646 3_576
V2 O6 Bi8 53.46(11) 4_475 3_576
O8 O6 Bi8 76.90(19) 4_475 3_576
V2 O6 Bi1 57.0(2) 2_656 2_656
Bi8 O6 Bi1 75.23(18) . 2_656
O5 O6 Bi1 38.7(2) 2_656 2_656
O8 O6 Bi1 91.2(3) 2_656 2_656
O7 O6 Bi1 52.4(2) 1_565 2_656
Bi9 O6 Bi1 144.7(3) 4_385 2_656
Bi3 O6 Bi1 62.23(15) 2_646 2_656
O15 O6 Bi1 105.1(3) 2_646 2_656
O16 O6 Bi1 53.30(19) 2_646 2_656
O7 O6 Bi1 108.0(2) . 2_656
O8 O6 Bi1 142.0(3) 2_646 2_656
O7 O6 Bi1 155.3(3) 3_566 2_656
V2 O6 Bi1 118.9(2) 2_646 2_656
O6 O6 Bi1 114.7(3) 3_576 2_656
O5 O6 Bi1 98.7(2) 2_646 2_656
V2 O6 Bi1 129.4(2) 4_475 2_656
O8 O6 Bi1 112.2(2) 4_475 2_656
Bi8 O6 Bi1 121.9(2) 3_576 2_656
V2 O6 Bi6 57.7(3) 2_656 2_646
Bi8 O6 Bi6 145.6(3) . 2_646
O5 O6 Bi6 38.5(2) 2_656 2_646
O8 O6 Bi6 53.7(2) 2_656 2_646
O7 O6 Bi6 91.7(3) 1_565 2_646
Bi9 O6 Bi6 71.40(17) 4_385 2_646
Bi3 O6 Bi6 56.92(15) 2_646 2_646
O15 O6 Bi6 44.8(3) 2_646 2_646
O16 O6 Bi6 107.7(3) 2_646 2_646
O7 O6 Bi6 137.1(3) . 2_646
O8 O6 Bi6 101.2(2) 2_646 2_646
O7 O6 Bi6 127.0(2) 3_566 2_646
V2 O6 Bi6 112.6(2) 2_646 2_646
O6 O6 Bi6 127.0(3) 3_576 2_646
O5 O6 Bi6 92.9(2) 2_646 2_646
V2 O6 Bi6 143.8(2) 4_475 2_646
O8 O6 Bi6 168.6(3) 4_475 2_646
Bi8 O6 Bi6 91.73(17) 3_576 2_646
Bi1 O6 Bi6 74.58(15) 2_656 2_646
V2 O7 Bi8 136.9(5) 2_646 .
V2 O7 O5 36.0(3) 2_646 2_646
Bi8 O7 O5 109.3(4) . 2_646
V2 O7 O6 35.0(3) 2_646 1_545
Bi8 O7 O6 167.8(5) . 1_545
O5 O7 O6 59.0(3) 2_646 1_545
V2 O7 O1 160.8(5) 2_646 2_736
Bi8 O7 O1 50.6(2) . 2_736
O5 O7 O1 130.8(4) 2_646 2_736
O6 O7 O1 133.0(4) 1_545 2_736
V2 O7 O8 32.6(2) 2_646 2_646
Bi8 O7 O8 119.7(4) . 2_646
O5 O7 O8 58.5(3) 2_646 2_646
O6 O7 O8 58.8(3) 1_545 2_646
O1 O7 O8 166.4(5) 2_736 2_646
V2 O7 O16 107.8(4) 2_646 2_646
Bi8 O7 O16 42.6(2) . 2_646
O5 O7 O16 72.4(3) 2_646 2_646
O6 O7 O16 125.5(4) 1_545 2_646
O1 O7 O16 65.6(3) 2_736 2_646
O8 O7 O16 115.0(4) 2_646 2_646
V2 O7 O8 135.2(5) 2_646 4_475
Bi8 O7 O8 59.4(3) . 4_475
O5 O7 O8 153.2(4) 2_646 4_475
O6 O7 O8 132.6(4) 1_545 4_475
O1 O7 O8 63.5(3) 2_736 4_475
O8 O7 O8 104.0(3) 2_646 4_475
O16 O7 O8 101.9(3) 2_646 4_475
V2 O7 Bi9 134.3(4) 2_646 2_736
Bi8 O7 Bi9 85.5(3) . 2_736
O5 O7 Bi9 162.9(4) 2_646 2_736
O6 O7 Bi9 105.6(3) 1_545 2_736
O1 O7 Bi9 52.7(2) 2_736 2_736
O8 O7 Bi9 122.1(3) 2_646 2_736
O16 O7 Bi9 117.2(3) 2_646 2_736
O8 O7 Bi9 42.46(19) 4_475 2_736
V2 O7 O6 90.0(4) 2_646 .
Bi8 O7 O6 50.8(2) . .
O5 O7 O6 79.3(3) 2_646 .
O6 O7 O6 124.6(4) 1_545 .
O1 O7 O6 101.3(3) 2_736 .
O8 O7 O6 69.2(3) 2_646 .
O16 O7 O6 61.7(3) 2_646 .
O8 O7 O6 75.3(3) 4_475 .
Bi9 O7 O6 117.5(3) 2_736 .
V2 O7 Bi1 84.2(3) 2_646 2_646
Bi8 O7 Bi1 82.4(3) . 2_646
O5 O7 Bi1 51.6(2) 2_646 2_646
O6 O7 Bi1 86.9(3) 1_545 2_646
O1 O7 Bi1 79.6(3) 2_736 2_646
O8 O7 Bi1 110.0(3) 2_646 2_646
O16 O7 Bi1 41.3(2) 2_646 2_646
O8 O7 Bi1 138.1(3) 4_475 2_646
Bi9 O7 Bi1 125.3(3) 2_736 2_646
O6 O7 Bi1 94.4(3) . 2_646
V2 O7 Bi8 79.7(3) 2_646 1_545
Bi8 O7 Bi8 136.3(3) . 1_545
O5 O7 Bi8 88.8(3) 2_646 1_545
O6 O7 Bi8 45.9(2) 1_545 1_545
O1 O7 Bi8 87.2(3) 2_736 1_545
O8 O7 Bi8 103.8(3) 2_646 1_545
O16 O7 Bi8 115.6(3) 2_646 1_545
O8 O7 Bi8 116.4(3) 4_475 1_545
Bi9 O7 Bi8 74.44(19) 2_736 1_545
O6 O7 Bi8 168.0(3) . 1_545
Bi1 O7 Bi8 78.5(2) 2_646 1_545
V2 O7 O6 87.4(3) 2_646 3_566
Bi8 O7 O6 121.7(4) . 3_566
O5 O7 O6 123.2(3) 2_646 3_566
O6 O7 O6 70.3(3) 1_545 3_566
O1 O7 O6 101.7(3) 2_736 3_566
O8 O7 O6 74.8(3) 2_646 3_566
O16 O7 O6 163.8(4) 2_646 3_566
O8 O7 O6 62.4(3) 4_475 3_566
Bi9 O7 O6 49.06(18) 2_736 3_566
O6 O7 O6 114.1(3) . 3_566
Bi1 O7 O6 150.2(3) 2_646 3_566
Bi8 O7 O6 71.8(2) 1_545 3_566
V2 O7 O4 115.0(5) 2_646 1_545
Bi8 O7 O4 96.9(3) . 1_545
O5 O7 O4 106.9(4) 2_646 1_545
O6 O7 O4 84.4(3) 1_545 1_545
O1 O7 O4 48.8(3) 2_736 1_545
O8 O7 O4 143.1(4) 2_646 1_545
O16 O7 O4 87.7(3) 2_646 1_545
O8 O7 O4 98.8(3) 4_475 1_545
Bi9 O7 O4 61.6(3) 2_736 1_545
O6 O7 O4 145.9(3) . 1_545
Bi1 O7 O4 67.2(3) 2_646 1_545
Bi8 O7 O4 39.41(19) 1_545 1_545
O6 O7 O4 91.0(3) 3_566 1_545
V2 O7 O7 87.5(4) 2_646 3_566
Bi8 O7 O7 86.9(4) . 3_566
O5 O7 O7 111.0(4) 2_646 3_566
O6 O7 O7 100.2(4) 1_545 3_566
O1 O7 O7 111.5(4) 2_736 3_566
O8 O7 O7 55.8(3) 2_646 3_566
O16 O7 O7 120.0(4) 2_646 3_566
O8 O7 O7 48.2(3) 4_475 3_566
Bi9 O7 O7 77.3(3) 2_736 3_566
O6 O7 O7 60.7(3) . 3_566
Bi1 O7 O7 153.8(4) 2_646 3_566
Bi8 O7 O7 124.2(4) 1_545 3_566
O6 O7 O7 53.4(3) 3_566 3_566
O4 O7 O7 138.1(4) 1_545 3_566
V2 O7 V1 135.6(4) 2_646 1_545
Bi8 O7 V1 70.9(2) . 1_545
O5 O7 V1 113.8(3) 2_646 1_545
O6 O7 V1 109.6(3) 1_545 1_545
O1 O7 V1 25.6(2) 2_736 1_545
O8 O7 V1 167.8(4) 2_646 1_545
O16 O7 V1 67.8(2) 2_646 1_545
O8 O7 V1 86.5(2) 4_475 1_545
Bi9 O7 V1 62.07(14) 2_736 1_545
O6 O7 V1 120.4(3) . 1_545
Bi1 O7 V1 63.54(15) 2_646 1_545
Bi8 O7 V1 65.38(16) 1_545 1_545
O6 O7 V1 105.5(3) 3_566 1_545
O4 O7 V1 26.02(18) 1_545 1_545
O7 O7 V1 134.4(4) 3_566 1_545
V2 O7 V2 112.5(4) 2_646 4_475
Bi8 O7 V2 69.0(2) . 4_475
O5 O7 V2 132.4(3) 2_646 4_475
O6 O7 V2 120.7(3) 1_545 4_475
O1 O7 V2 86.6(3) 2_736 4_475
O8 O7 V2 80.5(3) 2_646 4_475
O16 O7 V2 109.5(3) 2_646 4_475
O8 O7 V2 23.66(16) 4_475 4_475
Bi9 O7 V2 60.09(15) 2_736 4_475
O6 O7 V2 63.1(2) . 4_475
Bi1 O7 V2 150.8(3) 2_646 4_475
Bi8 O7 V2 126.6(3) 1_545 4_475
O6 O7 V2 57.9(2) 3_566 4_475
O4 O7 V2 120.7(3) 1_545 4_475
O7 O7 V2 24.96(17) 3_566 4_475
V1 O7 V2 110.2(2) 1_545 4_475
V2 O7 Bi3 69.4(3) 2_646 2_646
Bi8 O7 Bi3 69.4(2) . 2_646
O5 O7 Bi3 41.2(2) 2_646 2_646
O6 O7 Bi3 99.6(3) 1_545 2_646
O1 O7 Bi3 108.3(3) 2_736 2_646
O8 O7 Bi3 72.0(2) 2_646 2_646
O16 O7 Bi3 43.2(2) 2_646 2_646
O8 O7 Bi3 117.4(3) 4_475 2_646
Bi9 O7 Bi3 154.8(3) 2_736 2_646
O6 O7 Bi3 43.95(19) . 2_646
Bi1 O7 Bi3 54.99(13) 2_646 2_646
Bi8 O7 Bi3 125.3(2) 1_545 2_646
O6 O7 Bi3 145.5(3) 3_566 2_646
O4 O7 Bi3 121.6(3) 1_545 2_646
O7 O7 Bi3 98.8(3) 3_566 2_646
V1 O7 Bi3 109.0(2) 1_545 2_646
V2 O7 Bi3 106.9(2) 4_475 2_646
V2 O7 Bi8 64.9(3) 2_646 3_566
Bi8 O7 Bi8 118.7(3) . 3_566
O5 O7 Bi8 98.1(3) 2_646 3_566
O6 O7 Bi8 68.9(2) 1_545 3_566
O1 O7 Bi8 131.1(3) 2_736 3_566
O8 O7 Bi8 40.9(2) 2_646 3_566
O16 O7 Bi8 145.8(3) 2_646 3_566
O8 O7 Bi8 71.6(2) 4_475 3_566
Bi9 O7 Bi8 81.26(19) 2_736 3_566
O6 O7 Bi8 84.5(2) . 3_566
Bi1 O7 Bi8 149.0(2) 2_646 3_566
Bi8 O7 Bi8 96.48(19) 1_545 3_566
O6 O7 Bi8 36.78(15) 3_566 3_566
O4 O7 Bi8 126.2(3) 1_545 3_566
O7 O7 Bi8 31.81(17) 3_566 3_566
V1 O7 Bi8 141.9(2) 1_545 3_566
V2 O7 Bi8 52.63(12) 4_475 3_566
Bi3 O7 Bi8 108.73(19) 2_646 3_566
V2 O7 O16 71.9(3) 2_646 2_636
Bi8 O7 O16 126.1(3) . 2_636
O5 O7 O16 66.5(3) 2_646 2_636
O6 O7 O16 48.4(2) 1_545 2_636
O1 O7 O16 90.0(3) 2_736 2_636
O8 O7 O16 103.5(3) 2_646 2_636
O16 O7 O16 91.8(3) 2_646 2_636
O8 O7 O16 140.3(3) 4_475 2_636
Bi9 O7 O16 98.2(2) 2_736 2_636
O6 O7 O16 142.1(3) . 2_636
Bi1 O7 O16 51.84(17) 2_646 2_636
Bi8 O7 O16 27.90(13) 1_545 2_636
O6 O7 O16 98.4(3) 3_566 2_636
O4 O7 O16 44.1(3) 1_545 2_636
O7 O7 O16 146.5(4) 3_566 2_636
V1 O7 O16 64.37(19) 1_545 2_636
V2 O7 O16 154.5(3) 4_475 2_636
Bi3 O7 O16 98.2(2) 2_646 2_636
Bi8 O7 O16 114.9(2) 3_566 2_636
V2 O8 Bi9 133.5(4) . 3_887
V2 O8 O5 36.0(2) . .
Bi9 O8 O5 108.4(4) 3_887 .
V2 O8 O6 35.1(3) . 2_646
Bi9 O8 O6 167.3(4) 3_887 2_646
O5 O8 O6 59.1(3) . 2_646
V2 O8 Bi8 115.3(4) . 4_676
Bi9 O8 Bi8 95.1(3) 3_887 4_676
O5 O8 Bi8 151.3(4) . 4_676
O6 O8 Bi8 96.4(3) 2_646 4_676
V2 O8 O7 32.7(3) . 2_656
Bi9 O8 O7 114.4(4) 3_887 2_656
O5 O8 O7 58.6(3) . 2_656
O6 O8 O7 58.9(3) 2_646 2_656
Bi8 O8 O7 97.0(3) 4_676 2_656
V2 O8 O13 146.0(5) . 3_877
Bi9 O8 O13 45.9(2) 3_887 3_877
O5 O8 O13 110.8(4) . 3_877
O6 O8 O13 136.9(4) 2_646 3_877
Bi8 O8 O13 97.3(3) 4_676 3_877
O7 O8 O13 156.6(4) 2_656 3_877
V2 O8 O15 101.6(4) . .
Bi9 O8 O15 42.0(3) 3_887 .
O5 O8 O15 68.6(3) . .
O6 O8 O15 126.5(4) 2_646 .
Bi8 O8 O15 137.1(4) 4_676 .
O7 O8 O15 103.1(3) 2_656 .
O13 O8 O15 54.4(3) 3_877 .
V2 O8 O1 157.2(4) . 3_887
Bi9 O8 O1 56.9(2) 3_887 3_887
O5 O8 O1 164.7(4) . 3_887
O6 O8 O1 135.7(4) 2_646 3_887
Bi8 O8 O1 43.27(19) 4_676 3_887
O7 O8 O1 128.7(4) 2_656 3_887
O13 O8 O1 56.8(3) 3_877 3_887
O15 O8 O1 96.1(3) . 3_887
V2 O8 O7 107.7(4) . 4_676
Bi9 O8 O7 70.4(3) 3_887 4_676
O5 O8 O7 129.9(4) . 4_676
O6 O8 O7 115.3(4) 2_646 4_676
Bi8 O8 O7 43.5(2) 4_676 4_676
O7 O8 O7 76.0(3) 2_656 4_676
O13 O8 O7 102.5(3) 3_877 4_676
O15 O8 O7 106.0(4) . 4_676
O1 O8 O7 52.9(2) 3_887 4_676
V2 O8 O14 120.1(5) . 4_676
Bi9 O8 O14 94.8(3) 3_887 4_676
O5 O8 O14 107.3(4) . 4_676
O6 O8 O14 91.2(4) 2_646 4_676
Bi8 O8 O14 86.3(3) 4_676 4_676
O7 O8 O14 150.1(4) 2_656 4_676
O13 O8 O14 49.4(3) 3_877 4_676
O15 O8 O14 94.0(4) . 4_676
O1 O8 O14 72.3(3) 3_887 4_676
O7 O8 O14 122.7(4) 4_676 4_676
V2 O8 Bi7 85.6(3) . .
Bi9 O8 Bi7 80.1(2) 3_887 .
O5 O8 Bi7 51.4(2) . .
O6 O8 Bi7 91.9(3) 2_646 .
Bi8 O8 Bi7 153.1(3) 4_676 .
O7 O8 Bi7 109.1(3) 2_656 .
O13 O8 Bi7 60.4(2) 3_877 .
O15 O8 Bi7 43.2(3) . .
O1 O8 Bi7 117.2(3) 3_887 .
O7 O8 Bi7 149.0(3) 4_676 .
O14 O8 Bi7 67.9(3) 4_676 .
V2 O8 Bi6 83.3(3) . 1_545
Bi9 O8 Bi6 86.4(2) 3_887 1_545
O5 O8 Bi6 50.8(2) . 1_545
O6 O8 Bi6 86.2(3) 2_646 1_545
Bi8 O8 Bi6 150.3(3) 4_676 1_545
O7 O8 Bi6 109.3(3) 2_656 1_545
O13 O8 Bi6 62.9(2) 3_877 1_545
O15 O8 Bi6 50.2(3) . 1_545
O1 O8 Bi6 119.4(3) 3_887 1_545
O7 O8 Bi6 155.9(3) 4_676 1_545
O14 O8 Bi6 64.0(3) 4_676 1_545
Bi7 O8 Bi6 7.01(8) . 1_545
V2 O8 Bi9 86.4(3) . 3_877
Bi9 O8 Bi9 134.7(3) 3_887 3_877
O5 O8 Bi9 93.3(3) . 3_877
O6 O8 Bi9 52.9(2) 2_646 3_877
Bi8 O8 Bi9 80.9(2) 4_676 3_877
O7 O8 Bi9 110.8(3) 2_656 3_877
O13 O8 Bi9 89.6(3) 3_877 3_877
O15 O8 Bi9 124.5(3) . 3_877
O1 O8 Bi9 95.4(3) 3_887 3_877
O7 O8 Bi9 123.8(3) 4_676 3_877
O14 O8 Bi9 40.2(2) 4_676 3_877
Bi7 O8 Bi9 83.9(2) . 3_877
Bi6 O8 Bi9 77.18(19) 1_545 3_877
V2 O8 O6 82.7(3) . 2_656
Bi9 O8 O6 53.8(2) 3_887 2_656
O5 O8 O6 75.3(3) . 2_656
O6 O8 O6 117.1(3) 2_646 2_656
Bi8 O8 O6 107.7(3) 4_676 2_656
O7 O8 O6 61.0(3) 2_656 2_656
O13 O8 O6 97.0(3) 3_877 2_656
O15 O8 O6 54.3(3) . 2_656
O1 O8 O6 96.3(3) 3_887 2_656
O7 O8 O6 64.2(3) 4_676 2_656
O14 O8 O6 145.7(4) 4_676 2_656
Bi7 O8 O6 90.9(2) . 2_656
Bi6 O8 O6 97.2(3) 1_545 2_656
Bi9 O8 O6 168.3(3) 3_877 2_656
V2 O8 O15 72.4(3) . 1_545
Bi9 O8 O15 128.0(3) 3_887 1_545
O5 O8 O15 64.6(3) . 1_545
O6 O8 O15 50.8(3) 2_646 1_545
Bi8 O8 O15 113.3(3) 4_676 1_545
O7 O8 O15 104.6(3) 2_656 1_545
O13 O8 O15 86.4(3) 3_877 1_545
O15 O8 O15 97.8(3) . 1_545
O1 O8 O15 119.5(3) 3_887 1_545
O7 O8 O15 155.5(3) 4_676 1_545
O14 O8 O15 48.2(3) 4_676 1_545
Bi7 O8 O15 54.7(2) . 1_545
Bi6 O8 O15 47.67(19) 1_545 1_545
Bi9 O8 O15 32.44(16) 3_877 1_545
O6 O8 O15 138.0(3) 2_656 1_545
V2 O8 O6 75.3(3) . 4_676
Bi9 O8 O6 123.7(3) 3_887 4_676
O5 O8 O6 111.3(3) . 4_676
O6 O8 O6 64.2(3) 2_646 4_676
Bi8 O8 O6 40.06(16) 4_676 4_676
O7 O8 O6 60.7(3) 2_656 4_676
O13 O8 O6 137.2(3) 3_877 4_676
O15 O8 O6 154.8(4) . 4_676
O1 O8 O6 82.6(3) 3_887 4_676
O7 O8 O6 53.6(2) 4_676 4_676
O14 O8 O6 109.3(3) 4_676 4_676
Bi7 O8 O6 156.0(3) . 4_676
Bi6 O8 O6 149.9(3) 1_545 4_676
Bi9 O8 O6 80.6(2) 3_877 4_676
O6 O8 O6 100.7(3) 2_656 4_676
O15 O8 O6 104.8(3) 1_545 4_676
V2 O8 Bi4 149.4(4) . 4_676
Bi9 O8 Bi4 71.35(19) 3_887 4_676
O5 O8 Bi4 131.0(3) . 4_676
O6 O8 Bi4 117.5(3) 2_646 4_676
Bi8 O8 Bi4 71.61(16) 4_676 4_676
O7 O8 Bi4 168.1(3) 2_656 4_676
O13 O8 Bi4 33.82(19) 3_877 4_676
O15 O8 Bi4 88.1(2) . 4_676
O1 O8 Bi4 44.44(18) 3_887 4_676
O7 O8 Bi4 97.1(2) 4_676 4_676
O14 O8 Bi4 29.4(3) 4_676 4_676
Bi7 O8 Bi4 81.85(18) . 4_676
Bi6 O8 Bi4 80.93(18) 1_545 4_676
Bi9 O8 Bi4 64.62(14) 3_877 4_676
O6 O8 Bi4 125.1(3) 2_656 4_676
O15 O8 Bi4 77.6(2) 1_545 4_676
O6 O8 Bi4 107.4(2) 4_676 4_676
V2 O8 O4 127.7(4) . 4_676
Bi9 O8 O4 97.6(3) 3_887 4_676
O5 O8 O4 148.3(4) . 4_676
O6 O8 O4 94.9(3) 2_646 4_676
Bi8 O8 O4 35.1(2) 4_676 4_676
O7 O8 O4 126.0(3) 2_656 4_676
O13 O8 O4 74.7(3) 3_877 4_676
O15 O8 O4 128.5(3) . 4_676
O1 O8 O4 42.7(3) 3_887 4_676
O7 O8 O4 75.5(3) 4_676 4_676
O14 O8 O4 51.3(3) 4_676 4_676
Bi7 O8 O4 118.8(3) . 4_676
Bi6 O8 O4 115.3(3) 1_545 4_676
Bi9 O8 O4 55.1(2) 3_877 4_676
O6 O8 O4 136.1(3) 2_656 4_676
O15 O8 O4 85.2(3) 1_545 4_676
O6 O8 O4 65.4(2) 4_676 4_676
Bi4 O8 O4 42.12(17) 4_676 4_676
V2 O8 Bi3 67.0(3) . .
Bi9 O8 Bi3 69.48(19) 3_887 .
O5 O8 Bi3 39.9(2) . .
O6 O8 Bi3 97.8(3) 2_646 .
Bi8 O8 Bi3 150.4(3) 4_676 .
O7 O8 Bi3 69.0(2) 2_656 .
O13 O8 Bi3 89.7(3) 3_877 .
O15 O8 Bi3 35.86(19) . .
O1 O8 Bi3 126.2(3) 3_887 .
O7 O8 Bi3 107.0(3) 4_676 .
O14 O8 Bi3 119.1(3) 4_676 .
Bi7 O8 Bi3 51.76(12) . .
Bi6 O8 Bi3 56.79(13) 1_545 .
Bi9 O8 Bi3 128.0(2) 3_877 .
O6 O8 Bi3 42.77(17) 2_656 .
O15 O8 Bi3 95.7(2) 1_545 .
O6 O8 Bi3 128.8(2) 4_676 .
Bi4 O8 Bi3 122.78(19) 4_676 .
O4 O8 Bi3 164.3(3) 4_676 .
Bi5 O9 Bi2 104.8(3) . .
Bi5 O9 Bi6 114.1(3) . 2_746
Bi2 O9 Bi6 112.7(3) . 2_746
Bi5 O9 Bi3 110.7(3) . 2_746
Bi2 O9 Bi3 107.6(3) . 2_746
Bi6 O9 Bi3 106.7(3) 2_746 2_746
Bi5 O9 Bi4 17.37(8) . .
Bi2 O9 Bi4 122.1(3) . .
Bi6 O9 Bi4 102.2(3) 2_746 .
Bi3 O9 Bi4 104.3(3) 2_746 .
Bi5 O9 Bi7 118.6(3) . 2_756
Bi2 O9 Bi7 105.0(3) . 2_756
Bi6 O9 Bi7 7.78(15) 2_746 2_756
Bi3 O9 Bi7 109.3(3) 2_746 2_756
Bi4 O9 Bi7 108.1(3) . 2_756
Bi5 O9 O12 120.5(4) . 2_756
Bi2 O9 O12 53.5(2) . 2_756
Bi6 O9 O12 125.3(4) 2_746 2_756
Bi3 O9 O12 54.1(2) 2_746 2_756
Bi4 O9 O12 130.8(4) . 2_756
Bi7 O9 O12 120.4(3) 2_756 2_756
Bi5 O9 O10 122.7(3) . .
Bi2 O9 O10 57.5(2) . .
Bi6 O9 O10 55.4(3) 2_746 .
Bi3 O9 O10 126.5(3) 2_746 .
Bi4 O9 O10 127.6(3) . .
Bi7 O9 O10 47.8(2) 2_756 .
O12 O9 O10 93.0(3) 2_756 .
Bi5 O9 O10 58.4(3) . 1_545
Bi2 O9 O10 126.2(4) . 1_545
Bi6 O9 O10 120.8(4) 2_746 1_545
Bi3 O9 O10 52.8(2) 2_746 1_545
Bi4 O9 O10 52.1(2) . 1_545
Bi7 O9 O10 128.3(3) 2_756 1_545
O12 O9 O10 89.2(3) 2_756 1_545
O10 O9 O10 176.1(5) . 1_545
Bi5 O9 O14 57.2(4) . .
Bi2 O9 O14 133.8(4) . .
Bi6 O9 O14 57.5(4) 2_746 .
Bi3 O9 O14 118.5(4) 2_746 .
Bi4 O9 O14 44.9(4) . .
Bi7 O9 O14 63.3(4) 2_756 .
O12 O9 O14 172.0(5) 2_756 .
O10 O9 O14 94.3(4) . .
O10 O9 O14 83.3(4) 1_545 .
Bi5 O9 O3 59.5(3) . .
Bi2 O9 O3 59.8(3) . .
Bi6 O9 O3 164.8(4) 2_746 .
Bi3 O9 O3 88.4(3) 2_746 .
Bi4 O9 O3 74.4(3) . .
Bi7 O9 O3 160.3(4) 2_756 .
O12 O9 O3 62.7(3) 2_756 .
O10 O9 O3 114.6(4) . .
O10 O9 O3 69.2(3) 1_545 .
O14 O9 O3 116.5(5) . .
Bi5 O9 O2 57.5(3) . .
Bi2 O9 O2 61.3(3) . .
Bi6 O9 O2 97.4(3) 2_746 .
Bi3 O9 O2 155.9(4) 2_746 .
Bi4 O9 O2 69.9(3) . .
Bi7 O9 O2 94.6(3) 2_756 .
O12 O9 O2 111.0(3) 2_756 .
O10 O9 O2 67.9(3) . .
O10 O9 O2 114.2(4) 1_545 .
O14 O9 O2 74.7(4) . .
O3 O9 O2 67.5(3) . .
Bi5 O9 O5 170.9(4) . 2_756
Bi2 O9 O5 84.3(3) . 2_756
Bi6 O9 O5 61.5(3) 2_746 2_756
Bi3 O9 O5 65.1(2) 2_746 2_756
Bi4 O9 O5 153.6(4) . 2_756
Bi7 O9 O5 58.1(2) 2_756 2_756
O12 O9 O5 64.4(3) 2_756 2_756
O10 O9 O5 62.6(3) . 2_756
O10 O9 O5 115.8(3) 1_545 2_756
O14 O9 O5 116.7(5) . 2_756
O3 O9 O5 126.8(3) . 2_756
O2 O9 O5 129.6(4) . 2_756
Bi5 O9 O15 95.9(4) . 2_746
Bi2 O9 O15 156.7(4) . 2_746
Bi6 O9 O15 66.5(3) 2_746 2_746
Bi3 O9 O15 53.9(2) 2_746 2_746
Bi4 O9 O15 79.4(3) . 2_746
Bi7 O9 O15 73.1(3) 2_756 2_746
O12 O9 O15 106.6(3) 2_756 2_746
O10 O9 O15 118.8(4) . 2_746
O10 O9 O15 57.4(3) 1_545 2_746
O14 O9 O15 67.0(4) . 2_746
O3 O9 O15 126.0(4) . 2_746
O2 O9 O15 141.4(3) . 2_746
O5 O9 O15 75.0(3) 2_756 2_746
Bi5 O9 O11 140.1(3) . 2_756
Bi2 O9 O11 35.24(16) . 2_756
Bi6 O9 O11 90.1(3) 2_746 2_756
Bi3 O9 O11 90.2(2) 2_746 2_756
Bi4 O9 O11 157.1(3) . 2_756
Bi7 O9 O11 82.8(2) 2_756 2_756
O12 O9 O11 46.6(2) 2_756 2_756
O10 O9 O11 46.4(2) . 2_756
O10 O9 O11 135.7(3) 1_545 2_756
O14 O9 O11 140.6(4) . 2_756
O3 O9 O11 88.7(3) . 2_756
O2 O9 O11 89.6(3) . 2_756
O5 O9 O11 49.1(2) 2_756 2_756
O15 O9 O11 123.5(3) 2_746 2_756
Bi5 O9 O13 91.5(2) . 2_756
Bi2 O9 O13 97.4(3) . 2_756
Bi6 O9 O13 33.6(2) 2_746 2_756
Bi3 O9 O13 140.1(3) 2_746 2_756
Bi4 O9 O13 87.0(2) . 2_756
Bi7 O9 O13 32.43(18) 2_756 2_756
O12 O9 O13 139.6(4) 2_756 2_756
O10 O9 O13 47.0(2) . 2_756
O10 O9 O13 130.4(3) 1_545 2_756
O14 O9 O13 47.5(3) . 2_756
O3 O9 O13 131.4(3) . 2_756
O2 O9 O13 63.9(3) . 2_756
O5 O9 O13 87.8(3) 2_756 2_756
O15 O9 O13 92.4(3) 2_746 2_756
O11 O9 O13 93.2(2) 2_756 2_756
Bi5 O9 O11 89.7(3) . 2_746
Bi2 O9 O11 90.1(2) . 2_746
Bi6 O9 O11 139.5(3) 2_746 2_746
Bi3 O9 O11 32.78(15) 2_746 2_746
Bi4 O9 O11 91.9(2) . 2_746
Bi7 O9 O11 141.8(3) 2_756 2_746
O12 O9 O11 44.5(2) 2_756 2_746
O10 O9 O11 137.4(3) . 2_746
O10 O9 O11 44.7(2) 1_545 2_746
O14 O9 O11 127.9(4) . 2_746
O3 O9 O11 55.7(2) . 2_746
O2 O9 O11 123.1(3) . 2_746
O5 O9 O11 89.7(3) 2_756 2_746
O15 O9 O11 79.5(3) 2_746 2_746
O11 O9 O11 91.1(2) 2_756 2_746
O13 O9 O11 171.8(3) 2_756 2_746
Bi5 O9 O13 46.5(2) . 2_746
Bi2 O9 O13 151.2(3) . 2_746
Bi6 O9 O13 86.9(3) 2_746 2_746
Bi3 O9 O13 85.0(2) 2_746 2_746
Bi4 O9 O13 29.57(18) . 2_746
Bi7 O9 O13 94.4(2) 2_756 2_746
O12 O9 O13 131.8(3) 2_756 2_746
O10 O9 O13 134.6(3) . 2_746
O10 O9 O13 42.8(2) 1_545 2_746
O14 O9 O13 40.5(3) . 2_746
O3 O9 O13 95.8(3) . 2_746
O2 O9 O13 96.7(3) . 2_746
O5 O9 O13 124.3(3) 2_756 2_746
O15 O9 O13 49.8(3) 2_746 2_746
O11 O9 O13 173.3(3) 2_756 2_746
O13 O9 O13 87.6(2) 2_756 2_746
O11 O9 O13 87.4(2) 2_746 2_746
Bi5 O9 Bi7 66.9(2) . 2_746
Bi2 O9 Bi7 151.0(3) . 2_746
Bi6 O9 Bi7 95.5(2) 2_746 2_746
Bi3 O9 Bi7 55.38(16) 2_746 2_746
Bi4 O9 Bi7 53.48(16) . 2_746
Bi7 O9 Bi7 103.1(2) 2_756 2_746
O12 O9 Bi7 105.1(3) 2_756 2_746
O10 O9 Bi7 150.9(3) . 2_746
O10 O9 Bi7 25.26(18) 1_545 2_746
O14 O9 Bi7 66.9(3) . 2_746
O3 O9 Bi7 94.1(3) . 2_746
O2 O9 Bi7 123.3(3) . 2_746
O5 O9 Bi7 104.8(3) 2_756 2_746
O15 O9 Bi7 34.3(3) 2_746 2_746
O11 O9 Bi7 145.3(2) 2_756 2_746
O13 O9 Bi7 110.2(2) 2_756 2_746
O11 O9 Bi7 63.02(16) 2_746 2_746
O13 O9 Bi7 29.58(14) 2_746 2_746
Bi5 O9 V1 48.93(16) . .
Bi2 O9 V1 76.72(19) . .
Bi6 O9 V1 89.9(2) 2_746 .
Bi3 O9 V1 158.7(3) 2_746 .
Bi4 O9 V1 58.10(15) . .
Bi7 O9 V1 89.0(2) 2_756 .
O12 O9 V1 126.0(3) 2_756 .
O10 O9 V1 73.8(2) . .
O10 O9 V1 107.3(3) 1_545 .
O14 O9 V1 59.4(3) . .
O3 O9 V1 75.7(2) . .
O2 O9 V1 15.52(19) . .
O5 O9 V1 136.1(3) 2_756 .
O15 O9 V1 125.9(3) 2_746 .
O11 O9 V1 103.3(2) 2_756 .
O13 O9 V1 56.64(16) 2_756 .
O11 O9 V1 128.9(2) 2_746 .
O13 O9 V1 82.71(17) 2_746 .
Bi7 O9 V1 110.94(17) 2_746 .
Bi7 O10 Bi4 101.7(3) 2_756 1_565
Bi7 O10 Bi3 105.1(3) 2_756 2_756
Bi4 O10 Bi3 111.1(3) 1_565 2_756
Bi7 O10 Bi6 9.80(14) 2_756 2_746
Bi4 O10 Bi6 105.0(3) 1_565 2_746
Bi3 O10 Bi6 111.7(3) 2_756 2_746
Bi7 O10 Bi2 113.1(4) 2_756 .
Bi4 O10 Bi2 118.5(3) 1_565 .
Bi3 O10 Bi2 106.6(3) 2_756 .
Bi6 O10 Bi2 103.7(3) 2_746 .
Bi7 O10 Bi5 119.1(3) 2_756 1_565
Bi4 O10 Bi5 17.42(6) 1_565 1_565
Bi3 O10 Bi5 104.0(3) 2_756 1_565
Bi6 O10 Bi5 122.1(3) 2_746 1_565
Bi2 O10 Bi5 107.8(3) . 1_565
Bi7 O10 O9 62.0(3) 2_756 .
Bi4 O10 O9 123.0(3) 1_565 .
Bi3 O10 O9 125.7(4) 2_756 .
Bi6 O10 O9 52.4(2) 2_746 .
Bi2 O10 O9 51.5(2) . .
Bi5 O10 O9 129.1(3) 1_565 .
Bi7 O10 O11 122.1(4) 2_756 2_756
Bi4 O10 O11 135.5(4) 1_565 2_756
Bi3 O10 O11 53.6(2) 2_756 2_756
Bi6 O10 O11 119.5(4) 2_746 2_756
Bi2 O10 O11 53.0(2) . 2_756
Bi5 O10 O11 118.3(3) 1_565 2_756
O9 O10 O11 87.3(3) . 2_756
Bi7 O10 O9 121.9(4) 2_756 1_565
Bi4 O10 O9 57.0(2) 1_565 1_565
Bi3 O10 O9 54.8(2) 2_756 1_565
Bi6 O10 O9 131.5(4) 2_746 1_565
Bi2 O10 O9 124.7(3) . 1_565
Bi5 O10 O9 49.7(2) 1_565 1_565
O9 O10 O9 176.1(5) . 1_565
O11 O10 O9 90.6(3) 2_756 1_565
Bi7 O10 O13 49.4(3) 2_756 2_756
Bi4 O10 O13 52.9(3) 1_565 2_756
Bi3 O10 O13 125.9(4) 2_756 2_756
Bi6 O10 O13 52.1(3) 2_746 2_756
Bi2 O10 O13 126.8(4) . 2_756
Bi5 O10 O13 70.1(3) 1_565 2_756
O9 O10 O13 87.3(3) . 2_756
O11 O10 O13 171.5(4) 2_756 2_756
O9 O10 O13 95.2(3) 1_565 2_756
Bi7 O10 O15 56.2(3) 2_756 2_756
Bi4 O10 O15 88.5(3) 1_565 2_756
Bi3 O10 O15 59.5(3) 2_756 2_756
Bi6 O10 O15 65.9(3) 2_746 2_756
Bi2 O10 O15 152.9(4) . 2_756
Bi5 O10 O15 98.5(4) 1_565 2_756
O9 O10 O15 114.9(4) . 2_756
O11 O10 O15 108.5(4) 2_756 2_756
O9 O10 O15 68.8(4) 1_565 2_756
O13 O10 O15 68.1(3) 2_756 2_756
Bi7 O10 O5 61.8(3) 2_756 2_756
Bi4 O10 O5 158.6(4) 1_565 2_756
Bi3 O10 O5 64.5(3) 2_756 2_756
Bi6 O10 O5 61.3(3) 2_746 2_756
Bi2 O10 O5 82.0(3) . 2_756
Bi5 O10 O5 167.1(4) 1_565 2_756
O9 O10 O5 63.5(3) . 2_756
O11 O10 O5 60.6(3) 2_756 2_756
O9 O10 O5 118.0(4) 1_565 2_756
O13 O10 O5 111.1(3) 2_756 2_756
O15 O10 O5 71.0(3) 2_756 2_756
Bi7 O10 O2 97.3(3) 2_756 .
Bi4 O10 O2 71.0(3) 1_565 .
Bi3 O10 O2 156.3(3) 2_756 .
Bi6 O10 O2 89.6(3) 2_746 .
Bi2 O10 O2 56.1(2) . .
Bi5 O10 O2 70.8(3) 1_565 .
O9 O10 O2 59.3(3) . .
O11 O10 O2 107.4(3) 2_756 .
O9 O10 O2 118.6(4) 1_565 .
O13 O10 O2 75.2(3) 2_756 .
O15 O10 O2 143.2(4) 2_756 .
O5 O10 O2 122.1(4) 2_756 .
Bi7 O10 O3 170.8(4) 2_756 1_565
Bi4 O10 O3 70.3(3) 1_565 1_565
Bi3 O10 O3 82.5(3) 2_756 1_565
Bi6 O10 O3 165.6(4) 2_746 1_565
Bi2 O10 O3 68.7(2) . 1_565
Bi5 O10 O3 52.9(2) 1_565 1_565
O9 O10 O3 118.0(4) . 1_565
O11 O10 O3 66.5(3) 2_756 1_565
O9 O10 O3 58.2(3) 1_565 1_565
O13 O10 O3 121.9(4) 2_756 1_565
O15 O10 O3 126.3(4) 2_756 1_565
O5 O10 O3 127.1(3) 2_756 1_565
O2 O10 O3 76.0(3) . 1_565
Bi7 O10 O14 85.3(3) 2_756 1_565
Bi4 O10 O14 29.4(3) 1_565 1_565
Bi3 O10 O14 92.6(3) 2_756 1_565
Bi6 O10 O14 92.2(3) 2_746 1_565
Bi2 O10 O14 147.9(4) . 1_565
Bi5 O10 O14 41.2(3) 1_565 1_565
O9 O10 O14 133.6(3) . 1_565
O11 O10 O14 139.1(4) 2_756 1_565
O9 O10 O14 48.7(3) 1_565 1_565
O13 O10 O14 46.6(3) 2_756 1_565
O15 O10 O14 59.2(4) 2_756 1_565
O5 O10 O14 129.9(4) 2_756 1_565
O2 O10 O14 97.1(4) . 1_565
O3 O10 O14 89.2(3) 1_565 1_565
Bi7 O10 O12 139.3(3) 2_756 2_766
Bi4 O10 O12 96.2(3) 1_565 2_766
Bi3 O10 O12 34.22(16) 2_756 2_766
Bi6 O10 O12 145.7(3) 2_746 2_766
Bi2 O10 O12 88.9(2) . 2_766
Bi5 O10 O12 82.2(2) 1_565 2_766
O9 O10 O12 133.0(3) . 2_766
O11 O10 O12 45.9(2) 2_756 2_766
O9 O10 O12 44.7(2) 1_565 2_766
O13 O10 O12 139.6(3) 2_756 2_766
O15 O10 O12 88.4(3) 2_756 2_766
O5 O10 O12 89.8(3) 2_756 2_766
O2 O10 O12 123.2(3) . 2_766
O3 O10 O12 48.4(2) 1_565 2_766
O14 O10 O12 93.3(3) 1_565 2_766
Bi7 O10 O12 92.2(3) 2_756 2_756
Bi4 O10 O12 149.8(3) 1_565 2_756
Bi3 O10 O12 90.4(2) 2_756 2_756
Bi6 O10 O12 85.0(3) 2_746 2_756
Bi2 O10 O12 31.86(15) . 2_756
Bi5 O10 O12 139.4(3) 1_565 2_756
O9 O10 O12 42.9(2) . 2_756
O11 O10 O12 44.4(2) 2_756 2_756
O9 O10 O12 134.8(3) 1_565 2_756
O13 O10 O12 129.9(3) 2_756 2_756
O15 O10 O12 121.2(3) 2_756 2_756
O5 O10 O12 50.2(2) 2_756 2_756
O2 O10 O12 80.8(3) . 2_756
O3 O10 O12 92.9(3) 1_565 2_756
O14 O10 O12 176.5(3) 1_565 2_756
O12 O10 O12 90.1(2) 2_766 2_756
Bi7 O10 O14 41.3(3) 2_756 .
Bi4 O10 O14 87.1(3) 1_565 .
Bi3 O10 O14 145.8(4) 2_756 .
Bi6 O10 O14 34.1(3) 2_746 .
Bi2 O10 O14 87.8(3) . .
Bi5 O10 O14 100.6(3) 1_565 .
O9 O10 O14 43.2(2) . .
O11 O10 O14 130.3(4) 2_756 .
O9 O10 O14 139.1(3) 1_565 .
O13 O10 O14 44.2(3) 2_756 .
O15 O10 O14 93.8(4) 2_756 .
O5 O10 O14 87.8(3) 2_756 .
O2 O10 O14 56.0(3) . .
O3 O10 O14 131.6(4) 1_565 .
O14 O10 O14 90.5(3) 1_565 .
O12 O10 O14 176.2(3) 2_766 .
O12 O10 O14 86.0(3) 2_756 .
Bi7 O10 Bi5 69.3(2) 2_756 .
Bi4 O10 Bi5 98.5(2) 1_565 .
Bi3 O10 Bi5 150.3(3) 2_756 .
Bi6 O10 Bi5 59.9(2) 2_746 .
Bi2 O10 Bi5 54.67(16) . .
Bi5 O10 Bi5 103.9(2) 1_565 .
O9 O10 Bi5 25.26(17) . .
O11 O10 Bi5 103.4(3) 2_756 .
O9 O10 Bi5 153.5(3) 1_565 .
O13 O10 Bi5 73.8(3) 2_756 .
O15 O10 Bi5 125.3(3) 2_756 .
O5 O10 Bi5 88.6(3) 2_756 .
O2 O10 Bi5 35.8(2) . .
O3 O10 Bi5 106.7(3) 1_565 .
O14 O10 Bi5 115.2(3) 1_565 .
O12 O10 Bi5 143.4(2) 2_766 .
O12 O10 Bi5 61.50(16) 2_756 .
O14 O10 Bi5 33.5(2) . .
Bi7 O10 O1 85.5(3) 2_756 2_746
Bi4 O10 O1 36.75(18) 1_565 2_746
Bi3 O10 O1 147.8(3) 2_756 2_746
Bi6 O10 O1 83.4(3) 2_746 2_746
Bi2 O10 O1 96.5(2) . 2_746
Bi5 O10 O1 46.34(19) 1_565 2_746
O9 O10 O1 86.3(3) . 2_746
O11 O10 O1 143.7(3) 2_756 2_746
O9 O10 O1 93.6(3) 1_565 2_746
O13 O10 O1 42.2(2) 2_756 2_746
O15 O10 O1 106.5(3) 2_756 2_746
O5 O10 O1 142.8(3) 2_756 2_746
O2 O10 O1 40.6(2) . 2_746
O3 O10 O1 85.4(3) 1_565 2_746
O14 O10 O1 57.5(3) 1_565 2_746
O12 O10 O1 127.4(3) 2_766 2_746
O12 O10 O1 120.0(2) 2_756 2_746
O14 O10 O1 55.0(2) . 2_746
Bi5 O10 O1 61.87(16) . 2_746
Bi1 O11 Bi3 109.5(3) . .
Bi1 O11 Bi2 112.8(3) . 2_746
Bi3 O11 Bi2 110.2(3) . 2_746
Bi1 O11 Bi1 108.7(3) . 2_756
Bi3 O11 Bi1 102.9(3) . 2_756
Bi2 O11 Bi1 112.2(3) 2_746 2_756
Bi1 O11 O12 122.6(4) . 1_565
Bi3 O11 O12 53.6(2) . 1_565
Bi2 O11 O12 124.5(3) 2_746 1_565
Bi1 O11 O12 49.3(2) 2_756 1_565
Bi1 O11 O10 127.9(4) . 2_746
Bi3 O11 O10 53.3(2) . 2_746
Bi2 O11 O10 57.0(2) 2_746 2_746
Bi1 O11 O10 122.6(3) 2_756 2_746
O12 O11 O10 88.1(3) 1_565 2_746
Bi1 O11 O12 51.6(2) . 2_756
Bi3 O11 O12 124.4(3) . 2_756
Bi2 O11 O12 125.4(3) 2_746 2_756
Bi1 O11 O12 57.5(2) 2_756 2_756
O12 O11 O12 90.4(3) 1_565 2_756
O10 O11 O12 177.6(4) 2_746 2_756
Bi1 O11 O12 60.8(2) . .
Bi3 O11 O12 129.1(4) . .
Bi2 O11 O12 52.0(2) 2_746 .
Bi1 O11 O12 127.9(3) 2_756 .
O12 O11 O12 175.5(4) 1_565 .
O10 O11 O12 91.4(3) 2_746 .
O12 O11 O12 90.1(3) 2_756 .
Bi1 O11 O16 52.0(2) . .
Bi3 O11 O16 68.4(3) . .
Bi2 O11 O16 158.7(4) 2_746 .
Bi1 O11 O16 88.3(3) 2_756 .
O12 O11 O16 72.9(3) 1_565 .
O10 O11 O16 117.4(4) 2_746 .
O12 O11 O16 60.4(3) 2_756 .
O12 O11 O16 111.2(4) . .
Bi1 O11 O5 64.2(2) . .
Bi3 O11 O5 66.2(3) . .
Bi2 O11 O5 86.2(3) 2_746 .
Bi1 O11 O5 161.4(4) 2_756 .
O12 O11 O5 118.3(4) 1_565 .
O10 O11 O5 64.3(3) 2_746 .
O12 O11 O5 114.9(3) 2_756 .
O12 O11 O5 65.4(3) . .
O16 O11 O5 73.8(3) . .
Bi1 O11 O16 85.3(3) . 2_746
Bi3 O11 O16 164.9(3) . 2_746
Bi2 O11 O16 59.4(2) 2_746 2_746
Bi1 O11 O16 73.7(2) 2_756 2_746
O12 O11 O16 121.0(3) 1_565 2_746
O10 O11 O16 115.6(3) 2_746 2_746
O12 O11 O16 66.8(3) 2_756 2_746
O12 O11 O16 55.3(3) . 2_746
O16 O11 O16 125.5(3) . 2_746
O5 O11 O16 120.7(4) . 2_746
Bi1 O11 O3 167.4(4) . 2_756
Bi3 O11 O3 80.8(3) . 2_756
Bi2 O11 O3 68.4(2) 2_746 2_756
Bi1 O11 O3 60.8(2) 2_756 2_756
O12 O11 O3 57.2(3) 1_565 2_756
O10 O11 O3 63.9(3) 2_746 2_756
O12 O11 O3 116.8(3) 2_756 2_756
O12 O11 O3 118.8(3) . 2_756
O16 O11 O3 130.0(4) . 2_756
O5 O11 O3 128.0(3) . 2_756
O16 O11 O3 84.9(3) 2_746 2_756
Bi1 O11 O9 94.5(3) . 2_746
Bi3 O11 O9 91.6(2) . 2_746
Bi2 O11 O9 34.20(16) 2_746 2_746
Bi1 O11 O9 146.1(3) 2_756 2_746
O12 O11 O9 134.4(3) 1_565 2_746
O10 O11 O9 46.3(2) 2_746 2_746
O12 O11 O9 135.2(3) 2_756 2_746
O12 O11 O9 45.1(2) . 2_746
O16 O11 O9 125.5(3) . 2_746
O5 O11 O9 52.0(2) . 2_746
O16 O11 O9 84.3(3) 2_746 2_746
O3 O11 O9 92.4(3) 2_756 2_746
Bi1 O11 O11 38.30(15) . 2_746
Bi3 O11 O11 147.8(4) . 2_746
Bi2 O11 O11 88.63(18) 2_746 2_746
Bi1 O11 O11 93.0(3) 2_756 2_746
O12 O11 O11 135.2(4) 1_565 2_746
O10 O11 O11 136.6(3) 2_746 2_746
O12 O11 O11 45.0(3) 2_756 2_746
O12 O11 O11 45.18(14) . 2_746
O16 O11 O11 84.5(3) . 2_746
O5 O11 O11 90.2(3) . 2_746
O16 O11 O11 47.0(2) 2_746 2_746
O3 O11 O11 131.3(4) 2_756 2_746
O9 O11 O11 90.26(16) 2_746 2_746
Bi1 O11 O11 86.7(3) . 2_756
Bi3 O11 O11 88.83(18) . 2_756
Bi2 O11 O11 144.4(4) 2_746 2_756
Bi1 O11 O11 32.40(11) 2_756 2_756
O12 O11 O11 45.18(15) 1_565 2_756
O10 O11 O11 133.3(3) 2_746 2_756
O12 O11 O11 45.2(3) 2_756 2_756
O12 O11 O11 135.2(4) . 2_756
O16 O11 O11 55.9(3) . 2_756
O5 O11 O11 129.4(4) . 2_756
O16 O11 O11 95.0(3) 2_746 2_756
O3 O11 O11 86.3(2) 2_756 2_756
O9 O11 O11 178.5(3) 2_746 2_756
O11 O11 O11 90.1(3) 2_746 2_756
Bi1 O11 O9 142.9(3) . 2_756
Bi3 O11 O9 33.59(16) . 2_756
Bi2 O11 O9 91.7(2) 2_746 2_756
Bi1 O11 O9 85.1(2) 2_756 2_756
O12 O11 O9 43.4(2) 1_565 2_756
O10 O11 O9 44.8(2) 2_746 2_756
O12 O11 O9 133.7(3) 2_756 2_756
O12 O11 O9 136.1(3) . 2_756
O16 O11 O9 95.8(3) . 2_756
O5 O11 O9 91.7(3) . 2_756
O16 O11 O9 131.7(3) 2_746 2_756
O3 O11 O9 47.2(2) 2_756 2_756
O9 O11 O9 91.1(2) 2_746 2_756
O11 O11 O9 178.1(3) 2_746 2_756
O11 O11 O9 88.53(15) 2_756 2_756
Bi1 O11 Bi7 102.8(2) . .
Bi3 O11 Bi7 55.33(16) . .
Bi2 O11 Bi7 62.94(17) 2_746 .
Bi1 O11 Bi7 146.8(3) 2_756 .
O12 O11 Bi7 104.0(3) 1_565 .
O10 O11 Bi7 25.18(19) 2_746 .
O12 O11 Bi7 154.2(3) 2_756 .
O12 O11 Bi7 77.2(2) . .
O16 O11 Bi7 103.1(3) . .
O5 O11 Bi7 39.3(2) . .
O16 O11 Bi7 120.0(3) 2_746 .
O3 O11 Bi7 89.0(2) 2_756 .
O9 O11 Bi7 36.41(14) 2_746 .
O11 O11 Bi7 118.79(19) 2_746 .
O11 O11 Bi7 144.1(2) 2_756 .
O9 O11 Bi7 63.00(16) 2_756 .
Bi1 O11 Bi1 62.55(18) . 2_746
Bi3 O11 Bi1 154.7(3) . 2_746
Bi2 O11 Bi1 58.30(17) 2_746 2_746
Bi1 O11 Bi1 102.4(2) 2_756 2_746
O12 O11 Bi1 151.6(3) 1_565 2_746
O10 O11 Bi1 110.6(3) 2_746 2_746
O12 O11 Bi1 71.5(2) 2_756 2_746
O12 O11 Bi1 25.60(17) . 2_746
O16 O11 Bi1 113.4(3) . 2_746
O5 O11 Bi1 89.6(3) . 2_746
O16 O11 Bi1 31.90(18) 2_746 2_746
O3 O11 Bi1 111.1(2) 2_756 2_746
O9 O11 Bi1 66.35(17) 2_746 2_746
O11 O11 Bi1 30.36(9) 2_746 2_746
O11 O11 Bi1 113.5(3) 2_756 2_746
O9 O11 Bi1 149.8(2) 2_756 2_746
Bi7 O11 Bi1 101.35(17) . 2_746
Bi1 O11 O4 131.1(3) . 1_655
Bi3 O11 O4 119.3(3) . 1_655
Bi2 O11 O4 48.2(2) 2_746 1_655
Bi1 O11 O4 64.0(2) 2_756 1_655
O12 O11 O4 90.3(3) 1_565 1_655
O10 O11 O4 83.2(3) 2_746 1_655
O12 O11 O4 98.7(3) 2_756 1_655
O12 O11 O4 85.3(3) . 1_655
O16 O11 O4 152.1(3) . 1_655
O5 O11 O4 134.1(3) . 1_655
O16 O11 O4 45.8(2) 2_746 1_655
O3 O11 O4 39.8(2) 2_756 1_655
O9 O11 O4 82.2(2) 2_746 1_655
O11 O11 O4 92.8(3) 2_746 1_655
O11 O11 O4 96.4(3) 2_756 1_655
O9 O11 O4 85.9(2) 2_756 1_655
Bi7 O11 O4 102.4(2) . 1_655
Bi1 O11 O4 71.83(19) 2_746 1_655
Bi1 O11 Bi6 100.4(2) . 1_545
Bi3 O11 Bi6 60.82(17) . 1_545
Bi2 O11 Bi6 59.01(17) 2_746 1_545
Bi1 O11 Bi6 150.4(3) 2_756 1_545
O12 O11 Bi6 109.4(3) 1_565 1_545
O10 O11 Bi6 27.8(2) 2_746 1_545
O12 O11 Bi6 152.0(3) 2_756 1_545
O12 O11 Bi6 71.7(2) . 1_545
O16 O11 Bi6 105.8(3) . 1_545
O5 O11 Bi6 38.4(2) . 1_545
O16 O11 Bi6 115.0(3) 2_746 1_545
O3 O11 Bi6 90.9(2) 2_756 1_545
O9 O11 Bi6 31.05(14) 2_746 1_545
O11 O11 Bi6 113.85(18) 2_746 1_545
O11 O11 Bi6 149.5(2) 2_756 1_545
O9 O11 Bi6 67.90(16) 2_756 1_545
Bi7 O11 Bi6 5.56(6) . 1_545
Bi1 O11 Bi6 95.79(16) 2_746 1_545
O4 O11 Bi6 100.7(2) 1_655 1_545
Bi1 O12 Bi2 111.5(3) 2_746 2_746
Bi1 O12 Bi3 114.3(4) 2_746 1_545
Bi2 O12 Bi3 109.6(3) 2_746 1_545
Bi1 O12 Bi1 108.1(3) 2_746 .
Bi2 O12 Bi1 103.2(3) 2_746 .
Bi3 O12 Bi1 109.4(3) 1_545 .
Bi1 O12 O9 131.9(4) 2_746 2_746
Bi2 O12 O9 53.9(2) 2_746 2_746
Bi3 O12 O9 55.7(2) 1_545 2_746
Bi1 O12 O9 119.6(3) . 2_746
Bi1 O12 O11 60.8(3) 2_746 1_545
Bi2 O12 O11 129.0(4) 2_746 1_545
Bi3 O12 O11 53.6(2) 1_545 1_545
Bi1 O12 O11 127.6(3) . 1_545
O9 O12 O11 92.1(3) 2_746 1_545
Bi1 O12 O11 51.3(2) 2_746 2_746
Bi2 O12 O11 126.3(4) 2_746 2_746
Bi3 O12 O11 123.9(3) 1_545 2_746
Bi1 O12 O11 57.2(2) . 2_746
O9 O12 O11 176.8(4) 2_746 2_746
O11 O12 O11 89.9(3) 1_545 2_746
Bi1 O12 O11 121.9(4) 2_746 .
Bi2 O12 O11 54.4(2) 2_746 .
Bi3 O12 O11 123.6(3) 1_545 .
Bi1 O12 O11 48.8(2) . .
O9 O12 O11 88.3(3) 2_746 .
O11 O12 O11 175.5(4) 1_545 .
O11 O12 O11 89.6(3) 2_746 .
Bi1 O12 O16 53.0(2) 2_746 2_746
Bi2 O12 O16 68.4(3) 2_746 2_746
Bi3 O12 O16 160.6(4) 1_545 2_746
Bi1 O12 O16 89.6(3) . 2_746
O9 O12 O16 118.9(4) 2_746 2_746
O11 O12 O16 111.6(4) 1_545 2_746
O11 O12 O16 62.6(3) 2_746 2_746
O11 O12 O16 72.1(3) . 2_746
Bi1 O12 O3 70.6(3) 2_746 2_746
Bi2 O12 O3 60.0(3) 2_746 2_746
Bi3 O12 O3 89.4(3) 1_545 2_746
Bi1 O12 O3 158.9(4) . 2_746
O9 O12 O3 62.9(3) 2_746 2_746
O11 O12 O3 71.2(3) 1_545 2_746
O11 O12 O3 120.2(3) 2_746 2_746
O11 O12 O3 112.9(4) . 2_746
O16 O12 O3 72.7(3) 2_746 2_746
Bi1 O12 O5 162.5(3) 2_746 .
Bi2 O12 O5 83.9(3) 2_746 .
Bi3 O12 O5 65.1(2) 1_545 .
Bi1 O12 O5 58.6(2) . .
O9 O12 O5 63.5(3) 2_746 .
O11 O12 O5 116.4(3) 1_545 .
O11 O12 O5 113.3(3) 2_746 .
O11 O12 O5 59.9(3) . .
O16 O12 O5 131.9(4) 2_746 .
O3 O12 O5 126.1(3) 2_746 .
Bi1 O12 O16 83.6(3) 2_746 1_545
Bi2 O12 O16 164.7(3) 2_746 1_545
Bi3 O12 O16 60.0(2) 1_545 1_545
Bi1 O12 O16 72.5(2) . 1_545
O9 O12 O16 114.8(3) 2_746 1_545
O11 O12 O16 55.9(3) 1_545 1_545
O11 O12 O16 64.4(3) 2_746 1_545
O11 O12 O16 120.0(3) . 1_545
O16 O12 O16 125.4(3) 2_746 1_545
O3 O12 O16 127.1(4) 2_746 1_545
O5 O12 O16 81.4(3) . 1_545
Bi1 O12 O10 97.1(3) 2_746 2_736
Bi2 O12 O10 91.4(2) 2_746 2_736
Bi3 O12 O10 34.03(16) 1_545 2_736
Bi1 O12 O10 143.1(3) . 2_736
O9 O12 O10 46.1(2) 2_746 2_736
O11 O12 O10 46.0(2) 1_545 2_736
O11 O12 O10 135.8(3) 2_746 2_736
O11 O12 O10 134.3(3) . 2_736
O16 O12 O10 127.3(3) 2_746 2_736
O3 O12 O10 55.5(2) 2_746 2_736
O5 O12 O10 90.3(3) . 2_736
O16 O12 O10 84.5(3) 1_545 2_736
Bi1 O12 O12 38.14(15) 2_746 2_746
Bi2 O12 O12 149.5(4) 2_746 2_746
Bi3 O12 O12 88.53(19) 1_545 2_746
Bi1 O12 O12 92.8(3) . 2_746
O9 O12 O12 136.9(3) 2_746 2_746
O11 O12 O12 44.90(15) 1_545 2_746
O11 O12 O12 45.0(3) 2_746 2_746
O11 O12 O12 134.4(3) . 2_746
O16 O12 O12 86.3(3) 2_746 2_746
O3 O12 O12 97.3(3) 2_746 2_746
O5 O12 O12 126.4(3) . 2_746
O16 O12 O12 45.5(2) 1_545 2_746
O10 O12 O12 90.87(17) 2_736 2_746
Bi1 O12 O12 86.0(3) 2_746 2_756
Bi2 O12 O12 90.47(18) 2_746 2_756
Bi3 O12 O12 141.5(4) 1_545 2_756
Bi1 O12 O12 32.35(11) . 2_756
O9 O12 O12 133.1(3) 2_746 2_756
O11 O12 O12 134.4(3) 1_545 2_756
O11 O12 O12 44.7(3) 2_746 2_756
O11 O12 O12 44.90(15) . 2_756
O16 O12 O12 57.2(3) 2_746 2_756
O3 O12 O12 128.9(4) 2_746 2_756
O5 O12 O12 85.8(2) . 2_756
O16 O12 O12 92.7(3) 1_545 2_756
O10 O12 O12 175.5(3) 2_736 2_756
O12 O12 O12 89.6(3) 2_746 2_756
Bi1 O12 O10 146.0(3) 2_746 2_746
Bi2 O12 O10 34.84(16) 2_746 2_746
Bi3 O12 O10 89.8(2) 1_545 2_746
Bi1 O12 O10 83.7(2) . 2_746
O9 O12 O10 44.1(2) 2_746 2_746
O11 O12 O10 136.0(3) 1_545 2_746
O11 O12 O10 133.8(3) 2_746 2_746
O11 O12 O10 44.2(2) . 2_746
O16 O12 O10 96.7(3) 2_746 2_746
O3 O12 O10 86.9(3) 2_746 2_746
O5 O12 O10 49.1(2) . 2_746
O16 O12 O10 130.2(3) 1_545 2_746
O10 O12 O10 90.1(2) 2_736 2_746
O12 O12 O10 175.4(3) 2_746 2_746
O12 O12 O10 89.09(15) 2_756 2_746
Bi1 O12 Bi5 105.4(2) 2_746 2_746
Bi2 O12 Bi5 56.57(16) 2_746 2_746
Bi3 O12 Bi5 61.68(17) 1_545 2_746
Bi1 O12 Bi5 145.6(2) . 2_746
O9 O12 Bi5 26.53(19) 2_746 2_746
O11 O12 Bi5 76.2(2) 1_545 2_746
O11 O12 Bi5 156.7(3) 2_746 2_746
O11 O12 Bi5 105.7(3) . 2_746
O16 O12 Bi5 104.9(3) 2_746 2_746
O3 O12 Bi5 37.7(2) 2_746 2_746
O5 O12 Bi5 89.7(2) . 2_746
O16 O12 Bi5 119.0(3) 1_545 2_746
O10 O12 Bi5 35.04(14) 2_736 2_746
O12 O12 Bi5 118.66(17) 2_746 2_746
O12 O12 Bi5 147.0(2) 2_756 2_746
O10 O12 Bi5 64.03(15) 2_746 2_746
Bi1 O12 Bi1 62.64(18) 2_746 1_545
Bi2 O12 Bi1 154.2(3) 2_746 1_545
Bi3 O12 Bi1 58.00(17) 1_545 1_545
Bi1 O12 Bi1 102.4(2) . 1_545
O9 O12 Bi1 109.4(3) 2_746 1_545
O11 O12 Bi1 25.26(18) 1_545 1_545
O11 O12 Bi1 71.6(2) 2_746 1_545
O11 O12 Bi1 151.2(3) . 1_545
O16 O12 Bi1 115.0(3) 2_746 1_545
O3 O12 Bi1 95.7(3) 2_746 1_545
O5 O12 Bi1 107.0(3) . 1_545
O16 O12 Bi1 32.12(17) 1_545 1_545
O10 O12 Bi1 65.76(17) 2_736 1_545
O12 O12 Bi1 30.54(9) 2_746 1_545
O12 O12 Bi1 113.2(2) 2_756 1_545
O10 O12 Bi1 147.6(2) 2_746 1_545
Bi5 O12 Bi1 99.38(17) 2_746 1_545
Bi1 O12 V2 147.1(3) 2_746 .
Bi2 O12 V2 100.8(2) 2_746 .
Bi3 O12 V2 56.52(15) 1_545 .
Bi1 O12 V2 57.01(13) . .
O9 O12 V2 72.5(2) 2_746 .
O11 O12 V2 102.9(3) 1_545 .
O11 O12 V2 104.5(2) 2_746 .
O11 O12 V2 72.9(2) . .
O16 O12 V2 142.6(3) 2_746 .
O3 O12 V2 134.5(3) 2_746 .
O5 O12 V2 17.14(17) . .
O16 O12 V2 64.34(19) 1_545 .
O10 O12 V2 87.30(18) 2_736 .
O12 O12 V2 109.6(3) 2_746 .
O12 O12 V2 88.3(2) 2_756 .
O10 O12 V2 66.00(15) 2_746 .
Bi5 O12 V2 96.83(15) 2_746 .
Bi1 O12 V2 90.41(14) 1_545 .
Bi1 O12 Bi6 156.9(3) 2_746 1_545
Bi2 O12 Bi6 59.20(16) 2_746 1_545
Bi3 O12 Bi6 57.47(15) 1_545 1_545
Bi1 O12 Bi6 94.9(2) . 1_545
O9 O12 Bi6 24.9(2) 2_746 1_545
O11 O12 Bi6 106.8(3) 1_545 1_545
O11 O12 Bi6 151.8(3) 2_746 1_545
O11 O12 Bi6 72.0(2) . 1_545
O16 O12 Bi6 127.0(3) 2_746 1_545
O3 O12 Bi6 87.1(2) 2_746 1_545
O5 O12 Bi6 38.95(19) . 1_545
O16 O12 Bi6 106.0(2) 1_545 1_545
O10 O12 Bi6 63.82(17) 2_736 1_545
O12 O12 Bi6 145.8(3) 2_746 1_545
O12 O12 Bi6 113.90(17) 2_756 1_545
O10 O12 Bi6 32.35(13) 2_746 1_545
Bi5 O12 Bi6 51.47(10) 2_746 1_545
Bi1 O12 Bi6 115.36(18) 1_545 1_545
V2 O12 Bi6 50.34(10) . 1_545
Bi7 O13 Bi9 118.1(4) . 1_545
Bi7 O13 Bi6 10.66(12) . 1_545
Bi9 O13 Bi6 108.3(4) 1_545 1_545
Bi7 O13 Bi4 101.5(3) . 2_756
Bi9 O13 Bi4 128.0(4) 1_545 2_756
Bi6 O13 Bi4 106.7(3) 1_545 2_756
Bi7 O13 O14 115.7(5) . 2_756
Bi9 O13 O14 124.9(4) 1_545 2_756
Bi6 O13 O14 126.1(5) 1_545 2_756
Bi4 O13 O14 46.9(3) 2_756 2_756
Bi7 O13 O10 49.7(2) . 2_746
Bi9 O13 O10 142.4(4) 1_545 2_746
Bi6 O13 O10 54.3(3) 1_545 2_746
Bi4 O13 O10 52.4(2) 2_756 2_746
O14 O13 O10 84.1(4) 2_756 2_746
Bi7 O13 O14 67.2(4) . 2_746
Bi9 O13 O14 55.3(3) 1_545 2_746
Bi6 O13 O14 56.6(4) 1_545 2_746
Bi4 O13 O14 124.4(4) 2_756 2_746
O14 O13 O14 170.6(7) 2_756 2_746
O10 O13 O14 92.1(4) 2_746 2_746
Bi7 O13 O15 89.5(4) . 3_877
Bi9 O13 O15 48.9(3) 1_545 3_877
Bi6 O13 O15 85.2(4) 1_545 3_877
Bi4 O13 O15 167.3(5) 2_756 3_877
O14 O13 O15 122.3(5) 2_756 3_877
O10 O13 O15 139.1(4) 2_746 3_877
O14 O13 O15 65.8(4) 2_746 3_877
Bi7 O13 O1 133.7(4) . 1_545
Bi9 O13 O1 63.6(3) 1_545 1_545
Bi6 O13 O1 127.0(4) 1_545 1_545
Bi4 O13 O1 64.7(3) 2_756 1_545
O14 O13 O1 87.5(5) 2_756 1_545
O10 O13 O1 98.5(3) 2_746 1_545
O14 O13 O1 84.5(4) 2_746 1_545
O15 O13 O1 112.0(4) 3_877 1_545
Bi7 O13 O8 155.6(4) . 3_877
Bi9 O13 O8 52.5(2) 1_545 3_877
Bi6 O13 O8 152.7(4) 1_545 3_877
Bi4 O13 O8 100.6(3) 2_756 3_877
O14 O13 O8 73.3(4) 2_756 3_877
O10 O13 O8 152.9(4) 2_746 3_877
O14 O13 O8 107.8(4) 2_746 3_877
O15 O13 O8 67.6(3) 3_877 3_877
O1 O13 O8 66.3(3) 1_545 3_877
Bi7 O13 Bi5 99.1(3) . 2_756
Bi9 O13 Bi5 128.2(4) 1_545 2_756
Bi6 O13 Bi5 104.0(3) 1_545 2_756
Bi4 O13 Bi5 3.34(7) 2_756 2_756
O14 O13 Bi5 50.0(3) 2_756 2_756
O10 O13 Bi5 49.8(2) 2_746 2_756
O14 O13 Bi5 121.4(4) 2_746 2_756
O15 O13 Bi5 170.5(4) 3_877 2_756
O1 O13 Bi5 64.6(3) 1_545 2_756
O8 O13 Bi5 103.3(3) 3_877 2_756
Bi7 O13 O15 50.5(3) . .
Bi9 O13 O15 150.1(4) 1_545 .
Bi6 O13 O15 61.0(3) 1_545 .
Bi4 O13 O15 81.2(3) 2_756 .
O14 O13 O15 68.1(5) 2_756 .
O10 O13 O15 57.1(3) 2_746 .
O14 O13 O15 116.9(5) 2_746 .
O15 O13 O15 101.2(4) 3_877 .
O1 O13 O15 145.9(4) 1_545 .
O8 O13 O15 123.9(4) 3_877 .
Bi5 O13 O15 81.4(3) 2_756 .
Bi7 O13 Bi7 91.9(3) . 3_877
Bi9 O13 Bi7 87.7(3) 1_545 3_877
Bi6 O13 Bi7 96.0(3) 1_545 3_877
Bi4 O13 Bi7 125.1(3) 2_756 3_877
O14 O13 Bi7 79.3(4) 2_756 3_877
O10 O13 Bi7 124.1(3) 2_746 3_877
O14 O13 Bi7 109.9(4) 2_746 3_877
O15 O13 Bi7 47.1(3) 3_877 3_877
O1 O13 Bi7 133.1(3) 1_545 3_877
O8 O13 Bi7 66.8(2) 3_877 3_877
Bi5 O13 Bi7 127.8(3) 2_756 3_877
O15 O13 Bi7 67.2(3) . 3_877
Bi7 O13 Bi6 93.6(3) . 3_887
Bi9 O13 Bi6 92.7(3) 1_545 3_887
Bi6 O13 Bi6 98.8(3) 1_545 3_887
Bi4 O13 Bi6 118.3(3) 2_756 3_887
O14 O13 Bi6 72.6(4) 2_756 3_887
O10 O13 Bi6 121.0(3) 2_746 3_887
O14 O13 Bi6 116.6(4) 2_746 3_887
O15 O13 Bi6 53.7(3) 3_877 3_887
O1 O13 Bi6 132.4(3) 1_545 3_887
O8 O13 Bi6 66.6(2) 3_877 3_887
Bi5 O13 Bi6 121.0(3) 2_756 3_887
O15 O13 Bi6 63.9(3) . 3_887
Bi7 O13 Bi6 6.80(9) 3_877 3_887
Bi7 O13 O2 84.6(3) . 2_746
Bi9 O13 O2 88.8(3) 1_545 2_746
Bi6 O13 O2 79.6(3) 1_545 2_746
Bi4 O13 O2 61.5(3) 2_756 2_746
O14 O13 O2 107.5(4) 2_756 2_746
O10 O13 O2 57.2(3) 2_746 2_746
O14 O13 O2 63.4(4) 2_746 2_746
O15 O13 O2 126.9(4) 3_877 2_746
O1 O13 O2 49.5(3) 1_545 2_746
O8 O13 O2 115.3(3) 3_877 2_746
Bi5 O13 O2 58.7(2) 2_756 2_746
O15 O13 O2 114.3(3) . 2_746
Bi7 O13 O2 173.2(4) 3_877 2_746
Bi6 O13 O2 178.1(3) 3_887 2_746
Bi7 O13 O9 39.9(2) . 2_746
Bi9 O13 O9 100.1(3) 1_545 2_746
Bi6 O13 O9 33.3(2) 1_545 2_746
Bi4 O13 O9 89.0(3) 2_756 2_746
O14 O13 O9 129.6(4) 2_756 2_746
O10 O13 O9 45.7(2) 2_746 2_746
O14 O13 O9 46.4(3) 2_746 2_746
O15 O13 O9 103.6(4) 3_877 2_746
O1 O13 O9 94.2(3) 1_545 2_746
O8 O13 O9 150.9(3) 3_877 2_746
Bi5 O13 O9 85.7(2) 2_756 2_746
O15 O13 O9 84.6(3) . 2_746
Bi7 O13 O9 128.6(3) 3_877 2_746
Bi6 O13 O9 132.0(3) 3_887 2_746
O2 O13 O9 46.4(2) 2_746 2_746
Bi7 O13 O13 57.7(3) . 3_877
Bi9 O13 O13 103.4(4) 1_545 3_877
Bi6 O13 O13 62.3(3) 1_545 3_877
Bi4 O13 O13 126.7(4) 2_756 3_877
O14 O13 O13 95.0(5) 2_756 3_877
O10 O13 O13 96.3(3) 2_746 3_877
O14 O13 O13 94.0(5) 2_746 3_877
O15 O13 O13 54.5(3) 3_877 3_877
O1 O13 O13 165.1(4) 1_545 3_877
O8 O13 O13 100.3(4) 3_877 3_877
Bi5 O13 O13 127.4(4) 2_756 3_877
O15 O13 O13 46.7(2) . 3_877
Bi7 O13 O13 34.22(17) 3_877 3_877
Bi6 O13 O13 36.49(19) 3_887 3_877
O2 O13 O13 141.9(4) 2_746 3_877
O9 O13 O13 95.5(3) 2_746 3_877
Bi7 O13 V1 108.5(3) . 2_746
Bi9 O13 V1 69.0(2) 1_545 2_746
Bi6 O13 V1 101.7(3) 1_545 2_746
Bi4 O13 V1 67.1(2) 2_756 2_746
O14 O13 V1 104.4(4) 2_756 2_746
O10 O13 V1 81.6(3) 2_746 2_746
O14 O13 V1 66.4(4) 2_746 2_746
O15 O13 V1 115.7(4) 3_877 2_746
O1 O13 V1 25.39(19) 1_545 2_746
O8 O13 V1 89.6(3) 3_877 2_746
Bi5 O13 V1 65.52(17) 2_756 2_746
O15 O13 V1 138.2(3) . 2_746
Bi7 O13 V1 154.2(3) 3_877 2_746
Bi6 O13 V1 156.0(3) 3_887 2_746
O2 O13 V1 25.92(15) 2_746 2_746
O9 O13 V1 68.79(19) 2_746 2_746
O13 O13 V1 160.1(4) 3_877 2_746
Bi7 O13 O9 80.5(3) . 2_756
Bi9 O13 O9 158.6(4) 1_545 2_756
Bi6 O13 O9 89.1(3) 1_545 2_756
Bi4 O13 O9 31.40(16) 2_756 2_756
O14 O13 O9 42.2(3) 2_756 2_756
O10 O13 O9 41.9(2) 2_746 2_756
O14 O13 O9 133.8(4) 2_746 2_756
O15 O13 O9 148.5(4) 3_877 2_756
O1 O13 O9 96.1(3) 1_545 2_756
O8 O13 O9 114.7(3) 3_877 2_756
Bi5 O13 O9 31.79(14) 2_756 2_756
O15 O13 O9 49.9(2) . 2_756
Bi7 O13 O9 103.1(2) 3_877 2_756
Bi6 O13 O9 96.9(2) 3_887 2_756
O2 O13 O9 82.1(3) 2_746 2_756
O9 O13 O9 87.6(2) 2_746 2_756
O13 O13 O9 95.6(3) 3_877 2_756
V1 O13 O9 95.8(2) 2_746 2_756
Bi7 O13 Bi8 162.2(4) . 2_756
Bi9 O13 Bi8 62.5(2) 1_545 2_756
Bi6 O13 Bi8 155.5(4) 1_545 2_756
Bi4 O13 Bi8 69.6(2) 2_756 2_756
O14 O13 Bi8 70.2(4) 2_756 2_756
O10 O13 Bi8 117.7(3) 2_746 2_756
O14 O13 Bi8 104.3(4) 2_746 2_756
O15 O13 Bi8 101.5(3) 3_877 2_756
O1 O13 Bi8 28.70(19) 1_545 2_756
O8 O13 Bi8 40.46(19) 3_877 2_756
Bi5 O13 Bi8 71.28(17) 2_756 2_756
O15 O13 Bi8 138.2(3) . 2_756
Bi7 O13 Bi8 105.9(2) 3_877 2_756
Bi6 O13 Bi8 104.2(2) 3_887 2_756
O2 O13 Bi8 77.6(2) 2_746 2_756
O9 O13 Bi8 122.9(2) 2_746 2_756
O13 O13 Bi8 140.1(3) 3_877 2_756
V1 O13 Bi8 54.07(11) 2_746 2_756
O9 O13 Bi8 96.5(2) 2_756 2_756
Bi4 O14 Bi9 137.5(8) . 2_746
Bi4 O14 Bi5 15.73(11) . .
Bi9 O14 Bi5 130.1(7) 2_746 .
Bi4 O14 Bi6 109.6(5) . 2_746
Bi9 O14 Bi6 96.2(5) 2_746 2_746
Bi5 O14 Bi6 100.1(4) . 2_746
Bi4 O14 O13 56.9(4) . 2_746
Bi9 O14 O13 130.7(5) 2_746 2_746
Bi5 O14 O13 72.5(4) . 2_746
Bi6 O14 O13 125.3(6) 2_746 2_746
Bi4 O14 O9 58.7(3) . .
Bi9 O14 O9 131.5(5) 2_746 .
Bi5 O14 O9 49.5(3) . .
Bi6 O14 O9 51.1(3) 2_746 .
O13 O14 O9 97.3(4) 2_746 .
Bi4 O14 Bi7 113.5(4) . 2_756
Bi9 O14 Bi7 90.3(5) 2_746 2_756
Bi5 O14 Bi7 102.9(4) . 2_756
Bi6 O14 Bi7 6.10(16) 2_746 2_756
O13 O14 Bi7 131.2(6) 2_746 2_756
O9 O14 Bi7 54.8(3) . 2_756
Bi4 O14 O13 131.6(5) . 2_756
Bi9 O14 O13 48.0(3) 2_746 2_756
Bi5 O14 O13 115.9(5) . 2_756
Bi6 O14 O13 51.0(3) 2_746 2_756
O13 O14 O13 170.6(7) 2_746 2_756
O9 O14 O13 86.1(4) . 2_756
Bi7 O14 O13 44.9(3) 2_756 2_756
Bi4 O14 O15 170.8(6) . 4_485
Bi9 O14 O15 44.4(3) 2_746 4_485
Bi5 O14 O15 172.9(6) . 4_485
Bi6 O14 O15 77.4(5) 2_746 4_485
O13 O14 O15 114.4(5) 2_746 4_485
O9 O14 O15 128.5(6) . 4_485
Bi7 O14 O15 74.0(5) 2_756 4_485
O13 O14 O15 57.4(4) 2_756 4_485
Bi4 O14 O15 82.3(4) . 2_746
Bi9 O14 O15 140.2(7) 2_746 2_746
Bi5 O14 O15 88.4(4) . 2_746
Bi6 O14 O15 62.6(4) 2_746 2_746
O13 O14 O15 63.1(4) 2_746 2_746
O9 O14 O15 62.3(3) . 2_746
Bi7 O14 O15 68.3(4) 2_756 2_746
O13 O14 O15 111.5(6) 2_756 2_746
O15 O14 O15 96.3(5) 4_485 2_746
Bi4 O14 O4 61.4(5) . .
Bi9 O14 O4 76.1(4) 2_746 .
Bi5 O14 O4 56.7(4) . .
Bi6 O14 O4 127.5(5) 2_746 .
O13 O14 O4 94.2(6) 2_746 .
O9 O14 O4 95.9(4) . .
Bi7 O14 O4 124.6(4) 2_756 .
O13 O14 O4 94.2(4) 2_756 .
O15 O14 O4 119.5(5) 4_485 .
O15 O14 O4 143.7(5) 2_746 .
Bi4 O14 O8 95.0(5) . 4_475
Bi9 O14 O8 73.6(3) 2_746 4_475
Bi5 O14 O8 106.9(6) . 4_475
Bi6 O14 O8 151.4(6) 2_746 4_475
O13 O14 O8 57.2(3) 2_746 4_475
O9 O14 O8 152.1(6) . 4_475
Bi7 O14 O8 149.9(5) 2_756 4_475
O13 O14 O8 121.0(4) 2_756 4_475
O15 O14 O8 76.8(4) 4_485 4_475
O15 O14 O8 108.4(4) 2_746 4_475
O4 O14 O8 76.8(4) . 4_475
Bi4 O14 O2 62.6(4) . .
Bi9 O14 O2 89.8(4) 2_746 .
Bi5 O14 O2 47.5(3) . .
Bi6 O14 O2 81.4(4) 2_746 .
O13 O14 O2 118.9(6) 2_746 .
O9 O14 O2 55.0(3) . .
Bi7 O14 O2 79.8(3) 2_756 .
O13 O14 O2 70.2(4) 2_756 .
O15 O14 O2 125.4(5) 4_485 .
O15 O14 O2 117.1(4) 2_746 .
O4 O14 O2 47.4(3) . .
O8 O14 O2 124.1(5) 4_475 .
Bi4 O14 Bi6 118.8(5) . 4_485
Bi9 O14 Bi6 91.2(4) 2_746 4_485
Bi5 O14 Bi6 133.5(4) . 4_485
Bi6 O14 Bi6 94.4(5) 2_746 4_485
O13 O14 Bi6 63.1(3) 2_746 4_485
O9 O14 Bi6 121.8(5) . 4_485
Bi7 O14 Bi6 96.1(5) 2_756 4_485
O13 O14 Bi6 107.6(5) 2_756 4_485
O15 O14 Bi6 53.6(3) 4_485 4_485
O15 O14 Bi6 60.1(3) 2_746 4_485
O4 O14 Bi6 136.8(4) . 4_485
O8 O14 Bi6 60.0(2) 4_475 4_485
O2 O14 Bi6 175.8(5) . 4_485
Bi4 O14 O10 34.0(2) . 1_545
Bi9 O14 O10 171.5(7) 2_746 1_545
Bi5 O14 O10 41.7(2) . 1_545
Bi6 O14 O10 88.7(3) 2_746 1_545
O13 O14 O10 49.3(3) 2_746 1_545
O9 O14 O10 48.0(3) . 1_545
Bi7 O14 O10 94.3(3) 2_756 1_545
O13 O14 O10 133.9(4) 2_756 1_545
O15 O14 O10 143.9(5) 4_485 1_545
O15 O14 O10 48.3(3) 2_746 1_545
O4 O14 O10 95.4(4) . 1_545
O8 O14 O10 105.2(4) 4_475 1_545
O2 O14 O10 84.1(3) . 1_545
Bi6 O14 O10 95.4(3) 4_485 1_545
Bi4 O14 Bi7 112.8(5) . 4_475
Bi9 O14 Bi7 95.0(3) 2_746 4_475
Bi5 O14 Bi7 127.8(4) . 4_475
Bi6 O14 Bi7 99.2(5) 2_746 4_475
O13 O14 Bi7 56.8(3) 2_746 4_475
O9 O14 Bi7 121.8(5) . 4_475
Bi7 O14 Bi7 101.3(5) 2_756 4_475
O13 O14 Bi7 114.0(5) 2_756 4_475
O15 O14 Bi7 59.3(3) 4_485 4_475
O15 O14 Bi7 59.5(3) 2_746 4_475
O4 O14 Bi7 132.8(4) . 4_475
O8 O14 Bi7 56.5(2) 4_475 4_475
O2 O14 Bi7 175.1(4) . 4_475
Bi6 O14 Bi7 6.45(7) 4_485 4_475
O10 O14 Bi7 91.1(3) 1_545 4_475
Bi4 O14 V1 72.1(4) . .
Bi9 O14 V1 70.0(3) 2_746 .
Bi5 O14 V1 60.7(3) . .
Bi6 O14 V1 101.4(4) 2_746 .
O13 O14 V1 118.4(6) 2_746 .
O9 O14 V1 81.7(3) . .
Bi7 O14 V1 98.0(3) 2_756 .
O13 O14 V1 70.8(3) 2_756 .
O15 O14 V1 113.1(4) 4_485 .
O15 O14 V1 143.2(4) 2_746 .
O4 O14 V1 26.7(2) . .
O8 O14 V1 99.9(4) 4_475 .
O2 O14 V1 26.83(18) . .
Bi6 O14 V1 156.4(4) 4_485 .
O10 O14 V1 102.2(3) 1_545 .
Bi7 O14 V1 155.6(4) 4_475 .
Bi4 O14 O1 98.7(5) . 2_746
Bi9 O14 O1 45.2(3) 2_746 2_746
Bi5 O14 O1 86.9(4) . 2_746
Bi6 O14 O1 93.1(4) 2_746 2_746
O13 O14 O1 138.4(6) 2_746 2_746
O9 O14 O1 95.8(4) . 2_746
Bi7 O14 O1 87.9(3) 2_756 2_746
O13 O14 O1 49.3(3) 2_756 2_746
O15 O14 O1 86.6(4) 4_485 2_746
O15 O14 O1 154.0(5) 2_746 2_746
O4 O14 O1 45.2(3) . 2_746
O8 O14 O1 97.5(4) 4_475 2_746
O2 O14 O1 45.0(2) . 2_746
Bi6 O14 O1 136.3(3) 4_485 2_746
O10 O14 O1 127.8(4) 1_545 2_746
Bi7 O14 O1 139.5(3) 4_475 2_746
V1 O14 O1 26.65(16) . 2_746
Bi4 O14 O1 45.3(4) . 2_736
Bi9 O14 O1 103.2(5) 2_746 2_736
Bi5 O14 O1 54.9(3) . 2_736
Bi6 O14 O1 154.8(4) 2_746 2_736
O13 O14 O1 49.2(4) 2_746 2_736
O9 O14 O1 103.7(4) . 2_736
Bi7 O14 O1 157.8(4) 2_756 2_736
O13 O14 O1 138.5(5) 2_756 2_736
O15 O14 O1 127.8(4) 4_485 2_736
O15 O14 O1 108.6(4) 2_746 2_736
O4 O14 O1 45.3(3) . 2_736
O8 O14 O1 52.2(3) 4_475 2_736
O2 O14 O1 82.7(4) . 2_736
Bi6 O14 O1 101.1(3) 4_485 2_736
O10 O14 O1 70.3(3) 1_545 2_736
Bi7 O14 O1 95.1(3) 4_475 2_736
V1 O14 O1 71.0(3) . 2_736
O1 O14 O1 89.3(4) 2_746 2_736
Bi4 O14 O10 94.2(4) . .
Bi9 O14 O10 89.9(4) 2_746 .
Bi5 O14 O10 80.0(3) . .
Bi6 O14 O10 32.5(2) 2_746 .
O13 O14 O10 139.4(4) 2_746 .
O9 O14 O10 42.5(3) . .
Bi7 O14 O10 30.46(18) 2_756 .
O13 O14 O10 43.7(3) 2_756 .
O15 O14 O10 94.8(5) 4_485 .
O15 O14 O10 87.3(4) 2_746 .
O4 O14 O10 95.1(4) . .
O8 O14 O10 162.8(4) 4_475 .
O2 O14 O10 49.4(3) . .
Bi6 O14 O10 126.6(5) 4_485 .
O10 O14 O10 90.5(3) 1_545 .
Bi7 O14 O10 131.6(5) 4_475 .
V1 O14 O10 69.3(2) . .
O1 O14 O10 66.7(3) 2_746 .
O1 O14 O10 130.5(4) 2_736 .
Bi9 O15 Bi7 111.4(5) 3_887 .
Bi9 O15 Bi3 124.1(4) 3_887 .
Bi7 O15 Bi3 88.6(4) . .
Bi9 O15 O13 48.7(3) 3_887 3_877
Bi7 O15 O13 74.9(4) . 3_877
Bi3 O15 O13 153.7(6) . 3_877
Bi9 O15 O10 150.6(6) 3_887 2_746
Bi7 O15 O10 47.0(3) . 2_746
Bi3 O15 O10 49.2(2) . 2_746
O13 O15 O10 121.4(5) 3_877 2_746
Bi9 O15 Bi6 109.4(5) 3_887 1_545
Bi7 O15 Bi6 2.19(19) . 1_545
Bi3 O15 Bi6 89.2(4) . 1_545
O13 O15 Bi6 73.6(4) 3_877 1_545
O10 O15 Bi6 48.6(3) 2_746 1_545
Bi9 O15 O14 50.5(4) 3_887 4_686
Bi7 O15 O14 127.5(5) . 4_686
Bi3 O15 O14 143.9(6) . 4_686
O13 O15 O14 56.8(3) 3_877 4_686
O10 O15 O14 155.1(5) 2_746 4_686
Bi6 O15 O14 126.9(4) 1_545 4_686
Bi9 O15 Bi6 113.5(5) 3_887 .
Bi7 O15 Bi6 131.6(4) . .
Bi3 O15 Bi6 81.1(3) . .
O13 O15 Bi6 125.2(4) 3_877 .
O10 O15 Bi6 94.5(3) 2_746 .
Bi6 O15 Bi6 133.8(4) 1_545 .
O14 O15 Bi6 73.1(4) 4_686 .
Bi9 O15 O6 63.7(3) 3_887 2_656
Bi7 O15 O6 126.7(5) . 2_656
Bi3 O15 O6 62.8(3) . 2_656
O13 O15 O6 111.2(4) 3_877 2_656
O10 O15 O6 110.0(4) 2_746 2_656
Bi6 O15 O6 125.4(4) 1_545 2_656
O14 O15 O6 91.8(5) 4_686 2_656
Bi6 O15 O6 89.6(4) . 2_656
Bi9 O15 O13 127.5(4) 3_887 .
Bi7 O15 O13 42.6(3) . .
Bi3 O15 O13 103.0(4) . .
O13 O15 O13 78.8(4) 3_877 .
O10 O15 O13 54.8(3) 2_746 .
Bi6 O15 O13 44.3(3) 1_545 .
O14 O15 O13 103.6(4) 4_686 .
Bi6 O15 O13 94.0(3) . .
O6 O15 O13 164.6(5) 2_656 .
Bi9 O15 O9 148.9(6) 3_887 2_756
Bi7 O15 O9 98.7(4) . 2_756
Bi3 O15 O9 46.8(2) . 2_756
O13 O15 O9 154.7(4) 3_877 2_756
O10 O15 O9 53.7(3) 2_746 2_756
Bi6 O15 O9 100.7(4) 1_545 2_756
O14 O15 O9 115.5(5) 4_686 2_756
Bi6 O15 O9 42.7(2) . 2_756
O6 O15 O9 92.4(4) 2_656 2_756
O13 O15 O9 80.3(3) . 2_756
Bi9 O15 O8 47.5(3) 3_887 .
Bi7 O15 O8 72.5(4) . .
Bi3 O15 O8 97.7(4) . .
O13 O15 O8 58.1(3) 3_877 .
O10 O15 O8 103.2(5) 2_746 .
Bi6 O15 O8 70.4(4) 1_545 .
O14 O15 O8 95.8(4) 4_686 .
Bi6 O15 O8 155.6(5) . .
O6 O15 O8 68.7(3) 2_656 .
O13 O15 O8 109.9(5) . .
O9 O15 O8 144.3(4) 2_756 .
Bi9 O15 O14 133.8(5) 3_887 2_756
Bi7 O15 O14 89.6(4) . 2_756
Bi3 O15 O14 95.8(3) . 2_756
O13 O15 O14 104.2(4) 3_877 2_756
O10 O15 O14 72.5(4) 2_746 2_756
Bi6 O15 O14 91.6(4) 1_545 2_756
O14 O15 O14 83.7(5) 4_686 2_756
Bi6 O15 O14 45.4(3) . 2_756
O6 O15 O14 134.1(5) 2_656 2_756
O13 O15 O14 48.8(3) . 2_756
O9 O15 O14 50.7(3) 2_756 2_756
O8 O15 O14 157.2(5) . 2_756
Bi9 O15 O5 95.3(4) 3_887 .
Bi7 O15 O5 52.9(3) . .
Bi3 O15 O5 55.5(3) . .
O13 O15 O5 98.3(4) 3_877 .
O10 O15 O5 56.4(3) 2_746 .
Bi6 O15 O5 51.9(3) 1_545 .
O14 O15 O5 145.4(4) 4_686 .
Bi6 O15 O5 136.4(3) . .
O6 O15 O5 74.2(3) 2_656 .
O13 O15 O5 93.1(4) . .
O9 O15 O5 96.9(3) 2_756 .
O8 O15 O5 49.8(3) . .
O14 O15 O5 128.7(5) 2_756 .
Bi9 O15 Bi7 109.8(5) 3_887 1_565
Bi7 O15 Bi7 135.7(4) . 1_565
Bi3 O15 Bi7 81.7(3) . 1_565
O13 O15 Bi7 124.4(4) 3_877 1_565
O10 O15 Bi7 97.9(3) 2_746 1_565
Bi6 O15 Bi7 137.8(3) 1_545 1_565
O14 O15 Bi7 70.8(4) 4_686 1_565
Bi6 O15 Bi7 4.08(14) . 1_565
O6 O15 Bi7 86.3(4) 2_656 1_565
O13 O15 Bi7 97.8(3) . 1_565
O9 O15 Bi7 45.4(2) 2_756 1_565
O8 O15 Bi7 151.5(4) . 1_565
O14 O15 Bi7 49.1(3) 2_756 1_565
O5 O15 Bi7 137.2(3) . 1_565
Bi9 O15 Bi6 75.2(3) 3_887 3_887
Bi7 O15 Bi6 86.8(3) . 3_887
Bi3 O15 Bi6 160.4(4) . 3_887
O13 O15 Bi6 40.9(2) 3_877 3_887
O10 O15 Bi6 116.3(4) 2_746 3_887
Bi6 O15 Bi6 86.9(3) 1_545 3_887
O14 O15 Bi6 43.6(3) 4_686 3_887
Bi6 O15 Bi6 87.8(3) . 3_887
O6 O15 Bi6 133.7(4) 2_656 3_887
O13 O15 Bi6 61.5(2) . 3_887
O9 O15 Bi6 115.3(3) 2_756 3_887
O8 O15 Bi6 99.0(3) . 3_887
O14 O15 Bi6 65.1(3) 2_756 3_887
O5 O15 Bi6 132.4(4) . 3_887
Bi7 O15 Bi6 88.4(3) 1_565 3_887
Bi9 O15 Bi7 76.4(3) 3_887 3_877
Bi7 O15 Bi7 79.9(3) . 3_877
Bi3 O15 Bi7 159.3(4) . 3_877
O13 O15 Bi7 37.3(2) 3_877 3_877
O10 O15 Bi7 111.9(4) 2_746 3_877
Bi6 O15 Bi7 79.9(3) 1_545 3_877
O14 O15 Bi7 49.6(3) 4_686 3_877
Bi6 O15 Bi7 93.7(3) . 3_877
O6 O15 Bi7 137.6(4) 2_656 3_877
O13 O15 Bi7 57.2(2) . 3_877
O9 O15 Bi7 117.9(3) 2_756 3_877
O8 O15 Bi7 95.1(3) . 3_877
O14 O15 Bi7 67.2(3) 2_756 3_877
O5 O15 Bi7 125.5(4) . 3_877
Bi7 O15 Bi7 94.6(3) 1_565 3_877
Bi6 O15 Bi7 7.11(7) 3_887 3_877
Bi9 O15 Bi4 163.2(4) 3_887 2_756
Bi7 O15 Bi4 66.0(3) . 2_756
Bi3 O15 Bi4 72.6(2) . 2_756
O13 O15 Bi4 116.8(4) 3_877 2_756
O10 O15 Bi4 39.2(2) 2_746 2_756
Bi6 O15 Bi4 68.2(3) 1_545 2_756
O14 O15 Bi4 116.6(4) 4_686 2_756
Bi6 O15 Bi4 65.8(2) . 2_756
O6 O15 Bi4 131.9(3) 2_656 2_756
O13 O15 Bi4 39.0(2) . 2_756
O9 O15 Bi4 41.33(18) 2_756 2_756
O8 O15 Bi4 137.4(5) . 2_756
O14 O15 Bi4 33.3(3) 2_756 2_756
O5 O15 Bi4 95.4(3) . 2_756
Bi7 O15 Bi4 69.8(2) 1_565 2_756
Bi6 O15 Bi4 88.1(2) 3_887 2_756
Bi7 O15 Bi4 86.9(2) 3_877 2_756
Bi9 O15 O5 99.0(4) 3_887 1_565
Bi7 O15 O5 139.1(4) . 1_565
Bi3 O15 O5 51.1(2) . 1_565
O13 O15 O5 144.6(5) 3_877 1_565
O10 O15 O5 93.9(3) 2_746 1_565
Bi6 O15 O5 140.0(4) 1_545 1_565
O14 O15 O5 92.9(4) 4_686 1_565
Bi6 O15 O5 46.7(2) . 1_565
O6 O15 O5 46.2(3) 2_656 1_565
O13 O15 O5 130.5(4) . 1_565
O9 O15 O5 50.8(3) 2_756 1_565
O8 O15 O5 114.4(3) . 1_565
O14 O15 O5 88.3(4) 2_756 1_565
O5 O15 O5 99.0(3) . 1_565
Bi7 O15 O5 44.4(2) 1_565 1_565
Bi6 O15 O5 128.3(4) 3_887 1_565
Bi7 O15 O5 135.4(4) 3_877 1_565
Bi4 O15 O5 92.0(3) 2_756 1_565
Bi9 O15 V2 73.3(3) 3_887 1_565
Bi7 O15 V2 148.9(4) . 1_565
Bi3 O15 V2 65.9(2) . 1_565
O13 O15 V2 121.0(4) 3_877 1_565
O10 O15 V2 114.4(3) 2_746 1_565
Bi6 O15 V2 148.3(4) 1_545 1_565
O14 O15 V2 80.2(4) 4_686 1_565
Bi6 O15 V2 64.2(3) . 1_565
O6 O15 V2 25.9(2) 2_656 1_565
O13 O15 V2 156.1(4) . 1_565
O9 O15 V2 77.0(3) 2_756 1_565
O8 O15 V2 92.9(3) . 1_565
O14 O15 V2 109.4(4) 2_756 1_565
O5 O15 V2 96.6(3) . 1_565
Bi7 O15 V2 60.7(2) 1_565 1_565
Bi6 O15 V2 123.2(4) 3_887 1_565
Bi7 O15 V2 129.7(4) 3_877 1_565
Bi4 O15 V2 118.1(3) 2_756 1_565
O5 O15 V2 26.15(15) 1_565 1_565
Bi8 O16 Bi1 122.2(4) 2_656 .
Bi8 O16 O12 150.1(4) 2_656 2_756
Bi1 O16 O12 49.3(2) . 2_756
Bi8 O16 O11 144.7(4) 2_656 .
Bi1 O16 O11 48.1(2) . .
O12 O16 O11 57.0(2) 2_756 .
Bi8 O16 Bi2 114.0(4) 2_656 .
Bi1 O16 Bi2 89.0(3) . .
O12 O16 Bi2 46.2(2) 2_756 .
O11 O16 Bi2 100.4(3) . .
Bi8 O16 Bi3 107.9(3) 2_656 .
Bi1 O16 Bi3 87.0(3) . .
O12 O16 Bi3 100.5(3) 2_756 .
O11 O16 Bi3 46.1(2) . .
Bi2 O16 Bi3 132.6(3) . .
Bi8 O16 O7 47.8(2) 2_656 2_656
Bi1 O16 O7 77.4(3) . 2_656
O12 O16 O7 124.0(4) 2_756 2_656
O11 O16 O7 102.3(3) . 2_656
Bi2 O16 O7 133.6(4) . 2_656
Bi3 O16 O7 91.3(3) . 2_656
Bi8 O16 O4 51.8(3) 2_656 2_656
Bi1 O16 O4 137.8(4) . 2_656
O12 O16 O4 111.8(4) 2_756 2_656
O11 O16 O4 162.3(4) . 2_656
Bi2 O16 O4 65.9(3) . 2_656
Bi3 O16 O4 135.1(4) . 2_656
O7 O16 O4 95.4(4) 2_656 2_656
Bi8 O16 O1 44.4(2) 2_656 1_445
Bi1 O16 O1 92.5(3) . 1_445
O12 O16 O1 106.0(3) 2_756 1_445
O11 O16 O1 139.9(4) . 1_445
Bi2 O16 O1 82.9(3) . 1_445
Bi3 O16 O1 144.4(3) . 1_445
O7 O16 O1 54.2(3) 2_656 1_445
O4 O16 O1 52.9(3) 2_656 1_445
Bi8 O16 O11 134.1(4) 2_656 2_756
Bi1 O16 O11 99.7(3) . 2_756
O12 O16 O11 52.6(3) 2_756 2_756
O11 O16 O11 77.0(2) . 2_756
Bi2 O16 O11 43.59(17) . 2_756
Bi3 O16 O11 90.8(3) . 2_756
O7 O16 O11 176.3(4) 2_656 2_756
O4 O16 O11 85.2(3) 2_656 2_756
O1 O16 O11 124.2(3) 1_445 2_756
Bi8 O16 O6 51.8(2) 2_656 2_656
Bi1 O16 O6 123.4(4) . 2_656
O12 O16 O6 157.6(4) 2_756 2_656
O11 O16 O6 101.6(3) . 2_656
Bi2 O16 O6 147.7(4) . 2_656
Bi3 O16 O6 57.1(2) . 2_656
O7 O16 O6 63.0(3) 2_656 2_656
O4 O16 O6 87.1(3) 2_656 2_656
O1 O16 O6 95.0(3) 1_445 2_656
O11 O16 O6 120.6(3) 2_756 2_656
Bi8 O16 O12 130.9(4) 2_656 1_565
Bi1 O16 O12 97.8(3) . 1_565
O12 O16 O12 77.3(2) 2_756 1_565
O11 O16 O12 51.2(2) . 1_565
Bi2 O16 O12 91.9(2) . 1_565
Bi3 O16 O12 42.23(17) . 1_565
O7 O16 O12 133.5(4) 2_656 1_565
O4 O16 O12 115.5(4) 2_656 1_565
O1 O16 O12 168.4(4) 1_445 1_565
O11 O16 O12 48.8(2) 2_756 1_565
O6 O16 O12 83.7(3) 2_656 1_565
Bi8 O16 O3 95.5(3) 2_656 .
Bi1 O16 O3 60.0(3) . .
O12 O16 O3 54.8(3) 2_756 .
O11 O16 O3 101.7(3) . .
Bi2 O16 O3 48.8(2) . .
Bi3 O16 O3 146.5(3) . .
O7 O16 O3 87.0(3) 2_656 .
O4 O16 O3 78.3(3) 2_656 .
O1 O16 O3 51.2(2) 1_445 .
O11 O16 O3 89.6(3) 2_756 .
O6 O16 O3 145.3(3) 2_656 .
O12 O16 O3 131.0(3) 1_565 .
Bi8 O16 O5 93.0(3) 2_656 .
Bi1 O16 O5 52.5(2) . .
O12 O16 O5 97.1(3) 2_756 .
O11 O16 O5 53.2(3) . .
Bi2 O16 O5 141.3(3) . .
Bi3 O16 O5 52.4(2) . .
O7 O16 O5 50.0(2) 2_656 .
O4 O16 O5 144.4(4) 2_656 .
O1 O16 O5 100.4(3) 1_445 .
O11 O16 O5 129.9(3) 2_756 .
O6 O16 O5 70.9(3) 2_656 .
O12 O16 O5 90.1(3) 1_565 .
O3 O16 O5 104.0(3) . .
Bi8 O16 Bi1 101.0(3) 2_656 1_565
Bi1 O16 Bi1 136.6(3) . 1_565
O12 O16 Bi1 95.4(3) 2_756 1_565
O11 O16 Bi1 94.0(3) . 1_565
Bi2 O16 Bi1 76.81(19) . 1_565
Bi3 O16 Bi1 74.29(19) . 1_565
O7 O16 Bi1 140.2(3) 2_656 1_565
O4 O16 Bi1 72.4(3) 2_656 1_565
O1 O16 Bi1 125.2(3) 1_445 1_565
O11 O16 Bi1 43.42(18) 2_756 1_565
O6 O16 Bi1 78.3(2) 2_656 1_565
O12 O16 Bi1 43.20(17) 1_565 1_565
O3 O16 Bi1 125.1(3) . 1_565
O5 O16 Bi1 126.6(3) . 1_565
Bi8 O16 Bi1 163.9(4) 2_656 2_756
Bi1 O16 Bi1 73.5(2) . 2_756
O12 O16 Bi1 42.04(19) 2_756 2_756
O11 O16 Bi1 41.89(18) . 2_756
Bi2 O16 Bi1 66.82(15) . 2_756
Bi3 O16 Bi1 66.78(16) . 2_756
O7 O16 Bi1 144.0(3) 2_656 2_756
O4 O16 Bi1 120.4(3) 2_656 2_756
O1 O16 Bi1 146.4(3) 1_445 2_756
O11 O16 Bi1 35.14(15) 2_756 2_756
O6 O16 Bi1 118.3(3) 2_656 2_756
O12 O16 Bi1 35.22(14) 1_565 2_756
O3 O16 Bi1 96.2(2) . 2_756
O5 O16 Bi1 94.9(2) . 2_756
Bi1 O16 Bi1 63.13(13) 1_565 2_756
Bi8 O16 V1 70.6(2) 2_656 2_646
Bi1 O16 V1 71.0(2) . 2_646
O12 O16 V1 80.2(3) 2_756 2_646
O11 O16 V1 118.7(3) . 2_646
Bi2 O16 V1 68.14(18) . 2_646
Bi3 O16 V1 150.5(3) . 2_646
O7 O16 V1 65.5(2) 2_656 2_646
O4 O16 V1 68.3(3) 2_656 2_646
O1 O16 V1 26.46(17) 1_445 2_646
O11 O16 V1 111.6(3) 2_756 2_646
O6 O16 V1 119.5(3) 2_656 2_646
O12 O16 V1 156.8(3) 1_565 2_646
O3 O16 V1 25.81(16) . 2_646
O5 O16 V1 98.1(3) . 2_646
Bi1 O16 V1 135.2(3) 1_565 2_646
Bi1 O16 V1 121.9(2) 2_756 2_646
Bi8 O16 V2 68.3(2) 2_656 .
Bi1 O16 V2 65.7(2) . .
O12 O16 V2 114.8(3) 2_756 .
O11 O16 V2 78.8(3) . .
Bi2 O16 V2 146.9(3) . .
Bi3 O16 V2 69.79(17) . .
O7 O16 V2 24.57(18) 2_656 .
O4 O16 V2 118.9(3) 2_656 .
O1 O16 V2 77.6(2) 1_445 .
O11 O16 V2 155.6(3) 2_756 .
O6 O16 V2 61.5(2) 2_656 .
O12 O16 V2 111.5(3) 1_565 .
O3 O16 V2 98.5(3) . .
O5 O16 V2 25.70(15) . .
Bi1 O16 V2 136.2(3) 1_565 .
Bi1 O16 V2 120.6(2) 2_756 .
V1 O16 V2 83.08(17) 2_646 .
Bi8 O16 O5 84.8(3) 2_656 1_565
Bi1 O16 O5 131.6(3) . 1_565
O12 O16 O5 123.0(3) 2_756 1_565
O11 O16 O5 86.0(3) . 1_565
Bi2 O16 O5 117.9(3) . 1_565
Bi3 O16 O5 44.86(17) . 1_565
O7 O16 O5 103.7(3) 2_656 1_565
O4 O16 O5 90.6(3) 2_656 1_565
O1 O16 O5 128.0(3) 1_445 1_565
O11 O16 O5 79.9(3) 2_756 1_565
O6 O16 O5 41.4(2) 2_656 1_565
O12 O16 O5 46.2(2) 1_565 1_565
O3 O16 O5 165.4(3) . 1_565
O5 O16 O5 90.6(3) . 1_565
Bi1 O16 O5 41.07(15) 1_565 1_565
Bi1 O16 O5 81.1(2) 2_756 1_565
V1 O16 O5 154.1(3) 2_646 1_565
V2 O16 O5 95.2(2) . 1_565
Bi8 O16 V2 61.2(2) 2_656 1_565
Bi1 O16 V2 140.6(3) . 1_565
O12 O16 V2 146.6(3) 2_756 1_565
O11 O16 V2 104.0(3) . 1_565
Bi2 O16 V2 127.5(3) . 1_565
Bi3 O16 V2 58.34(15) . 1_565
O7 O16 V2 84.7(3) 2_656 1_565
O4 O16 V2 78.1(3) 2_656 1_565
O1 O16 V2 105.0(3) 1_445 1_565
O11 O16 V2 98.9(3) 2_756 1_565
O6 O16 V2 22.56(17) 2_656 1_565
O12 O16 V2 69.9(2) 1_565 1_565
O3 O16 V2 154.1(3) . 1_565
O5 O16 V2 89.2(2) . 1_565
Bi1 O16 V2 55.94(13) 1_565 1_565
Bi1 O16 V2 104.9(2) 2_756 1_565
V1 O16 V2 131.5(2) 2_646 1_565
V2 O16 V2 83.73(16) . 1_565
O5 O16 V2 23.75(13) 1_565 1_565

loop_
_geom_bond_atom_site_label_1
_geom_bond_atom_site_label_2
_geom_bond_distance
_geom_bond_site_symmetry_2
Bi1 O11 2.167(7) .
Bi1 O12 2.178(7) 2_756
Bi1 O16 2.295(9) .
Bi1 O11 2.507(8) 2_746
Bi1 O12 2.513(7) .
Bi1 O5 2.741(8) .
Bi1 O3 2.987(9) .
Bi1 O7 3.393(9) 2_656
Bi1 O16 3.502(9) 1_545
Bi1 Bi3 3.6257(6) .
Bi1 Bi2 3.6418(6) .
Bi1 V2 3.6427(18) .
Bi1 Bi2 3.7199(6) 2_746
Bi1 Bi3 3.7411(6) 2_746
Bi1 O16 3.753(8) 2_746
Bi1 Bi1 3.8033(6) 2_756
Bi1 Bi1 3.8033(6) 2_746
Bi1 V1 3.8086(18) 2_646
Bi1 Bi8 3.8195(6) 2_656
Bi1 O4 3.905(12) 2_646
Bi2 O12 2.228(7) 2_756
Bi2 O9 2.238(7) .
Bi2 O11 2.297(8) 2_756
Bi2 O10 2.411(8) .
Bi2 O3 2.623(9) .
Bi2 O2 2.688(8) .
Bi2 O16 2.869(9) .
Bi2 O3 3.221(10) 1_565
Bi2 O4 3.243(14) 2_656
Bi2 Bi5 3.494(4) .
Bi2 O5 3.554(8) 2_756
Bi2 Bi3 3.6796(6) 2_746
Bi2 Bi1 3.7198(6) 2_756
Bi2 Bi6 3.733(5) 2_746
Bi2 Bi3 3.7476(6) 2_756
Bi2 Bi7 3.790(4) 2_756
Bi2 V1 3.844(2) 2_656
Bi2 V1 3.871(2) 2_646
Bi2 Bi5 3.9088(12) 1_565
Bi3 O10 2.263(7) 2_746
Bi3 O11 2.272(8) .
Bi3 O12 2.274(8) 1_565
Bi3 O9 2.321(7) 2_756
Bi3 O15 2.575(9) .
Bi3 O5 2.854(9) .
Bi3 O5 2.913(9) 1_565
Bi3 O16 2.929(9) .
Bi3 O6 2.976(9) 2_656
Bi3 Bi7 3.486(4) .
Bi3 V2 3.621(2) 1_565
Bi3 O3 3.660(9) 2_756
Bi3 Bi6 3.665(4) .
Bi3 Bi2 3.6797(6) 2_756
Bi3 Bi5 3.6955(12) 2_756
Bi3 Bi4 3.7322(13) 2_756
Bi3 Bi1 3.7412(6) 2_756
Bi3 Bi2 3.7476(6) 2_746
Bi3 Bi6 3.804(4) 1_545
Bi4 Bi5 0.7281(14) .
Bi4 O14 1.984(14) .
Bi4 O10 2.262(8) 1_545
Bi4 O13 2.277(9) 2_746
Bi4 O9 2.404(8) .
Bi4 O1 2.834(9) 2_736
Bi4 O4 2.925(12) .
Bi4 O2 3.072(12) .
Bi4 O2 3.218(12) 1_545
Bi4 O3 3.227(10) .
Bi4 Bi7 3.405(4) 2_746
Bi4 O15 3.577(10) 2_746
Bi4 Bi6 3.621(4) 2_746
Bi4 V1 3.641(2) 1_545
Bi4 Bi6 3.647(5) 2_736
Bi4 V1 3.660(3) .
Bi4 Bi3 3.7322(13) 2_746
Bi4 Bi9 3.955(4) 2_736
Bi4 Bi7 3.999(4) 2_756
Bi4 Bi2 4.0179(16) 1_545
Bi5 O9 2.171(8) .
Bi5 O14 2.401(14) .
Bi5 O10 2.425(8) 1_545
Bi5 O2 2.528(12) .
Bi5 O3 2.593(10) .
Bi5 O4 2.820(11) .
Bi5 O13 2.989(10) 2_746
Bi5 O1 3.160(9) 2_736
Bi5 O2 3.276(12) 1_545
Bi5 V1 3.315(3) .
Bi5 O2 3.557(10) 2_646
Bi5 V1 3.649(5) 2_646
Bi5 Bi3 3.6955(12) 2_746
Bi5 Bi6 3.707(4) 2_746
Bi5 V1 3.778(3) 1_545
Bi5 Bi2 3.9088(12) 1_545
Bi5 Bi7 3.928(5) 2_746
Bi5 O15 3.988(10) 2_746
Bi6 Bi7 0.433(4) 1_565
Bi6 O9 2.246(9) 2_756
Bi6 O13 2.267(9) 1_565
Bi6 O10 2.334(8) 2_756
Bi6 O14 2.435(16) 2_756
Bi6 O5 2.756(9) 1_565
Bi6 O15 2.838(15) 1_565
Bi6 O15 3.037(14) .
Bi6 O13 3.376(10) 3_887
Bi6 O15 3.449(10) 3_887
Bi6 O8 3.480(9) 1_565
Bi6 Bi9 3.560(4) .
Bi6 O14 3.611(14) 4_686
Bi6 Bi4 3.621(4) 2_756
Bi6 Bi4 3.647(5) 2_766
Bi6 V2 3.694(5) 1_565
Bi6 Bi5 3.707(4) 2_756
Bi6 Bi2 3.733(5) 2_756
Bi6 Bi3 3.804(4) 1_565
Bi7 Bi6 0.433(4) 1_545
Bi7 O13 2.120(9) .
Bi7 O10 2.127(8) 2_746
Bi7 O15 2.416(15) .
Bi7 O9 2.534(9) 2_746
Bi7 O5 2.715(9) .
Bi7 O14 2.769(15) 2_746
Bi7 O13 3.186(10) 3_877
Bi7 O8 3.369(9) .
Bi7 O15 3.405(14) 1_545
Bi7 Bi4 3.405(4) 2_756
Bi7 O15 3.496(10) 3_877
Bi7 Bi9 3.639(3) 1_545
Bi7 V2 3.661(4) .
Bi7 O14 3.741(13) 4_676
Bi7 Bi9 3.758(4) 3_887
Bi7 Bi2 3.790(4) 2_746
Bi7 Bi7 3.885(7) 3_877
Bi7 Bi5 3.928(5) 2_756
Bi8 O16 2.066(8) 2_646
Bi8 O1 2.246(8) 2_736
Bi8 O7 2.258(9) .
Bi8 O4 2.427(10) .
Bi8 O6 2.567(8) .
Bi8 O8 2.825(8) 4_475
Bi8 O7 3.542(10) 1_565
Bi8 V2 3.6477(19) 2_656
Bi8 V2 3.7022(19) 2_646
Bi8 V1 3.7388(19) 1_545
Bi8 Bi1 3.8194(6) 2_646
Bi8 Bi9 3.8297(6) 2_736
Bi8 V2 3.8767(18) 4_475
Bi8 V1 3.977(2) .
Bi8 Bi3 4.0704(6) 2_646
Bi8 O5 4.107(9) 2_646
Bi8 O3 4.125(9) 2_646
Bi8 Bi9 4.1283(6) 2_746
Bi8 Bi2 4.1608(6) 2_646
Bi9 O13 2.122(8) 1_565
Bi9 O15 2.128(10) 3_887
Bi9 O8 2.346(9) 3_887
Bi9 O14 2.348(11) 2_756
Bi9 O1 2.744(9) .
Bi9 O6 2.863(8) 4_786
Bi9 O7 3.274(9) 2_766
Bi9 O8 3.490(9) 3_877
Bi9 O4 3.560(14) 2_756
Bi9 Bi7 3.639(4) 1_565
Bi9 V1 3.6808(19) 2_756
Bi9 V2 3.736(2) 3_887
Bi9 Bi7 3.758(4) 3_887
Bi9 V2 3.7897(19) 3_877
Bi9 Bi8 3.8297(6) 2_766
Bi9 Bi4 3.955(4) 2_766
Bi9 Bi4 4.0395(18) 2_756
Bi9 Bi6 4.073(4) 3_897
Bi9 Bi8 4.1283(6) 2_756
V1 O4 1.686(11) .
V1 O3 1.692(8) 2_656
V1 O2 1.693(8) .
V1 O1 1.749(9) 2_746
V1 Bi4 3.641(2) 1_565
V1 Bi5 3.649(5) 2_656
V1 Bi9 3.6807(19) 2_746
V1 Bi8 3.7389(19) 1_565
V1 O14 3.747(15) .
V1 Bi5 3.778(3) 1_565
V2 O6 1.699(9) 2_646
V2 O5 1.707(8) .
V2 O8 1.711(8) .
V2 O7 1.716(8) 2_656
V2 Bi3 3.621(2) 1_545
V2 Bi8 3.6477(19) 2_646
V2 Bi6 3.694(5) 1_545
V2 Bi8 3.7023(19) 2_656
V2 O6 3.724(9) 2_656
V2 Bi9 3.7358(19) 3_887
O1 V1 1.749(9) 2_756
O1 Bi8 2.246(8) 2_766
O1 O4 2.783(15) 2_756
O1 O4 2.799(14) 2_766
O1 O2 2.803(12) 2_756
O1 Bi4 2.834(9) 2_766
O1 O3 2.845(12) 1_665
O1 O7 2.847(11) 2_766
O1 O13 2.921(12) 1_565
O1 Bi5 3.160(9) 2_766
O1 O8 3.196(11) 3_887
O1 O16 3.198(12) 1_665
O1 O14 3.835(15) 2_756
O1 O14 3.853(18) 2_766
O1 Bi1 4.016(8) 1_665
O1 Bi2 4.025(9) 1_665
O1 O10 4.303(11) 2_756
O1 O2 4.405(13) 1_665
O1 Bi5 4.413(9) 2_756
O2 O4 2.705(14) .
O2 O1 2.803(12) 2_746
O2 O3 2.825(13) 2_656
O2 O9 2.912(12) .
O2 O10 3.139(13) .
O2 Bi4 3.218(11) 1_565
O2 O3 3.227(14) .
O2 Bi5 3.276(12) 1_565
O2 O14 3.428(16) .
O2 Bi5 3.557(10) 2_656
O2 O13 3.609(13) 2_756
O2 O2 3.690(13) 2_656
O2 O2 3.690(13) 2_646
O2 O4 3.824(15) 2_656
O2 V1 3.887(10) 2_646
O2 O3 3.895(14) 1_565
O3 V1 1.692(8) 2_646
O3 O4 2.742(14) 2_646
O3 O2 2.825(13) 2_646
O3 O1 2.845(12) 1_445
O3 O12 2.891(11) 2_756
O3 O9 2.895(12) .
O3 O10 3.186(11) 1_545
O3 Bi2 3.221(10) 1_545
O3 O11 3.256(12) 2_746
O3 O16 3.378(12) .
O3 Bi3 3.660(8) 2_746
O3 O2 3.895(14) 1_545
O3 O4 4.084(16) 2_656
O3 Bi8 4.125(9) 2_656
O3 O16 4.387(13) 1_545
O4 O3 2.742(14) 2_656
O4 O1 2.783(15) 2_746
O4 O1 2.799(14) 2_736
O4 O16 3.083(15) 2_646
O4 Bi2 3.243(14) 2_646
O4 O14 3.30(2) .
O4 Bi9 3.560(14) 2_746
O4 O7 3.650(14) 1_565
O4 O2 3.824(14) 2_646
O4 Bi1 3.905(12) 2_656
O4 V1 3.963(11) 1_545
O4 O3 4.084(16) 2_646
O4 O8 4.116(14) 4_475
O4 O11 4.287(15) 1_455
O4 O6 4.375(12) .
O5 O6 2.736(12) 2_646
O5 Bi6 2.756(9) 1_545
O5 O8 2.763(11) .
O5 O7 2.765(12) 2_656
O5 O11 2.870(11) .
O5 Bi3 2.913(9) 1_545
O5 O10 2.968(11) 2_746
O5 O9 2.993(12) 2_746
O5 O12 3.016(11) .
O5 O15 3.369(15) .
O5 O16 3.444(12) .
O5 Bi2 3.554(8) 2_746
O5 O15 3.730(15) 1_545
O5 O6 3.894(13) 2_656
O5 Bi8 4.107(9) 2_656
O5 O16 4.130(12) 1_545
O6 V2 1.699(9) 2_656
O6 O5 2.735(12) 2_656
O6 O8 2.787(12) 2_656
O6 O7 2.791(12) 1_565
O6 Bi9 2.863(8) 4_385
O6 Bi3 2.976(9) 2_646
O6 O15 3.078(13) 2_646
O6 O16 3.266(11) 2_646
O6 O7 3.305(13) .
O6 O8 3.531(12) 2_646
O6 O7 3.589(12) 3_566
O6 V2 3.724(9) 2_646
O6 O6 3.730(17) 3_576
O6 O5 3.894(13) 2_646
O6 V2 3.907(9) 4_475
O6 O8 3.974(12) 4_475
O6 Bi8 4.184(8) 3_576
O6 Bi1 4.277(8) 2_656
O6 Bi6 4.310(10) 2_646
O7 V2 1.716(8) 2_646
O7 O5 2.766(12) 2_646
O7 O6 2.791(12) 1_545
O7 O1 2.847(11) 2_736
O7 O8 2.886(11) 2_646
O7 O16 3.050(12) 2_646
O7 O8 3.200(13) 4_475
O7 Bi9 3.274(9) 2_736
O7 Bi1 3.393(9) 2_646
O7 Bi8 3.542(10) 1_545
O7 O6 3.589(12) 3_566
O7 O4 3.650(14) 1_545
O7 O7 3.757(19) 3_566
O7 V1 3.810(8) 1_545
O7 V2 4.062(10) 4_475
O7 Bi3 4.275(9) 2_646
O7 Bi8 4.279(9) 3_566
O7 O16 4.364(13) 2_636
O8 Bi9 2.345(8) 3_887
O8 O6 2.787(12) 2_646
O8 Bi8 2.824(8) 4_676
O8 O7 2.886(11) 2_656
O8 O13 2.923(11) 3_877
O8 O15 3.183(14) .
O8 O1 3.196(11) 3_887
O8 O7 3.200(13) 4_676
O8 O14 3.331(14) 4_676
O8 Bi6 3.480(9) 1_545
O8 Bi9 3.490(9) 3_877
O8 O6 3.531(12) 2_656
O8 O15 3.958(16) 1_545
O8 O6 3.974(12) 4_676
O8 Bi4 4.021(9) 4_676
O8 O4 4.116(14) 4_676
O9 Bi6 2.246(9) 2_746
O9 Bi3 2.321(7) 2_746
O9 Bi7 2.534(8) 2_756
O9 O12 2.642(10) 2_756
O9 O10 2.700(11) .
O9 O10 2.707(11) 1_545
O9 O14 2.734(12) .
O9 O5 2.993(12) 2_756
O9 O15 3.130(12) 2_746
O9 O11 3.728(10) 2_756
O9 O13 3.766(11) 2_756
O9 O11 3.844(10) 2_746
O9 O13 4.034(11) 2_746
O9 Bi7 4.235(8) 2_746
O10 Bi7 2.127(8) 2_756
O10 Bi4 2.262(8) 1_565
O10 Bi3 2.263(7) 2_756
O10 Bi6 2.334(8) 2_746
O10 Bi5 2.426(8) 1_565
O10 O11 2.703(10) 2_756
O10 O9 2.707(11) 1_565
O10 O13 2.755(10) 2_756
O10 O15 2.829(14) 2_756
O10 O5 2.968(11) 2_756
O10 O3 3.186(11) 1_565
O10 O14 3.615(13) 1_565
O10 O12 3.756(10) 2_766
O10 O12 3.876(11) 2_756
O10 O14 3.986(14) .
O10 O1 4.303(11) 2_746
O11 Bi2 2.297(7) 2_746
O11 Bi1 2.507(8) 2_756
O11 O12 2.698(12) 1_565
O11 O10 2.703(10) 2_746
O11 O12 2.708(9) 2_756
O11 O12 2.711(12) .
O11 O16 2.867(11) .
O11 O16 3.245(11) 2_746
O11 O3 3.256(12) 2_756
O11 O9 3.728(10) 2_746
O11 O11 3.818(10) 2_746
O11 O11 3.818(10) 2_756
O11 O9 3.844(10) 2_756
O11 Bi1 4.280(8) 2_746
O11 O4 4.287(15) 1_655
O11 Bi6 4.354(9) 1_545
O12 Bi1 2.178(7) 2_746
O12 Bi2 2.228(7) 2_746
O12 Bi3 2.274(8) 1_545
O12 O9 2.642(10) 2_746
O12 O11 2.697(12) 1_545
O12 O11 2.708(9) 2_746
O12 O16 2.805(11) 2_746
O12 O3 2.891(11) 2_746
O12 O16 3.308(11) 1_545
O12 O10 3.756(10) 2_736
O12 O12 3.836(10) 2_746
O12 O12 3.836(10) 2_756
O12 O10 3.876(11) 2_746
O12 Bi5 4.185(7) 2_746
O12 Bi1 4.276(8) 1_545
O12 Bi6 4.346(8) 1_545
O13 Bi9 2.122(8) 1_545
O13 Bi6 2.267(9) 1_545
O13 Bi4 2.277(9) 2_756
O13 O14 2.641(15) 2_756
O13 O10 2.755(10) 2_746
O13 O14 2.781(16) 2_746
O13 O15 2.798(13) 3_877
O13 O1 2.921(12) 1_545
O13 O8 2.923(11) 3_877
O13 Bi5 2.989(10) 2_756
O13 O15 3.127(14) .
O13 Bi7 3.186(10) 3_877
O13 Bi6 3.376(10) 3_887
O13 O2 3.609(13) 2_746
O13 O9 3.766(11) 2_746
O13 O13 3.768(18) 3_877
O13 V1 3.861(9) 2_746
O13 O9 4.034(11) 2_756
O13 Bi8 4.317(8) 2_756
O14 Bi9 2.348(11) 2_746
O14 Bi6 2.435(16) 2_746
O14 O13 2.641(15) 2_746
O14 Bi7 2.769(15) 2_756
O14 O13 2.781(16) 2_756
O14 O15 3.029(18) 4_485
O14 O15 3.254(17) 2_746
O14 O8 3.331(14) 4_475
O14 Bi6 3.611(14) 4_485
O14 O10 3.615(13) 1_545
O14 Bi7 3.741(13) 4_475
O14 O1 3.835(15) 2_746
O14 O1 3.853(18) 2_736
O15 Bi9 2.128(10) 3_887
O15 O13 2.798(13) 3_877
O15 O10 2.829(14) 2_746
O15 Bi6 2.838(15) 1_545
O15 O14 3.029(18) 4_686
O15 O6 3.078(13) 2_656
O15 O9 3.130(12) 2_756
O15 O14 3.254(17) 2_756
O15 Bi7 3.405(14) 1_565
O15 Bi6 3.449(10) 3_887
O15 Bi7 3.496(10) 3_877
O15 Bi4 3.577(10) 2_756
O15 O5 3.730(15) 1_565
O15 V2 3.808(12) 1_565
O16 Bi8 2.066(8) 2_656
O16 O12 2.805(11) 2_756
O16 O7 3.050(12) 2_656
O16 O4 3.083(15) 2_656
O16 O1 3.198(12) 1_445
O16 O11 3.245(11) 2_756
O16 O6 3.266(12) 2_656
O16 O12 3.308(11) 1_565
O16 Bi1 3.502(9) 1_565
O16 Bi1 3.753(8) 2_756
O16 V1 3.878(9) 2_646
O16 O5 4.130(12) 1_565
O16 V2 4.164(9) 1_565
